data_4124257
loop_
_publ_author_name
'Cai, Wenting'
'Bao, Lipiao'
'Zhao, Shasha'
'Xie, Yunpeng'
'Akasaka, Takeshi'
'Lu, Xing'

_publ_section_title
;
 Anomalous Compression of D5(450)-C100 by Encapsulating La2C2 Cluster
 instead of La2.
;
_journal_issue 32
_journal_name_full 'Journal of the American Chemical Society'
_journal_page_first 10292
_journal_page_last 10296
_journal_paper_doi 10.1021/jacs.5b05668
_journal_volume 137
_journal_year 2015
_chemical_formula_moiety 'C100, 3(CS2), C2, 2(La)'
_chemical_formula_sum 'C105 H0 La2 N0 Ni0 S6'
_chemical_formula_weight 1731.23
_chemical_name_systematic
;
 ?
;
_space_group_crystal_system monoclinic
_space_group_IT_number 14
_space_group_name_Hall '-P 2yn'
_space_group_name_H-M_alt 'P 1 21/n 1'
_symmetry_space_group_name_Hall '-P 2yn'
_symmetry_space_group_name_H-M 'P 1 21/n 1'
_atom_sites_solution_primary direct
_atom_sites_solution_secondary difmap
_audit_creation_method SHELXL-2013
_cell_angle_alpha 90
_cell_angle_beta 94.460(2)
_cell_angle_gamma 90
_cell_formula_units_Z 4
_cell_length_a 12.3310(19)
_cell_length_b 23.721(4)
_cell_length_c 18.341(3)
_cell_measurement_temperature 183(2)
_cell_volume 5348.6(15)
_computing_cell_refinement SAINT(Bruker,2013)
_computing_data_collection APEX2(Bruker,2013)
_computing_data_reduction APEX2(Bruker,2013)
_computing_publication_material 'SHELXL-2013 (Sheldrick, 2013)'
_computing_structure_refinement 'SHELXL-2013 (Sheldrick, 2013)'
_computing_structure_solution 'SHELXL-2013 (Sheldrick, 2013)'
_diffrn_ambient_temperature 183(2)
_diffrn_measured_fraction_theta_full 0.994
_diffrn_measured_fraction_theta_max 0.994
_diffrn_measurement_device_type 'Bruker APEX-II CCD'
_diffrn_measurement_method '\f and \w scans'
_diffrn_radiation_type MoK\a
_diffrn_radiation_wavelength 0.71073
_diffrn_reflns_av_R_equivalents 0.0421
_diffrn_reflns_av_unetI/netI 0.0376
_diffrn_reflns_laue_measured_fraction_full 0.994
_diffrn_reflns_laue_measured_fraction_max 0.994
_diffrn_reflns_limit_h_max 17
_diffrn_reflns_limit_h_min -17
_diffrn_reflns_limit_k_max 32
_diffrn_reflns_limit_k_min -32
_diffrn_reflns_limit_l_max 23
_diffrn_reflns_limit_l_min -25
_diffrn_reflns_number 60632
_diffrn_reflns_point_group_measured_fraction_full 0.994
_diffrn_reflns_point_group_measured_fraction_max 0.994
_diffrn_reflns_theta_full 25.242
_diffrn_reflns_theta_max 29.575
_diffrn_reflns_theta_min 4.354
_diffrn_source 'sealed tube'
_exptl_absorpt_coefficient_mu 1.885
_exptl_absorpt_correction_T_max 0.844
_exptl_absorpt_correction_T_min 0.745
_exptl_absorpt_correction_type multi-scan
_exptl_absorpt_process_details SADABS
_exptl_crystal_colour black
_exptl_crystal_density_diffrn 2.150
_exptl_crystal_density_method 'not measured'
_exptl_crystal_description block
_exptl_crystal_F_000 3360
_exptl_crystal_size_max 0.16
_exptl_crystal_size_mid 0.13
_exptl_crystal_size_min 0.09
_refine_diff_density_max 0.742
_refine_diff_density_min -0.595
_refine_diff_density_rms 0.114
_refine_ls_extinction_method none
_refine_ls_goodness_of_fit_ref 1.653
_refine_ls_hydrogen_treatment undef
_refine_ls_matrix_type full
_refine_ls_number_parameters 2158
_refine_ls_number_reflns 14905
_refine_ls_number_restraints 4983
_refine_ls_restrained_S_all 1.801
_refine_ls_R_factor_all 0.1717
_refine_ls_R_factor_gt 0.1246
_refine_ls_shift/su_max 0.007
_refine_ls_shift/su_mean 0.000
_refine_ls_structure_factor_coef Fsqd
_refine_ls_weighting_details
;
 w=1/[\s^2^(Fo^2^)+(0.2000P)^2^]
 where P=(Fo^2^+2Fc^2^)/3
;
_refine_ls_weighting_scheme calc
_refine_ls_wR_factor_gt 0.3973
_refine_ls_wR_factor_ref 0.4384
_reflns_Friedel_coverage 0.000
_reflns_number_gt 8220
_reflns_number_total 14905
_reflns_threshold_expression 'I > 2\s(I)'
_cod_data_source_file ja5b05668_si_001.cif
_cod_data_source_block cw004a
_cod_depositor_comments
;
The following automatic conversions were performed:

'_exptl_absorpt_correction_type' value 'Multi-scan' changed to
'multi-scan' according to
/usr/data/users/saulius/crontab/automatic-downloads/rss-feeds/ACS/lib/dictionaries/cif_core.dic
dictionary named 'cif_core.dic' version 2.4.2 from 2011-04-26.

Automatic conversion script
Id: cif_fix_values 3271 2015-04-21 07:52:19Z andrius 

 Adding full bibliography for 4124257.cif.
;
_cod_original_cell_volume 5348.5(14)
_cod_database_code 4124257
_shelx_space_group_comment
;
The symmetry employed for this shelxl refinement is uniquely defined
by the following loop, which should always be used as a source of
symmetry information in preference to the above space-group names.
They are only intended as comments.
;
_shelxl_version_number 2013-2

loop_
_space_group_symop_operation_xyz
'x, y, z'
'-x+1/2, y+1/2, -z+1/2'
'-x, -y, -z'
'x-1/2, -y-1/2, z-1/2'

loop_
_atom_site_label
_atom_site_type_symbol
_atom_site_fract_x
_atom_site_fract_y
_atom_site_fract_z
_atom_site_U_iso_or_equiv
_atom_site_adp_type
_atom_site_occupancy
_atom_site_site_symmetry_order
_atom_site_calc_flag
_atom_site_refinement_flags_posn
_atom_site_refinement_flags_adp
_atom_site_refinement_flags_occupancy
_atom_site_disorder_assembly
_atom_site_disorder_group
C5 C 0.379(4) 0.3202(19) 0.259(3) 0.080(10) Uiso 0.21 1 d . . P A 4
C6 C 0.376(4) 0.3677(18) 0.278(3) 0.081(9) Uiso 0.21 1 d . . P A 4
C1 C 0.394(3) 0.3212(18) 0.290(3) 0.097(10) Uiso 0.3 1 d . . P B 6
C2 C 0.362(2) 0.3547(10) 0.2442(14) 0.068(5) Uiso 0.3 1 d . . P B 6
C7 C 0.418(5) 0.333(2) 0.244(3) 0.101(12) Uiso 0.2 1 d . . P C 5
C8 C 0.384(4) 0.342(2) 0.303(2) 0.070(8) Uiso 0.2 1 d . . P C 5
C3 C 0.341(3) 0.3500(13) 0.276(2) 0.081(7) Uiso 0.29 1 d . . P D 8
C4 C 0.4220(19) 0.3459(10) 0.2829(14) 0.060(4) Uiso 0.29 1 d . . P D 8
La1 La 0.2464(10) 0.2667(5) 0.3032(5) 0.105(4) Uani 0.146(4) 1 d . . P E 3
La2 La 0.2745(19) 0.3623(7) 0.3783(8) 0.067(6) Uani 0.035(3) 1 d . . P E 3
La3 La 0.351(2) 0.2718(14) 0.352(2) 0.42(3) Uani 0.083(3) 1 d . . P E 3
La4 La 0.2391(14) 0.2621(7) 0.2614(15) 0.149(7) Uani 0.075(3) 1 d . . P E 3
La5 La 0.2249(13) 0.3500(5) 0.3511(12) 0.076(5) Uani 0.045(3) 1 d . . P E 3
La6 La 0.2827(6) 0.2587(4) 0.3148(6) 0.102(4) Uani 0.140(4) 1 d . . P E 3
La7 La 0.2296(8) 0.2990(9) 0.3370(9) 0.180(9) Uani 0.133(4) 1 d . . P E 3
La8 La 0.3151(11) 0.2524(3) 0.3304(6) 0.103(3) Uani 0.130(3) 1 d . . P E 3
La9 La 0.3180(10) 0.2397(2) 0.2586(13) 0.185(7) Uani 0.099(3) 1 d . . P E 3
La10 La 0.1969(6) 0.3166(9) 0.3102(8) 0.154(5) Uani 0.114(3) 1 d . . P E 3
La1A La 0.4647(8) 0.3843(3) 0.1571(3) 0.0959(15) Uani 0.202(3) 1 d . . P E 3
La2A La 0.471(3) 0.4164(13) 0.1971(13) 0.34(2) Uani 0.083(3) 1 d . . P E 3
La3A La 0.5534(6) 0.3908(4) 0.2331(5) 0.132(3) Uani 0.144(3) 1 d . . P E 3
La4A La 0.4161(16) 0.3634(11) 0.1392(8) 0.089(7) Uani 0.041(3) 1 d . . P E 3
La5A La 0.5234(6) 0.3811(2) 0.1883(4) 0.0750(18) Uani 0.135(3) 1 d . . P E 3
La6A La 0.4274(6) 0.4138(5) 0.1726(5) 0.089(3) Uani 0.111(3) 1 d . . P E 3
La7A La 0.5634(11) 0.3658(10) 0.232(3) 0.203(15) Uani 0.053(3) 1 d . . P E 3
La8A La 0.5441(3) 0.40700(17) 0.2755(7) 0.147(3) Uani 0.155(3) 1 d . . P E 3
La9A La 0.401(3) 0.4282(7) 0.1953(15) 0.260(17) Uani 0.076(3) 1 d . . P E 3
C1A C 0.5064(11) 0.4932(7) 0.1073(8) 0.152(6) Uani 0.520(7) 1 d D U P F 1
C2A C 0.5982(9) 0.4947(6) 0.1597(7) 0.131(5) Uani 0.520(7) 1 d D U P F 1
C3A C 0.6675(11) 0.4507(5) 0.1443(7) 0.134(5) Uani 0.520(7) 1 d D U P F 1
C4A C 0.6188(11) 0.4215(6) 0.0817(7) 0.148(6) Uani 0.520(7) 1 d D U P F 1
C5A C 0.5204(11) 0.4484(6) 0.0589(9) 0.164(7) Uani 0.520(7) 1 d D U P F 1
C6A C 0.3365(12) 0.4385(6) 0.0398(9) 0.182(7) Uani 0.520(7) 1 d D U P F 1
C7A C 0.3206(11) 0.4828(7) 0.0889(9) 0.168(7) Uani 0.520(7) 1 d D U P F 1
C8A C 0.2224(12) 0.4726(7) 0.1183(8) 0.180(7) Uani 0.520(7) 1 d D U P F 1
C9A C 0.1733(14) 0.4167(6) 0.0918(8) 0.172(7) Uani 0.520(7) 1 d D U P F 1
C10A C 0.2541(12) 0.3955(6) 0.0446(8) 0.164(7) Uani 0.520(7) 1 d D U P F 1
C11A C 0.3996(10) 0.5331(7) 0.1873(7) 0.165(7) Uani 0.520(7) 1 d D U P F 1
C12A C 0.4877(11) 0.5317(8) 0.2423(7) 0.143(6) Uani 0.520(7) 1 d D U P F 1
C13A C 0.4425(11) 0.5272(7) 0.3079(8) 0.156(6) Uani 0.520(7) 1 d D U P F 1
C14A C 0.3209(10) 0.5215(7) 0.2967(7) 0.160(6) Uani 0.520(7) 1 d D U P F 1
C15A C 0.2975(12) 0.5224(7) 0.2184(7) 0.169(7) Uani 0.520(7) 1 d D U P F 1
C16A C 0.6545(11) 0.4921(6) 0.2808(7) 0.143(6) Uani 0.520(7) 1 d D U P F 1
C17A C 0.7226(10) 0.4464(6) 0.2687(7) 0.132(5) Uani 0.520(7) 1 d D U P F 1
C18A C 0.7346(9) 0.4161(6) 0.3330(7) 0.145(6) Uani 0.520(7) 1 d D U P F 1
C19A C 0.6630(9) 0.4408(5) 0.3920(7) 0.136(5) Uani 0.520(7) 1 d D U P F 1
C20A C 0.6093(12) 0.4885(5) 0.3513(7) 0.137(5) Uani 0.520(7) 1 d D U P F 1
C21A C 0.7467(12) 0.3713(6) 0.1895(7) 0.162(6) Uani 0.520(7) 1 d D U P F 1
C22A C 0.6974(12) 0.3400(5) 0.1290(7) 0.141(6) Uani 0.520(7) 1 d D U P F 1
C23A C 0.6827(13) 0.2863(6) 0.1548(8) 0.157(6) Uani 0.520(7) 1 d D U P F 1
C24A C 0.7182(13) 0.2820(6) 0.2362(7) 0.161(6) Uani 0.520(7) 1 d D U P F 1
C26A C 0.4488(12) 0.3629(6) 0.0208(10) 0.165(7) Uani 0.520(7) 1 d D U P F 1
C25A C 0.7568(10) 0.3390(6) 0.2559(8) 0.145(6) Uani 0.520(7) 1 d D U P F 1
C27A C 0.3706(14) 0.3215(6) 0.0234(10) 0.181(7) Uani 0.520(7) 1 d D U P F 1
C28A C 0.4206(11) 0.2666(7) 0.0546(10) 0.187(7) Uani 0.520(7) 1 d D U P F 1
C29A C 0.5350(13) 0.2813(7) 0.0681(10) 0.184(7) Uani 0.520(7) 1 d D U P F 1
C30A C 0.5495(13) 0.3373(6) 0.0418(9) 0.176(7) Uani 0.520(7) 1 d D U P F 1
C36A C 0.5403(12) 0.1718(6) 0.2886(8) 0.131(5) Uani 0.520(7) 1 d D U P F 1
C35A C 0.1974(13) 0.2091(7) 0.1430(9) 0.188(7) Uani 0.520(7) 1 d D U P F 1
C34A C 0.1033(14) 0.2308(7) 0.1790(8) 0.185(7) Uani 0.520(7) 1 d D U P F 1
C33A C 0.1082(15) 0.2027(7) 0.2502(8) 0.187(7) Uani 0.520(7) 1 d D U P F 1
C32A C 0.2029(11) 0.1650(7) 0.2552(8) 0.161(7) Uani 0.520(7) 1 d D U P F 1
C31A C 0.2618(13) 0.1680(8) 0.1942(8) 0.176(7) Uani 0.520(7) 1 d D U P F 1
C37A C 0.4282(11) 0.1508(8) 0.2654(7) 0.147(6) Uani 0.520(7) 1 d D U P F 1
C38A C 0.3708(11) 0.1478(9) 0.3314(7) 0.154(6) Uani 0.520(7) 1 d D U P F 1
C39A C 0.4430(10) 0.1705(5) 0.3903(7) 0.113(5) Uani 0.520(7) 1 d D U P F 1
C40A C 0.5430(13) 0.1873(7) 0.3685(8) 0.128(5) Uani 0.520(7) 1 d D U P F 1
C42A C 0.5616(11) 0.2569(6) 0.4595(9) 0.145(6) Uani 0.520(7) 1 d D U P F 1
C41A C 0.5805(11) 0.3155(6) 0.4793(9) 0.153(6) Uani 0.520(7) 1 d D U P F 1
C43A C 0.4582(11) 0.2411(7) 0.4853(10) 0.157(6) Uani 0.520(7) 1 d D U P F 1
C44A C 0.4100(10) 0.2914(5) 0.5129(9) 0.132(5) Uani 0.520(7) 1 d D U P F 1
C45A C 0.4764(12) 0.3377(7) 0.5083(11) 0.151(6) Uani 0.520(7) 1 d D U P F 1
C54A C 0.0202(11) 0.2860(6) 0.2966(7) 0.167(6) Uani 0.520(7) 1 d D U P F 1
C53A C 0.0351(14) 0.3278(6) 0.3551(8) 0.184(7) Uani 0.520(7) 1 d D U P F 1
C52A C 0.0406(14) 0.3844(6) 0.3240(7) 0.189(7) Uani 0.520(7) 1 d D U P F 1
C51A C 0.0259(13) 0.3761(7) 0.2442(8) 0.186(7) Uani 0.520(7) 1 d D U P F 1
C50A C 0.2664(12) 0.4401(7) 0.4536(9) 0.181(7) Uani 0.520(7) 1 d D U P F 1
C49A C 0.1571(14) 0.4156(7) 0.4241(10) 0.189(7) Uani 0.520(7) 1 d D U P F 1
C48A C 0.1536(12) 0.3618(6) 0.4558(9) 0.171(7) Uani 0.520(7) 1 d D U P F 1
C47A C 0.2526(10) 0.3504(6) 0.5008(11) 0.161(6) Uani 0.520(7) 1 d D U P F 1
C46A C 0.3254(10) 0.3983(6) 0.4990(10) 0.166(6) Uani 0.520(7) 1 d D U P F 1
C55A C 0.0244(16) 0.3119(7) 0.2292(9) 0.185(7) Uani 0.520(7) 1 d D U P F 1
C56A C 0.2338(10) 0.2544(6) 0.4766(8) 0.120(5) Uani 0.520(7) 1 d D U P F 1
C57A C 0.1299(11) 0.2633(6) 0.4314(8) 0.147(6) Uani 0.520(7) 1 d D U P F 1
C58A C 0.1197(13) 0.2181(7) 0.3749(8) 0.165(7) Uani 0.520(7) 1 d D U P F 1
C59A C 0.2182(10) 0.1806(7) 0.3860(8) 0.146(6) Uani 0.520(7) 1 d D U P F 1
C60A C 0.2885(10) 0.2035(6) 0.4493(7) 0.109(4) Uani 0.520(7) 1 d D U P F 1
C1B C 0.4058(10) 0.5113(6) 0.1249(7) 0.172(7) Uani 0.520(7) 1 d D U P F 1
C2B C 0.5892(9) 0.5134(5) 0.2298(6) 0.137(5) Uani 0.520(7) 1 d D U P F 1
C3B C 0.7309(9) 0.4230(5) 0.1985(6) 0.141(5) Uani 0.520(7) 1 d D U P F 1
C4B C 0.6291(12) 0.3640(5) 0.0753(8) 0.155(6) Uani 0.520(7) 1 d D U P F 1
C5B C 0.4299(10) 0.4194(6) 0.0276(8) 0.169(7) Uani 0.520(7) 1 d D U P F 1
C6B C 0.2670(11) 0.3373(5) 0.0434(9) 0.175(7) Uani 0.520(7) 1 d D U P F 1
C7B C 0.2085(12) 0.4911(7) 0.1899(6) 0.183(7) Uani 0.520(7) 1 d D U P F 1
C8B C 0.5019(9) 0.4995(6) 0.3664(6) 0.151(6) Uani 0.520(7) 1 d D U P F 1
C9B C 0.7455(10) 0.3565(5) 0.3283(6) 0.159(6) Uani 0.520(7) 1 d D U P F 1
C10B C 0.5907(12) 0.2542(6) 0.1259(7) 0.159(6) Uani 0.520(7) 1 d D U P F 1
C13B C 0.3655(11) 0.2320(7) 0.0870(10) 0.185(7) Uani 0.520(7) 1 d D U P F 1
C14B C 0.2501(11) 0.2409(6) 0.0991(9) 0.174(7) Uani 0.520(7) 1 d D U P F 1
C15B C 0.2021(12) 0.2986(6) 0.0743(10) 0.180(7) Uani 0.520(7) 1 d D U P F 1
C16B C 0.1164(14) 0.3225(6) 0.1187(9) 0.184(8) Uani 0.520(7) 1 d D U P F 1
C17B C 0.1109(13) 0.3896(6) 0.1294(8) 0.183(7) Uani 0.520(7) 1 d D U P F 1
C18B C 0.0790(17) 0.4091(6) 0.2004(7) 0.195(8) Uani 0.520(7) 1 d D U P F 1
C19B C 0.1336(12) 0.4646(6) 0.2305(6) 0.182(7) Uani 0.520(7) 1 d D U P F 1
C20B C 0.1576(14) 0.4679(8) 0.3109(7) 0.181(7) Uani 0.520(7) 1 d D U P F 1
C21B C 0.2662(10) 0.4964(7) 0.3437(6) 0.153(6) Uani 0.520(7) 1 d D U P F 1
C22B C 0.3195(9) 0.4742(7) 0.4109(8) 0.164(6) Uani 0.520(7) 1 d D U P F 1
C23B C 0.4454(9) 0.4763(6) 0.4195(7) 0.146(6) Uani 0.520(7) 1 d D U P F 1
C24B C 0.5040(11) 0.4309(6) 0.4618(9) 0.153(6) Uani 0.520(7) 1 d D U P F 1
C25B C 0.6216(10) 0.4100(5) 0.4370(7) 0.150(6) Uani 0.520(7) 1 d D U P F 1
C26B C 0.6426(10) 0.3489(4) 0.4429(7) 0.145(6) Uani 0.520(7) 1 d D U P F 1
C27B C 0.7077(9) 0.3234(5) 0.3814(6) 0.137(5) Uani 0.520(7) 1 d D U P F 1
C28B C 0.6751(11) 0.2637(5) 0.3581(7) 0.130(5) Uani 0.520(7) 1 d D U P F 1
C29B C 0.6088(11) 0.2355(5) 0.3943(7) 0.120(5) Uani 0.520(7) 1 d D U P F 1
C30B C 0.6735(12) 0.2477(6) 0.2742(7) 0.141(5) Uani 0.520(7) 1 d D U P F 1
C31B C 0.5934(11) 0.2045(6) 0.2454(6) 0.135(5) Uani 0.520(7) 1 d D U P F 1
C32B C 0.5527(12) 0.2106(7) 0.1653(7) 0.165(6) Uani 0.520(7) 1 d D U P F 1
C33B C 0.4342(12) 0.1941(7) 0.1461(8) 0.171(7) Uani 0.520(7) 1 d D U P F 1
C34B C 0.3810(11) 0.1655(8) 0.1910(8) 0.177(7) Uani 0.520(7) 1 d D U P F 1
C35B C 0.0689(13) 0.2909(6) 0.1641(8) 0.183(7) Uani 0.520(7) 1 d D U P F 1
C36B C 0.1106(13) 0.4315(7) 0.3533(7) 0.196(7) Uani 0.520(7) 1 d D U P F 1
C37B C 0.4467(10) 0.3943(6) 0.4938(9) 0.146(6) Uani 0.520(7) 1 d D U P F 1
C38B C 0.2884(10) 0.3000(5) 0.5069(8) 0.126(5) Uani 0.520(7) 1 d D U P F 1
C39B C 0.3991(9) 0.2025(6) 0.4533(8) 0.126(5) Uani 0.520(7) 1 d D U P F 1
C40B C 0.2667(11) 0.1556(6) 0.3294(7) 0.146(6) Uani 0.520(7) 1 d D U P F 1
C41B C 0.0735(11) 0.2269(7) 0.3054(7) 0.178(7) Uani 0.520(7) 1 d D U P F 1
C42B C 0.0892(12) 0.3161(5) 0.4160(8) 0.172(6) Uani 0.520(7) 1 d D U P F 1
S1 S 0.34612(13) 0.36107(7) -0.15315(9) 0.0769(4) Uani 1 1 d . . . . .
S2 S 0.3441(11) 0.3591(7) -0.3259(8) 0.095(4) Uani 0.484(3) 1 d . . P . .
C1S C 0.3440(4) 0.3581(2) -0.2372(3) 0.0640(13) Uani 1 1 d . . . . .
S10 S 0.3424(8) 0.3513(5) -0.3194(6) 0.0702(18) Uani 0.516(3) 1 d . . P . .
S9 S 0.4078(16) 0.0816(5) 0.0238(11) 0.096(2) Uani 0.517(3) 1 d . . P . .
S8 S 0.6082(13) 0.0510(8) 0.1241(9) 0.091(3) Uani 0.507(3) 1 d . . P . .
S3 S 0.38857(12) 0.06072(7) 0.51999(9) 0.0756(4) Uani 1 1 d . . . . .
S4 S 0.39146(13) -0.04162(6) 0.62357(10) 0.0803(5) Uani 1 1 d . . . . .
C2S C 0.3907(4) 0.0098(2) 0.5719(3) 0.0676(13) Uani 1 1 d . . . . .
S6 S 0.4028(17) 0.0668(6) 0.0153(13) 0.099(3) Uani 0.483(3) 1 d . . P . .
S5 S 0.5914(13) 0.0472(7) 0.1419(9) 0.086(2) Uani 0.493(3) 1 d . . P . .
C3S C 0.5018(6) 0.0617(3) 0.0747(5) 0.0901(18) Uani 1 1 d . . . . .
C1C C 0.4692(12) 0.4894(7) 0.0981(9) 0.165(7) Uani 0.480(7) 1 d D U P F 2
C2C C 0.5396(11) 0.5039(7) 0.1598(8) 0.173(7) Uani 0.480(7) 1 d D U P F 2
C3C C 0.6357(12) 0.4701(6) 0.1613(8) 0.169(7) Uani 0.480(7) 1 d D U P F 2
C4C C 0.6178(14) 0.4310(7) 0.1025(10) 0.180(7) Uani 0.480(7) 1 d D U P F 2
C5C C 0.5166(12) 0.4437(7) 0.0632(12) 0.187(8) Uani 0.480(7) 1 d D U P F 2
C6C C 0.3406(13) 0.4093(7) 0.0229(10) 0.147(6) Uani 0.480(7) 1 d D U P F 2
C7C C 0.3006(14) 0.4591(7) 0.0650(12) 0.157(7) Uani 0.480(7) 1 d D U P F 2
C8C C 0.1923(13) 0.4436(6) 0.0863(9) 0.118(5) Uani 0.480(7) 1 d D U P F 2
C9C C 0.1733(13) 0.3854(6) 0.0641(8) 0.117(5) Uani 0.480(7) 1 d D U P F 2
C10C C 0.2664(13) 0.3633(6) 0.0251(10) 0.134(6) Uani 0.480(7) 1 d D U P F 2
C11C C 0.3167(12) 0.5183(7) 0.1596(8) 0.136(6) Uani 0.480(7) 1 d D U P F 2
C12C C 0.2119(13) 0.5052(7) 0.1850(9) 0.146(6) Uani 0.480(7) 1 d D U P F 2
C13C C 0.2316(12) 0.5102(7) 0.2653(9) 0.163(6) Uani 0.480(7) 1 d D U P F 2
C14C C 0.3432(13) 0.5290(9) 0.2867(8) 0.174(7) Uani 0.480(7) 1 d D U P F 2
C15C C 0.3994(12) 0.5298(9) 0.2211(10) 0.164(7) Uani 0.480(7) 1 d D U P F 2
C16C C 0.5575(14) 0.5130(8) 0.2879(9) 0.187(7) Uani 0.480(7) 1 d D U P F 2
C17C C 0.5071(13) 0.5088(9) 0.3555(10) 0.197(8) Uani 0.480(7) 1 d D U P F 2
C18C C 0.5749(14) 0.4653(7) 0.3965(10) 0.201(8) Uani 0.480(7) 1 d D U P F 2
C19C C 0.6644(16) 0.4454(7) 0.3536(10) 0.201(8) Uani 0.480(7) 1 d D U P F 2
C20C C 0.6523(17) 0.4740(9) 0.2842(9) 0.199(8) Uani 0.480(7) 1 d D U P F 2
C21C C 0.7369(13) 0.4011(6) 0.2329(9) 0.158(6) Uani 0.480(7) 1 d D U P F 2
C22C C 0.7477(16) 0.3683(7) 0.2991(9) 0.166(7) Uani 0.480(7) 1 d D U P F 2
C23C C 0.7299(15) 0.3087(7) 0.2731(9) 0.163(7) Uani 0.480(7) 1 d D U P F 2
C24C C 0.7112(14) 0.3066(7) 0.1934(9) 0.152(6) Uani 0.480(7) 1 d D U P F 2
C25C C 0.7124(17) 0.3638(8) 0.1656(9) 0.176(7) Uani 0.480(7) 1 d D U P F 2
C26C C 0.5977(13) 0.3349(7) 0.0706(10) 0.157(6) Uani 0.480(7) 1 d D U P F 2
C27C C 0.5907(13) 0.2786(7) 0.0957(9) 0.144(6) Uani 0.480(7) 1 d D U P F 2
C28C C 0.4765(12) 0.2617(6) 0.0726(9) 0.132(6) Uani 0.480(7) 1 d D U P F 2
C29C C 0.4193(11) 0.3054(6) 0.0309(10) 0.131(5) Uani 0.480(7) 1 d D U P F 2
C30C C 0.4902(14) 0.3540(6) 0.0326(12) 0.166(7) Uani 0.480(7) 1 d D U P F 2
C31C C 0.4349(11) 0.1641(7) 0.2136(8) 0.150(6) Uani 0.480(7) 1 d D U P F 2
C32C C 0.4625(11) 0.1565(7) 0.2900(8) 0.146(6) Uani 0.480(7) 1 d D U P F 2
C33C C 0.3616(11) 0.1435(8) 0.3253(7) 0.171(7) Uani 0.480(7) 1 d D U P F 2
C34C C 0.2690(11) 0.1452(6) 0.2669(8) 0.144(6) Uani 0.480(7) 1 d D U P F 2
C35C C 0.3145(11) 0.1556(7) 0.1996(8) 0.153(6) Uani 0.480(7) 1 d D U P F 2
C36C C 0.1000(12) 0.2556(5) 0.1470(7) 0.117(5) Uani 0.480(7) 1 d D U P F 2
C37C C 0.1451(11) 0.2031(6) 0.1749(8) 0.126(5) Uani 0.480(7) 1 d D U P F 2
C38C C 0.1027(12) 0.1918(6) 0.2456(7) 0.151(6) Uani 0.480(7) 1 d D U P F 2
C39C C 0.0321(9) 0.2430(5) 0.2610(7) 0.122(5) Uani 0.480(7) 1 d D U P F 2
C40C C 0.0272(10) 0.2786(5) 0.1993(7) 0.118(5) Uani 0.480(7) 1 d D U P F 2
C41C C 0.0060(10) 0.3491(5) 0.2896(7) 0.122(5) Uani 0.480(7) 1 d D U P F 2
C42C C 0.0183(14) 0.3100(5) 0.3514(7) 0.156(6) Uani 0.480(7) 1 d D U P F 2
C43C C 0.0743(15) 0.3421(5) 0.4135(8) 0.166(7) Uani 0.480(7) 1 d D U P F 2
C44C C 0.0866(13) 0.3988(6) 0.3914(8) 0.161(6) Uani 0.480(7) 1 d D U P F 2
C45C C 0.0457(14) 0.4044(6) 0.3138(8) 0.139(6) Uani 0.480(7) 1 d D U P F 2
C46C C 0.2432(13) 0.3908(7) 0.4739(11) 0.183(7) Uani 0.480(7) 1 d D U P F 2
C47C C 0.2252(12) 0.3333(6) 0.4965(11) 0.209(8) Uani 0.480(7) 1 d D U P F 2
C48C C 0.3348(12) 0.3080(6) 0.5111(11) 0.187(8) Uani 0.480(7) 1 d D U P F 2
C49C C 0.4141(12) 0.3513(6) 0.5087(11) 0.194(8) Uani 0.480(7) 1 d D U P F 2
C50C C 0.3578(12) 0.4030(6) 0.4837(11) 0.188(8) Uani 0.480(7) 1 d D U P F 2
C51C C 0.5175(13) 0.2756(6) 0.4713(10) 0.186(8) Uani 0.480(7) 1 d D U P F 2
C52C C 0.4351(12) 0.2324(7) 0.4758(10) 0.195(8) Uani 0.480(7) 1 d D U P F 2
C53C C 0.4554(12) 0.1884(6) 0.4221(8) 0.175(7) Uani 0.480(7) 1 d D U P F 2
C54C C 0.5530(13) 0.2030(7) 0.3910(8) 0.177(8) Uani 0.480(7) 1 d D U P F 2
C55C C 0.5949(14) 0.2576(7) 0.4232(9) 0.176(8) Uani 0.480(7) 1 d D U P F 2
C56C C 0.2559(11) 0.2218(7) 0.4622(10) 0.167(7) Uani 0.480(7) 1 d D U P F 2
C57C C 0.2583(12) 0.1776(6) 0.4094(7) 0.149(7) Uani 0.480(7) 1 d D U P F 2
C58C C 0.1604(10) 0.1822(6) 0.3619(8) 0.157(7) Uani 0.480(7) 1 d D U P F 2
C59C C 0.0969(13) 0.2283(6) 0.3878(8) 0.159(7) Uani 0.480(7) 1 d D U P F 2
C60C C 0.1578(14) 0.2531(6) 0.4482(10) 0.171(7) Uani 0.480(7) 1 d D U P F 2
C1D C 0.3580(14) 0.4940(9) 0.1006(10) 0.176(7) Uani 0.480(7) 1 d D U P F 2
C2D C 0.5020(13) 0.5232(10) 0.2222(9) 0.184(7) Uani 0.480(7) 1 d D U P F 2
C3D C 0.6882(16) 0.4529(8) 0.2265(9) 0.190(7) Uani 0.480(7) 1 d D U P F 2
C4D C 0.6546(16) 0.3770(7) 0.1081(10) 0.181(7) Uani 0.480(7) 1 d D U P F 2
C5D C 0.4524(14) 0.4030(7) 0.0303(13) 0.172(7) Uani 0.480(7) 1 d D U P F 2
C6D C 0.1489(11) 0.4610(6) 0.1519(8) 0.124(5) Uani 0.480(7) 1 d D U P F 2
C7D C 0.3909(13) 0.5104(8) 0.3547(9) 0.175(7) Uani 0.480(7) 1 d D U P F 2
C8D C 0.7002(16) 0.3889(7) 0.3635(10) 0.196(8) Uani 0.480(7) 1 d D U P F 2
C9D C 0.6429(13) 0.2619(7) 0.1630(9) 0.147(6) Uani 0.480(7) 1 d D U P F 2
C10D C 0.3044(11) 0.3077(6) 0.0347(9) 0.123(5) Uani 0.480(7) 1 d D U P F 2
C11D C 0.0800(11) 0.4310(5) 0.1970(8) 0.118(5) Uani 0.480(7) 1 d D U P F 2
C12D C 0.0880(11) 0.4471(6) 0.2743(8) 0.121(5) Uani 0.480(7) 1 d D U P F 2
C13D C 0.1710(13) 0.4828(7) 0.3135(8) 0.148(6) Uani 0.480(7) 1 d D U P F 2
C14D C 0.2279(12) 0.4702(7) 0.3845(9) 0.168(7) Uani 0.480(7) 1 d D U P F 2
C15D C 0.3425(12) 0.4789(9) 0.4081(10) 0.193(8) Uani 0.480(7) 1 d D U P F 2
C16D C 0.4180(13) 0.4436(7) 0.4533(10) 0.197(8) Uani 0.480(7) 1 d D U P F 2
C17D C 0.5324(14) 0.4301(7) 0.4455(11) 0.204(8) Uani 0.480(7) 1 d D U P F 2
C18D C 0.5838(15) 0.3743(7) 0.4561(11) 0.210(8) Uani 0.480(7) 1 d D U P F 2
C19D C 0.6626(16) 0.3481(7) 0.4117(10) 0.204(8) Uani 0.480(7) 1 d D U P F 2
C20D C 0.6655(16) 0.2886(7) 0.3853(9) 0.184(8) Uani 0.480(7) 1 d D U P F 2
C21D C 0.6864(15) 0.2675(7) 0.3144(8) 0.155(7) Uani 0.480(7) 1 d D U P F 2
C22D C 0.6244(15) 0.2209(7) 0.2750(8) 0.159(7) Uani 0.480(7) 1 d D U P F 2
C23D C 0.5909(12) 0.2181(7) 0.2001(8) 0.142(6) Uani 0.480(7) 1 d D U P F 2
C24D C 0.4891(12) 0.1937(7) 0.1632(9) 0.137(6) Uani 0.480(7) 1 d D U P F 2
C25D C 0.4218(11) 0.2199(7) 0.1047(9) 0.132(5) Uani 0.480(7) 1 d D U P F 2
C26D C 0.3020(11) 0.2230(7) 0.0988(10) 0.124(5) Uani 0.480(7) 1 d D U P F 2
C27D C 0.2371(12) 0.2690(6) 0.0702(9) 0.124(5) Uani 0.480(7) 1 d D U P F 2
C28D C 0.1407(13) 0.2931(6) 0.0991(9) 0.130(5) Uani 0.480(7) 1 d D U P F 2
C29D C 0.1103(12) 0.3512(5) 0.1039(8) 0.102(4) Uani 0.480(7) 1 d D U P F 2
C30D C 0.0550(10) 0.3765(5) 0.1640(7) 0.104(4) Uani 0.480(7) 1 d D U P F 2
C31D C 0.0139(11) 0.3373(5) 0.2132(7) 0.112(5) Uani 0.480(7) 1 d D U P F 2
C32D C 0.1811(14) 0.4259(7) 0.4222(10) 0.172(7) Uani 0.480(7) 1 d D U P F 2
C33D C 0.5145(13) 0.3345(6) 0.4857(11) 0.202(8) Uani 0.480(7) 1 d D U P F 2
C34D C 0.5573(12) 0.1889(7) 0.3188(8) 0.148(7) Uani 0.480(7) 1 d D U P F 2
C35D C 0.2522(12) 0.1896(7) 0.1506(9) 0.134(6) Uani 0.480(7) 1 d D U P F 2
C36D C 0.0350(14) 0.2596(6) 0.3355(7) 0.158(6) Uani 0.480(7) 1 d D U P F 2
C37D C 0.1425(13) 0.3095(6) 0.4635(9) 0.183(7) Uani 0.480(7) 1 d D U P F 2
C38D C 0.3444(12) 0.2501(6) 0.4934(10) 0.182(7) Uani 0.480(7) 1 d D U P F 2
C39D C 0.3595(12) 0.1602(7) 0.3891(8) 0.172(7) Uani 0.480(7) 1 d D U P F 2
C40D C 0.1652(11) 0.1662(6) 0.2902(8) 0.168(7) Uani 0.480(7) 1 d D U P F 2

loop_
_atom_site_aniso_label
_atom_site_aniso_U_11
_atom_site_aniso_U_22
_atom_site_aniso_U_33
_atom_site_aniso_U_23
_atom_site_aniso_U_13
_atom_site_aniso_U_12
La1 0.093(7) 0.149(7) 0.075(4) 0.003(4) 0.013(4) -0.090(6)
La2 0.082(11) 0.060(7) 0.064(7) 0.007(5) 0.047(7) 0.013(7)
La3 0.28(3) 0.39(3) 0.56(5) 0.38(4) -0.14(3) -0.20(3)
La4 0.136(11) 0.149(10) 0.159(14) -0.025(10) -0.008(10) -0.096(9)
La5 0.063(7) 0.061(6) 0.112(11) -0.006(6) 0.048(7) -0.015(4)
La6 0.064(4) 0.097(6) 0.138(7) 0.074(5) -0.026(4) -0.042(4)
La7 0.075(4) 0.30(2) 0.173(10) 0.150(14) 0.050(5) -0.006(7)
La8 0.147(7) 0.046(2) 0.124(6) 0.033(3) 0.066(5) 0.001(3)
La9 0.114(7) 0.052(3) 0.39(2) -0.023(5) 0.053(9) -0.037(3)
La10 0.062(3) 0.246(14) 0.158(8) -0.013(9) 0.036(4) -0.050(6)
La1A 0.105(4) 0.104(3) 0.084(3) 0.024(2) 0.040(3) -0.031(3)
La2A 0.47(4) 0.32(2) 0.190(16) 0.178(16) -0.163(19) -0.34(3)
La3A 0.103(4) 0.170(6) 0.131(5) -0.060(4) 0.056(4) -0.103(4)
La4A 0.071(8) 0.133(14) 0.065(6) 0.043(7) 0.028(6) 0.026(8)
La5A 0.058(3) 0.092(3) 0.078(4) 0.019(3) 0.027(2) -0.016(3)
La6A 0.081(3) 0.111(6) 0.075(4) 0.043(4) 0.012(3) -0.011(4)
La7A 0.048(6) 0.163(17) 0.41(4) 0.14(2) 0.088(11) 0.046(8)
La8A 0.065(2) 0.081(2) 0.290(10) -0.026(3) -0.020(3) -0.0370(18)
La9A 0.43(4) 0.113(8) 0.26(2) 0.119(11) 0.19(2) 0.113(15)
C1A 0.166(12) 0.126(11) 0.167(12) 0.062(10) 0.036(11) -0.054(10)
C2A 0.138(11) 0.102(9) 0.163(11) -0.008(9) 0.067(9) -0.054(9)
C3A 0.099(9) 0.156(12) 0.157(11) 0.006(10) 0.076(8) -0.044(8)
C4A 0.167(12) 0.177(12) 0.113(9) 0.037(9) 0.093(9) -0.016(11)
C5A 0.191(13) 0.181(13) 0.125(11) 0.058(10) 0.049(11) -0.056(11)
C6A 0.204(14) 0.201(14) 0.134(12) 0.093(11) -0.028(12) 0.009(13)
C7A 0.188(14) 0.135(12) 0.173(13) 0.095(10) -0.032(12) -0.022(11)
C8A 0.194(14) 0.164(13) 0.174(13) 0.089(11) -0.035(12) 0.023(12)
C9A 0.150(13) 0.198(14) 0.158(13) 0.081(12) -0.053(11) 0.004(12)
C10A 0.177(13) 0.200(14) 0.103(10) 0.073(10) -0.058(10) -0.020(12)
C11A 0.199(14) 0.090(10) 0.202(14) 0.043(11) -0.011(13) -0.025(10)
C12A 0.175(13) 0.087(9) 0.168(12) 0.006(10) 0.023(11) -0.014(10)
C13A 0.196(13) 0.092(9) 0.181(13) -0.020(10) 0.012(12) -0.002(11)
C14A 0.189(13) 0.094(10) 0.196(13) -0.019(11) 0.014(13) 0.018(11)
C15A 0.187(14) 0.112(11) 0.203(14) 0.034(11) -0.019(13) 0.025(11)
C16A 0.129(11) 0.111(9) 0.185(12) -0.011(10) -0.010(10) -0.071(8)
C17A 0.081(8) 0.142(11) 0.168(12) 0.017(10) -0.016(9) -0.059(8)
C18A 0.067(7) 0.151(11) 0.207(12) 0.012(10) -0.050(8) -0.058(8)
C19A 0.115(9) 0.141(10) 0.143(11) -0.020(9) -0.052(8) -0.069(8)
C20A 0.165(11) 0.086(8) 0.156(11) -0.014(8) -0.007(10) -0.056(9)
C21A 0.071(8) 0.214(13) 0.213(13) 0.018(12) 0.082(9) 0.010(9)
C22A 0.134(10) 0.165(12) 0.137(11) 0.027(9) 0.086(9) 0.067(9)
C23A 0.155(12) 0.178(12) 0.153(12) 0.048(10) 0.098(10) 0.080(11)
C24A 0.127(10) 0.165(12) 0.202(13) 0.049(11) 0.076(10) 0.078(9)
C26A 0.209(15) 0.209(14) 0.078(9) 0.038(11) 0.010(11) -0.006(13)
C25A 0.050(6) 0.170(12) 0.223(13) 0.049(11) 0.058(8) 0.019(8)
C27A 0.235(15) 0.232(15) 0.076(9) 0.024(11) 0.010(12) -0.018(14)
C28A 0.250(16) 0.221(15) 0.094(11) -0.016(11) 0.041(12) 0.016(14)
C29A 0.237(15) 0.211(14) 0.112(11) -0.003(11) 0.061(13) 0.036(14)
C30A 0.210(15) 0.215(14) 0.107(11) 0.016(11) 0.042(12) 0.036(13)
C36A 0.141(11) 0.095(9) 0.170(11) 0.036(9) 0.086(9) 0.047(8)
C35A 0.207(15) 0.223(15) 0.132(13) -0.059(12) -0.008(12) -0.069(13)
C34A 0.154(13) 0.251(15) 0.145(12) -0.029(13) -0.027(12) -0.092(13)
C33A 0.136(12) 0.240(15) 0.179(13) -0.015(13) -0.021(12) -0.114(12)
C32A 0.164(12) 0.164(13) 0.157(12) -0.031(11) 0.018(11) -0.093(11)
C31A 0.197(14) 0.164(13) 0.163(13) -0.066(11) -0.008(12) -0.064(12)
C37A 0.194(13) 0.086(9) 0.173(12) 0.014(10) 0.085(11) 0.018(10)
C38A 0.176(12) 0.097(11) 0.199(13) 0.015(11) 0.070(11) -0.001(11)
C39A 0.121(9) 0.081(7) 0.143(11) 0.042(8) 0.052(8) 0.049(7)
C40A 0.135(10) 0.093(8) 0.163(12) 0.035(9) 0.053(10) 0.040(8)
C42A 0.103(9) 0.185(12) 0.144(12) 0.024(11) -0.012(9) 0.050(10)
C41A 0.114(10) 0.211(13) 0.125(11) -0.011(11) -0.038(9) 0.023(11)
C43A 0.138(11) 0.189(13) 0.144(12) 0.012(12) 0.000(11) 0.031(11)
C44A 0.131(10) 0.173(12) 0.093(9) 0.004(9) 0.019(9) 0.033(10)
C45A 0.128(11) 0.225(14) 0.099(10) -0.011(11) 0.008(10) 0.027(11)
C54A 0.056(7) 0.278(16) 0.165(13) 0.039(13) -0.004(9) -0.041(11)
C53A 0.064(8) 0.295(16) 0.195(14) 0.060(13) 0.021(10) 0.010(12)
C52A 0.081(10) 0.256(16) 0.233(15) 0.014(14) 0.023(12) 0.031(12)
C51A 0.081(10) 0.264(16) 0.212(14) 0.039(14) -0.010(11) 0.024(12)
C50A 0.172(13) 0.200(14) 0.175(13) -0.047(12) 0.040(12) -0.005(12)
C49A 0.147(12) 0.217(15) 0.207(15) -0.013(14) 0.043(13) 0.023(13)
C48A 0.133(11) 0.198(14) 0.188(14) 0.011(12) 0.046(11) 0.054(11)
C47A 0.145(12) 0.180(13) 0.164(13) -0.030(11) 0.049(11) 0.029(11)
C46A 0.148(12) 0.194(13) 0.162(13) -0.037(12) 0.051(11) 0.023(11)
C55A 0.089(10) 0.284(16) 0.177(13) 0.022(14) -0.024(11) -0.041(13)
C56A 0.116(9) 0.156(11) 0.093(9) 0.038(9) 0.041(8) 0.019(9)
C57A 0.118(10) 0.199(13) 0.132(11) 0.071(10) 0.064(9) 0.014(10)
C58A 0.093(9) 0.237(14) 0.165(13) 0.067(12) 0.013(10) -0.042(11)
C59A 0.117(10) 0.159(12) 0.164(12) 0.047(11) 0.014(10) -0.046(10)
C60A 0.106(8) 0.125(10) 0.098(9) 0.053(8) 0.023(7) 0.011(8)
C1B 0.198(13) 0.123(11) 0.193(14) 0.059(11) 0.012(13) -0.028(11)
C2B 0.137(10) 0.112(9) 0.159(11) -0.006(9) 0.001(10) -0.071(9)
C3B 0.065(7) 0.164(12) 0.204(12) 0.035(11) 0.064(8) -0.035(8)
C4B 0.179(13) 0.191(13) 0.105(10) 0.005(11) 0.072(10) 0.008(12)
C5B 0.201(14) 0.193(13) 0.114(10) 0.085(10) 0.017(11) -0.012(13)
C6B 0.210(14) 0.227(15) 0.077(9) 0.033(11) -0.060(10) -0.035(14)
C7B 0.192(14) 0.141(13) 0.211(14) 0.060(12) -0.016(13) 0.046(11)
C8B 0.204(13) 0.094(9) 0.155(12) -0.053(9) 0.003(11) -0.039(10)
C9B 0.051(7) 0.182(12) 0.236(13) 0.054(11) -0.047(9) 0.016(8)
C10B 0.207(14) 0.173(12) 0.108(10) 0.030(9) 0.083(10) 0.096(11)
C13B 0.248(16) 0.203(14) 0.106(11) -0.027(11) 0.033(13) -0.004(14)
C14B 0.226(15) 0.202(14) 0.091(11) -0.040(11) -0.010(12) -0.060(13)
C15B 0.199(14) 0.236(15) 0.096(11) -0.009(12) -0.048(11) -0.068(13)
C16B 0.161(13) 0.250(15) 0.128(12) -0.005(13) -0.072(11) -0.040(13)
C17B 0.143(13) 0.239(15) 0.155(13) 0.073(12) -0.064(11) 0.004(12)
C18B 0.136(13) 0.225(15) 0.217(14) 0.052(14) -0.025(13) 0.029(13)
C19B 0.149(13) 0.179(14) 0.218(14) 0.051(13) 0.004(13) 0.044(12)
C20B 0.159(13) 0.166(14) 0.223(15) 0.010(13) 0.039(13) 0.039(12)
C21B 0.169(13) 0.103(10) 0.190(13) -0.011(10) 0.035(12) 0.028(10)
C22B 0.166(12) 0.154(12) 0.179(13) -0.051(11) 0.062(11) -0.020(11)
C23B 0.167(12) 0.132(10) 0.144(11) -0.073(9) 0.036(10) -0.043(10)
C24B 0.148(12) 0.188(13) 0.121(11) -0.058(10) -0.003(10) -0.025(11)
C25B 0.130(10) 0.171(12) 0.137(11) -0.025(10) -0.063(9) -0.044(10)
C26B 0.109(9) 0.192(12) 0.122(10) 0.027(10) -0.070(8) -0.002(9)
C27B 0.057(6) 0.161(11) 0.183(12) 0.067(10) -0.048(7) 0.014(7)
C28B 0.089(8) 0.121(9) 0.177(12) 0.049(10) 0.001(9) 0.063(7)
C29B 0.081(8) 0.108(9) 0.172(12) 0.042(9) 0.009(8) 0.039(7)
C30B 0.103(9) 0.117(10) 0.211(13) 0.055(10) 0.072(9) 0.065(8)
C31B 0.149(11) 0.112(9) 0.153(11) 0.059(9) 0.071(10) 0.071(8)
C32B 0.195(14) 0.174(13) 0.137(11) 0.011(11) 0.074(11) 0.073(12)
C33B 0.221(14) 0.178(13) 0.122(11) -0.030(11) 0.064(12) 0.030(13)
C34B 0.208(14) 0.135(12) 0.193(13) -0.057(11) 0.048(13) -0.001(12)
C35B 0.131(12) 0.268(16) 0.143(13) -0.018(13) -0.034(11) -0.069(13)
C36B 0.138(12) 0.216(15) 0.240(15) 0.007(14) 0.052(13) 0.049(12)
C37B 0.139(11) 0.194(13) 0.102(10) -0.018(10) -0.010(9) -0.005(11)
C38B 0.123(10) 0.153(11) 0.104(10) 0.008(9) 0.025(8) 0.040(9)
C39B 0.137(10) 0.129(10) 0.113(10) 0.014(9) 0.023(9) 0.029(9)
C40B 0.136(11) 0.126(11) 0.180(12) 0.013(10) 0.036(10) -0.047(10)
C41B 0.097(10) 0.278(15) 0.159(12) 0.023(13) 0.014(10) -0.080(11)
C42B 0.100(10) 0.252(14) 0.170(13) 0.065(12) 0.047(10) 0.049(11)
S1 0.0721(8) 0.0753(8) 0.0840(10) -0.0115(7) 0.0107(7) -0.0085(6)
S2 0.089(5) 0.087(5) 0.110(7) 0.008(3) 0.019(4) 0.011(4)
C1S 0.047(2) 0.056(2) 0.089(4) -0.008(2) 0.002(2) -0.0006(18)
S10 0.071(3) 0.081(4) 0.057(2) 0.001(2) -0.0019(19) -0.022(3)
S9 0.088(3) 0.087(7) 0.111(4) -0.020(5) -0.012(3) -0.007(5)
S8 0.066(5) 0.101(4) 0.107(7) 0.011(4) 0.013(3) -0.002(3)
S3 0.0636(8) 0.0783(9) 0.0865(10) 0.0036(7) 0.0170(7) 0.0083(6)
S4 0.0686(8) 0.0710(8) 0.1041(12) 0.0083(7) 0.0243(7) 0.0084(6)
C2S 0.045(2) 0.079(3) 0.081(3) -0.013(3) 0.015(2) 0.007(2)
S6 0.082(4) 0.076(6) 0.136(8) -0.019(4) -0.005(4) 0.002(4)
S5 0.063(4) 0.087(4) 0.108(8) 0.004(4) 0.017(3) 0.003(3)
C3S 0.082(4) 0.080(4) 0.109(5) -0.005(4) 0.014(4) -0.005(3)
C1C 0.167(13) 0.113(11) 0.220(14) 0.092(11) 0.053(12) 0.018(11)
C2C 0.178(14) 0.120(11) 0.230(15) 0.061(12) 0.070(13) -0.048(11)
C3C 0.142(12) 0.134(12) 0.244(15) 0.084(11) 0.094(12) -0.047(10)
C4C 0.162(13) 0.170(13) 0.226(15) 0.048(13) 0.124(12) 0.009(12)
C5C 0.203(15) 0.164(13) 0.204(15) 0.055(13) 0.068(14) -0.001(13)
C6C 0.182(13) 0.135(11) 0.122(11) 0.021(10) 0.008(12) -0.004(12)
C7C 0.165(13) 0.141(12) 0.161(13) 0.015(11) -0.011(12) -0.001(11)
C8C 0.118(10) 0.096(9) 0.136(11) 0.020(9) -0.016(9) 0.001(9)
C9C 0.126(10) 0.129(10) 0.090(9) 0.000(8) -0.029(8) -0.008(9)
C10C 0.157(12) 0.148(12) 0.095(10) 0.024(10) 0.000(10) -0.014(11)
C11C 0.126(11) 0.079(8) 0.206(14) 0.013(10) 0.026(11) 0.012(9)
C12C 0.144(12) 0.078(8) 0.215(14) -0.018(10) 0.007(12) 0.031(9)
C13C 0.164(13) 0.096(10) 0.227(14) -0.018(11) -0.002(13) 0.036(10)
C14C 0.193(14) 0.099(11) 0.230(15) -0.026(12) 0.020(13) 0.007(12)
C15C 0.180(14) 0.076(9) 0.239(15) 0.017(11) 0.026(13) -0.008(11)
C16C 0.191(15) 0.142(13) 0.230(16) -0.010(14) 0.032(14) -0.053(12)
C17C 0.226(16) 0.153(14) 0.213(15) -0.030(14) 0.023(15) -0.031(14)
C18C 0.213(16) 0.181(14) 0.203(15) -0.063(13) -0.015(14) -0.042(14)
C19C 0.175(15) 0.183(15) 0.244(16) -0.025(14) 0.009(14) -0.051(13)
C20C 0.175(15) 0.175(14) 0.248(16) -0.021(14) 0.034(15) -0.041(13)
C21C 0.085(9) 0.141(12) 0.255(15) 0.048(12) 0.064(11) -0.031(9)
C22C 0.088(11) 0.179(13) 0.233(15) 0.060(13) 0.024(12) -0.010(11)
C23C 0.100(11) 0.171(13) 0.223(15) 0.040(13) 0.037(12) 0.025(11)
C24C 0.081(9) 0.190(14) 0.195(14) 0.018(13) 0.059(11) 0.028(10)
C25C 0.091(11) 0.213(14) 0.233(16) 0.010(14) 0.062(12) 0.002(12)
C26C 0.167(12) 0.164(13) 0.154(13) 0.012(11) 0.106(11) 0.023(11)
C27C 0.140(11) 0.153(12) 0.150(13) -0.011(11) 0.071(10) 0.038(11)
C28C 0.155(12) 0.140(11) 0.108(11) -0.042(9) 0.046(10) 0.022(10)
C29C 0.173(12) 0.137(11) 0.090(10) -0.002(9) 0.049(9) 0.037(10)
C30C 0.196(14) 0.178(13) 0.136(13) 0.007(12) 0.083(12) 0.027(12)
C31C 0.164(12) 0.091(9) 0.195(14) -0.001(10) 0.016(12) 0.060(9)
C32C 0.147(12) 0.087(10) 0.208(14) 0.057(10) 0.037(12) 0.051(9)
C33C 0.214(14) 0.071(9) 0.232(15) 0.053(11) 0.045(13) 0.003(11)
C34C 0.192(13) 0.055(6) 0.187(13) 0.028(9) 0.036(12) -0.005(9)
C35C 0.179(13) 0.082(9) 0.200(14) -0.009(10) 0.028(12) 0.007(10)
C36C 0.099(9) 0.108(9) 0.136(11) 0.005(9) -0.043(9) -0.026(8)
C37C 0.105(10) 0.116(10) 0.152(12) -0.021(9) -0.024(9) -0.038(9)
C38C 0.122(10) 0.122(10) 0.202(13) 0.021(10) -0.031(10) -0.093(8)
C39C 0.056(6) 0.130(9) 0.174(11) 0.070(9) -0.033(8) -0.047(7)
C40C 0.057(6) 0.127(9) 0.164(12) 0.025(9) -0.034(8) -0.037(7)
C41C 0.049(6) 0.150(11) 0.170(12) 0.059(10) 0.035(7) 0.026(7)
C42C 0.082(9) 0.197(13) 0.197(13) 0.055(12) 0.068(10) -0.015(10)
C43C 0.149(13) 0.200(14) 0.158(13) -0.006(12) 0.074(11) -0.004(12)
C44C 0.138(12) 0.192(13) 0.159(13) -0.008(12) 0.052(11) 0.040(12)
C45C 0.089(10) 0.156(11) 0.175(12) 0.006(11) 0.033(10) 0.041(9)
C46C 0.200(15) 0.220(15) 0.131(12) -0.039(12) 0.039(13) -0.008(14)
C47C 0.224(16) 0.250(16) 0.154(13) -0.014(14) 0.027(14) -0.016(15)
C48C 0.223(16) 0.224(15) 0.112(12) 0.005(13) 0.004(14) -0.004(15)
C49C 0.228(16) 0.244(16) 0.109(11) -0.023(13) -0.001(13) 0.012(14)
C50C 0.234(16) 0.221(15) 0.112(11) -0.072(11) 0.035(13) -0.007(14)
C51C 0.222(15) 0.203(14) 0.120(12) 0.063(12) -0.058(12) 0.052(14)
C52C 0.232(16) 0.215(15) 0.131(12) 0.074(12) -0.038(13) 0.038(14)
C53C 0.200(14) 0.175(14) 0.148(13) 0.116(11) 0.001(12) 0.047(13)
C54C 0.176(14) 0.171(14) 0.178(13) 0.089(12) -0.017(12) 0.051(12)
C55C 0.183(15) 0.176(14) 0.161(14) 0.090(11) -0.040(12) 0.043(13)
C56C 0.196(14) 0.190(14) 0.115(12) 0.060(12) 0.020(12) -0.021(13)
C57C 0.184(14) 0.123(11) 0.140(12) 0.088(9) 0.022(12) -0.023(11)
C58C 0.170(13) 0.128(11) 0.177(13) 0.068(10) 0.035(11) -0.072(10)
C59C 0.131(12) 0.201(13) 0.153(12) 0.079(11) 0.056(10) -0.060(10)
C60C 0.187(14) 0.205(14) 0.128(12) 0.066(12) 0.052(12) -0.034(13)
C1D 0.174(13) 0.132(12) 0.221(15) 0.053(12) 0.013(13) -0.013(12)
C2D 0.190(14) 0.109(12) 0.256(16) 0.023(13) 0.037(14) -0.041(12)
C3D 0.138(13) 0.175(14) 0.266(16) 0.030(14) 0.071(13) -0.042(12)
C4D 0.165(13) 0.188(14) 0.204(15) 0.044(13) 0.111(12) 0.012(12)
C5D 0.211(14) 0.156(13) 0.157(13) 0.029(12) 0.067(13) 0.007(13)
C6D 0.101(9) 0.100(9) 0.167(12) 0.024(9) -0.018(9) 0.026(8)
C7D 0.219(15) 0.112(11) 0.200(15) -0.044(11) 0.045(14) -0.005(12)
C8D 0.152(14) 0.202(15) 0.232(16) 0.019(14) 0.000(13) -0.015(13)
C9D 0.103(10) 0.169(13) 0.178(14) -0.009(12) 0.059(10) 0.040(10)
C10D 0.135(11) 0.158(11) 0.072(8) -0.026(9) -0.010(9) -0.004(10)
C11D 0.075(7) 0.094(8) 0.180(12) 0.031(9) -0.028(9) 0.030(7)
C12D 0.091(9) 0.110(9) 0.166(12) 0.027(9) 0.035(9) 0.043(7)
C13D 0.151(12) 0.096(10) 0.201(14) -0.023(10) 0.043(11) 0.043(9)
C14D 0.184(14) 0.158(13) 0.167(13) -0.048(11) 0.048(12) 0.015(12)
C15D 0.230(15) 0.163(14) 0.188(14) -0.058(13) 0.036(14) -0.007(14)
C16D 0.253(16) 0.196(15) 0.141(13) -0.073(12) 0.012(14) 0.001(14)
C17D 0.233(16) 0.214(15) 0.160(14) -0.054(13) -0.015(14) -0.018(15)
C18D 0.231(16) 0.234(16) 0.156(14) -0.012(14) -0.055(14) -0.007(15)
C19D 0.187(15) 0.215(15) 0.198(15) 0.010(14) -0.058(14) 0.004(14)
C20D 0.162(14) 0.184(14) 0.195(14) 0.063(13) -0.052(13) 0.027(13)
C21D 0.117(11) 0.141(12) 0.206(15) 0.070(12) 0.011(12) 0.059(10)
C22D 0.132(12) 0.136(12) 0.210(14) 0.038(12) 0.020(12) 0.077(10)
C23D 0.118(10) 0.142(11) 0.170(13) 0.011(11) 0.039(10) 0.086(9)
C24D 0.147(12) 0.122(11) 0.146(12) 0.005(10) 0.040(10) 0.062(10)
C25D 0.152(11) 0.138(11) 0.110(11) -0.015(9) 0.041(10) 0.034(10)
C26D 0.127(11) 0.128(10) 0.117(11) -0.027(9) 0.015(10) -0.006(9)
C27D 0.145(11) 0.136(11) 0.083(9) -0.021(9) -0.035(9) 0.006(10)
C28D 0.126(10) 0.152(11) 0.106(10) -0.022(9) -0.031(9) -0.031(10)
C29D 0.101(9) 0.113(9) 0.086(8) 0.018(7) -0.040(7) -0.015(8)
C30D 0.060(6) 0.122(9) 0.126(10) 0.025(8) -0.030(7) 0.005(6)
C31D 0.046(6) 0.128(9) 0.158(11) 0.049(9) -0.017(7) 0.003(7)
C32D 0.169(14) 0.187(14) 0.164(13) -0.040(12) 0.044(12) -0.007(13)
C33D 0.235(16) 0.247(15) 0.114(12) 0.007(13) -0.060(13) 0.021(15)
C34D 0.133(12) 0.126(12) 0.184(14) 0.055(11) 0.019(12) 0.072(10)
C35D 0.151(12) 0.110(10) 0.135(12) -0.008(9) -0.029(10) 0.000(10)
C36D 0.088(9) 0.183(13) 0.209(13) 0.054(12) 0.056(10) -0.026(10)
C37D 0.195(14) 0.223(15) 0.134(13) 0.002(13) 0.036(12) -0.030(14)
C38D 0.211(15) 0.221(15) 0.113(11) 0.043(12) -0.007(13) 0.003(14)
C39D 0.213(14) 0.124(11) 0.179(13) 0.086(11) 0.017(13) 0.006(12)
C40D 0.173(13) 0.119(10) 0.209(14) 0.030(11) 0.009(12) -0.083(10)

loop_
_atom_type_symbol
_atom_type_description
_atom_type_scat_dispersion_real
_atom_type_scat_dispersion_imag
_atom_type_scat_source
C C 0.0033 0.0016 'International Tables Vol C Tables 4.2.6.8 and 6.1.1.4'
H H 0.0000 0.0000 'International Tables Vol C Tables 4.2.6.8 and 6.1.1.4'
N N 0.0061 0.0033 'International Tables Vol C Tables 4.2.6.8 and 6.1.1.4'
Ni Ni 0.3393 1.1124 'International Tables Vol C Tables 4.2.6.8 and 6.1.1.4'
La La -0.2871 2.4523 'International Tables Vol C Tables 4.2.6.8 and 6.1.1.4'
S S 0.1246 0.1234 'International Tables Vol C Tables 4.2.6.8 and 6.1.1.4'

loop_
_geom_angle_atom_site_label_1
_geom_angle_atom_site_label_2
_geom_angle_atom_site_label_3
_geom_angle
La6 La1 La4 113(3)
La6 La1 La8 5.4(18)
La4 La1 La8 118(2)
La6 La1 La7 104(2)
La4 La1 La7 134(2)
La8 La1 La7 99.0(12)
La6 La1 La10 132(2)
La4 La1 La10 102(2)
La8 La1 La10 128.4(11)
La7 La1 La10 33.0(9)
La6 La1 La9 60(2)
La4 La1 La9 52.2(18)
La8 La1 La9 65.9(14)
La7 La1 La9 150.0(10)
La10 La1 La9 140.3(11)
La6 La1 La3 28(2)
La4 La1 La3 128(2)
La8 La1 La3 24.7(15)
La7 La1 La3 78(2)
La10 La1 La3 104.3(18)
La9 La1 La3 80(2)
La6 La1 La5 107(2)
La4 La1 La5 121.3(18)
La8 La1 La5 103.2(10)
La7 La1 La5 15.7(7)
La10 La1 La5 25.2(8)
La9 La1 La5 138.4(6)
La3 La1 La5 79.4(19)
La6 La1 La2 91(2)
La4 La1 La2 129.4(15)
La8 La1 La2 87.7(9)
La7 La1 La2 21.1(7)
La10 La1 La2 40.7(7)
La9 La1 La2 128.9(7)
La3 La1 La2 63.7(18)
La5 La1 La2 15.7(5)
La5 La2 La7 39.5(13)
La5 La2 La10 19.2(11)
La7 La2 La10 23.3(7)
La5 La2 La3 80.9(15)
La7 La2 La3 42.7(8)
La10 La2 La3 62.2(10)
La5 La2 La1 46.7(12)
La7 La2 La1 12.0(4)
La10 La2 La1 28.0(7)
La3 La2 La1 34.3(8)
La5 La2 La6 57.6(12)
La7 La2 La6 20.5(4)
La10 La2 La6 38.9(6)
La3 La2 La6 23.4(8)
La1 La2 La6 10.9(3)
La5 La2 La8 67.5(13)
La7 La2 La8 29.2(5)
La10 La2 La8 49.0(7)
La3 La2 La8 13.5(7)
La1 La2 La8 21.0(4)
La6 La2 La8 10.2(3)
La5 La2 La4 42.8(11)
La7 La2 La4 18.9(5)
La10 La2 La4 23.6(6)
La3 La2 La4 40.5(9)
La1 La2 La4 10.7(4)
La6 La2 La4 18.9(4)
La8 La2 La4 28.5(5)
La5 La2 La9 59.4(11)
La7 La2 La9 29.2(4)
La10 La2 La9 40.2(5)
La3 La2 La9 26.4(9)
La1 La2 La9 17.2(3)
La6 La2 La9 13.5(3)
La8 La2 La9 18.0(4)
La4 La2 La9 16.6(3)
La5 La2 La8A 114.3(12)
La7 La2 La8A 105.3(5)
La10 La2 La8A 103.6(4)
La3 La2 La8A 78.0(6)
La1 La2 La8A 93.4(3)
La6 La2 La8A 88.7(3)
La8 La2 La8A 85.7(3)
La4 La2 La8A 87.6(4)
La9 La2 La8A 76.7(3)
La5 La2 La9A 87.3(13)
La7 La2 La9A 95.7(6)
La10 La2 La9A 83.2(7)
La3 La2 La9A 89.6(8)
La1 La2 La9A 86.8(5)
La6 La2 La9A 88.0(4)
La8 La2 La9A 90.5(4)
La4 La2 La9A 77.1(6)
La9 La2 La9A 74.6(5)
La8A La2 La9A 32.0(5)
La8 La3 La6 22.6(13)
La8 La3 La1 35.2(17)
La6 La3 La1 12.8(10)
La8 La3 La7 70(2)
La6 La3 La7 49.6(17)
La1 La3 La7 37.4(10)
La8 La3 La9 35(3)
La6 La3 La9 38.5(19)
La1 La3 La9 47.3(14)
La7 La3 La9 83.1(16)
La8 La3 La4 33.9(16)
La6 La3 La4 15.9(9)
La1 La3 La4 16.9(10)
La7 La3 La4 51.0(12)
La9 La3 La4 32.1(8)
La8 La3 La10 70(2)
La6 La3 La10 48.0(15)
La1 La3 La10 35.1(9)
La7 La3 La10 11.9(5)
La9 La3 La10 76.6(11)
La4 La3 La10 45.2(9)
La8 La3 La2 116(3)
La6 La3 La2 95(2)
La1 La3 La2 82.0(17)
La7 La3 La2 46.6(15)
La9 La3 La2 118.9(12)
La4 La3 La2 90.8(13)
La10 La3 La2 46.9(11)
La8 La3 La5 97(3)
La6 La3 La5 75(2)
La1 La3 La5 62.6(14)
La7 La3 La5 27.8(12)
La9 La3 La5 102.3(12)
La4 La3 La5 72.3(11)
La10 La3 La5 27.6(8)
La2 La3 La5 19.4(5)
La8 La3 La7A 116(3)
La6 La3 La7A 108.4(18)
La1 La3 La7A 106.0(12)
La7 La3 La7A 107.8(7)
La9 La3 La7A 81.0(12)
La4 La3 La7A 92.7(12)
La10 La3 La7A 96.8(6)
La2 La3 La7A 84.4(7)
La5 La3 La7A 91.0(5)
La1 La4 La6 26.1(14)
La1 La4 La9 95(2)
La6 La4 La9 68.4(17)
La1 La4 La8 35.5(14)
La6 La4 La8 9.4(8)
La9 La4 La8 59.0(17)
La1 La4 La7 26.2(14)
La6 La4 La7 48.9(12)
La9 La4 La7 114(2)
La8 La4 La7 57.7(10)
La1 La4 La10 51.6(17)
La6 La4 La10 74.2(16)
La9 La4 La10 134.5(17)
La8 La4 La10 82.6(13)
La7 La4 La10 25.6(6)
La1 La4 La3 34.7(16)
La6 La4 La3 15.9(6)
La9 La4 La3 64(2)
La8 La4 La3 15.4(7)
La7 La4 La3 50.3(15)
La10 La4 La3 72.9(16)
La1 La4 La5 44.4(15)
La6 La4 La5 63.4(12)
La9 La4 La5 120.0(15)
La8 La4 La5 71.0(10)
La7 La4 La5 19.3(6)
La10 La4 La5 14.5(5)
La3 La4 La5 59.7(14)
La1 La4 La2 39.9(12)
La6 La4 La2 54.4(10)
La9 La4 La2 108.1(14)
La8 La4 La2 61.1(8)
La7 La4 La2 20.1(5)
La10 La4 La2 26.4(6)
La3 La4 La2 48.7(13)
La5 La4 La2 11.9(4)
La1 La4 La4A 116.1(10)
La6 La4 La4A 107.1(9)
La9 La4 La4A 75.3(13)
La8 La4 La4A 103.0(7)
La7 La4 La4A 103.1(7)
La10 La4 La4A 92.3(8)
La3 La4 La4A 91.2(7)
La5 La4 La4A 86.6(5)
La2 La4 La4A 83.0(5)
La2 La5 La10 147.0(19)
La2 La5 La7 116(2)
La10 La5 La7 36.0(9)
La2 La5 La1 117.6(15)
La10 La5 La1 30.4(11)
La7 La5 La1 12.8(6)
La2 La5 La6 105.7(15)
La10 La5 La6 42.3(11)
La7 La5 La6 15.8(5)
La1 La5 La6 11.9(3)
La2 La5 La3 79.7(17)
La10 La5 La3 68.1(14)
La7 La5 La3 38.1(10)
La1 La5 La3 38.0(9)
La6 La5 La3 26.1(9)
La2 La5 La8 95.8(15)
La10 La5 La8 52.5(11)
La7 La5 La8 22.5(7)
La1 La5 La8 22.1(4)
La6 La5 La8 10.2(3)
La3 La5 La8 16.2(8)
La2 La5 La4 125.3(13)
La10 La5 La4 21.9(8)
La7 La5 La4 26.2(9)
La1 La5 La4 14.3(5)
La6 La5 La4 23.9(5)
La3 La5 La4 48.0(11)
La8 La5 La4 33.7(5)
La2 La5 La9 108.6(12)
La10 La5 La9 38.5(9)
La7 La5 La9 27.5(6)
La1 La5 La9 16.1(3)
La6 La5 La9 15.3(4)
La3 La5 La9 33.1(11)
La8 La5 La9 21.8(5)
La4 La5 La9 16.6(4)
La2 La5 La9A 81.5(13)
La10 La5 La9A 90.3(11)
La7 La5 La9A 104.8(8)
La1 La5 La9A 92.3(5)
La6 La5 La9A 91.7(5)
La3 La5 La9A 88.5(7)
La8 La5 La9A 92.5(4)
La4 La5 La9A 82.1(6)
La9 La5 La9A 77.5(5)
La1 La6 La4 41(2)
La1 La6 La3 139(3)
La4 La6 La3 148.2(14)
La1 La6 La9 98(2)
La4 La6 La9 57.0(12)
La3 La6 La9 108(3)
La1 La6 La7 52.5(19)
La4 La6 La7 90.1(13)
La3 La6 La7 89(3)
La9 La6 La7 141.5(10)
La1 La6 La10 35.1(19)
La4 La6 La10 68.8(13)
La3 La6 La10 104(2)
La9 La6 La10 120.2(10)
La7 La6 La10 21.9(7)
La1 La6 La5 61(2)
La4 La6 La5 92.7(13)
La3 La6 La5 79(2)
La9 La6 La5 134.1(8)
La7 La6 La5 15.7(6)
La10 La6 La5 26.0(7)
La1 La6 La2 78(2)
La4 La6 La2 106.7(12)
La3 La6 La2 62(2)
La9 La6 La2 135.6(6)
La7 La6 La2 29.5(9)
La10 La6 La2 42.5(7)
La5 La6 La2 16.7(4)
La10 La7 La1 98(3)
La10 La7 La5 64(2)
La1 La7 La5 151.5(12)
La10 La7 La6 119(3)
La1 La7 La6 23.8(8)
La5 La7 La6 148.5(10)
La10 La7 La8 134(3)
La1 La7 La8 40.3(10)
La5 La7 La8 139.6(14)
La6 La7 La8 16.6(6)
La10 La7 La3 141.0(17)
La1 La7 La3 64.9(19)
La5 La7 La3 114(2)
La6 La7 La3 41.6(18)
La8 La7 La3 26.4(15)
La10 La7 La4 79(3)
La1 La7 La4 19.6(10)
La5 La7 La4 134.5(13)
La6 La7 La4 41.0(10)
La8 La7 La4 57.3(11)
La3 La7 La4 79(2)
La10 La7 La2 87(3)
La1 La7 La2 146.9(9)
La5 La7 La2 24.7(11)
La6 La7 La2 130.0(10)
La8 La7 La2 117.0(10)
La3 La7 La2 90.7(18)
La4 La7 La2 141.0(8)
La10 La7 La9 101(2)
La1 La7 La9 17.5(6)
La5 La7 La9 138.4(7)
La6 La7 La9 19.2(6)
La8 La7 La9 33.4(9)
La3 La7 La9 53.0(19)
La4 La7 La9 25.7(8)
La2 La7 La9 129.4(7)
La3 La8 La1 120(3)
La3 La8 La9 127(3)
La1 La8 La9 71.3(13)
La3 La8 La4 130.7(19)
La1 La8 La4 26.4(11)
La9 La8 La4 44.9(9)
La3 La8 La7 84(3)
La1 La8 La7 40.7(8)
La9 La8 La7 107.8(12)
La4 La8 La7 65.0(12)
La3 La8 La10 91(3)
La1 La8 La10 29.7(8)
La9 La8 La10 93.4(10)
La4 La8 La10 51.6(10)
La7 La8 La10 14.5(7)
La3 La8 La5 67(3)
La1 La8 La5 54.6(9)
La9 La8 La5 112.5(9)
La4 La8 La5 75.3(10)
La7 La8 La5 17.9(8)
La10 La8 La5 24.9(6)
La3 La8 La2 50(3)
La1 La8 La2 71.2(9)
La9 La8 La2 122.0(7)
La4 La8 La2 90.4(9)
La7 La8 La2 33.7(9)
La10 La8 La2 41.5(7)
La5 La8 La2 16.7(4)
La4 La9 La6 54.6(15)
La4 La9 La8 76.1(18)
La6 La9 La8 21.5(6)
La4 La9 La1 33.2(13)
La6 La9 La1 21.3(5)
La8 La9 La1 42.8(9)
La4 La9 La3 84(2)
La6 La9 La3 33.1(11)
La8 La9 La3 18.1(7)
La1 La9 La3 52.4(13)
La4 La9 La7 40.0(15)
La6 La9 La7 19.3(5)
La8 La9 La7 38.8(6)
La1 La9 La7 12.6(5)
La3 La9 La7 43.9(11)
La4 La9 La10 27.6(11)
La6 La9 La10 35.4(6)
La8 La9 La10 55.0(7)
La1 La9 La10 19.4(6)
La3 La9 La10 58.2(11)
La7 La9 La10 16.3(3)
La4 La9 La5 43.3(12)
La6 La9 La5 30.6(6)
La8 La9 La5 45.7(6)
La1 La9 La5 25.5(4)
La3 La9 La5 44.6(11)
La7 La9 La5 14.1(3)
La10 La9 La5 15.8(4)
La4 La9 La2 55.3(13)
La6 La9 La2 31.0(5)
La8 La9 La2 40.0(4)
La1 La9 La2 34.0(6)
La3 La9 La2 34.7(10)
La7 La9 La2 21.4(5)
La10 La9 La2 27.7(5)
La5 La9 La2 12.0(3)
La4 La9 La4A 88.7(14)
La6 La9 La4A 109.7(6)
La8 La9 La4A 114.2(5)
La1 La9 La4A 102.6(6)
La3 La9 La4A 98.5(6)
La7 La9 La4A 94.1(4)
La10 La9 La4A 83.5(5)
La5 La9 La4A 80.3(4)
La2 La9 La4A 78.9(4)
La7 La10 La5 80(2)
La7 La10 La1 49(2)
La5 La10 La1 124.4(16)
La7 La10 La4 75(3)
La5 La10 La4 143.6(12)
La1 La10 La4 26.8(8)
La7 La10 La6 39(2)
La5 La10 La6 111.7(14)
La1 La10 La6 12.8(5)
La4 La10 La6 37.0(9)
La7 La10 La2 70(2)
La5 La10 La2 13.8(9)
La1 La10 La2 111.3(10)
La4 La10 La2 130.0(9)
La6 La10 La2 98.6(8)
La7 La10 La8 32(2)
La5 La10 La8 102.6(14)
La1 La10 La8 21.9(6)
La4 La10 La8 45.8(9)
La6 La10 La8 9.2(5)
La2 La10 La8 89.5(7)
La7 La10 La3 27.1(13)
La5 La10 La3 84.2(17)
La1 La10 La3 40.5(12)
La4 La10 La3 61.9(15)
La6 La10 La3 27.8(12)
La2 La10 La3 70.9(13)
La8 La10 La3 18.9(10)
La7 La10 La9 63(2)
La5 La10 La9 125.8(11)
La1 La10 La9 20.3(6)
La4 La10 La9 17.9(7)
La6 La10 La9 24.4(5)
La2 La10 La9 112.1(7)
La8 La10 La9 31.6(6)
La3 La10 La9 45.2(14)
La4A La1A La5A 137.1(13)
La4A La1A La6A 102.8(17)
La5A La1A La6A 106.0(9)
La4A La1A La2A 136(3)
La5A La1A La2A 67(2)
La6A La1A La2A 39(2)
La4A La1A La9A 102.3(18)
La5A La1A La9A 100.7(14)
La6A La1A La9A 10.0(8)
La2A La1A La9A 36(2)
La4A La1A La3A 141.0(10)
La5A La1A La3A 17.7(5)
La6A La1A La3A 89.1(8)
La2A La1A La3A 51(2)
La9A La1A La3A 83.2(13)
La4A La1A La7A 125.4(13)
La5A La1A La7A 14.2(6)
La6A La1A La7A 106.1(14)
La2A La1A La7A 69(2)
La9A La1A La7A 98.9(17)
La3A La1A La7A 19.4(10)
La4A La1A La8A 137.4(8)
La5A La1A La8A 34.4(5)
La6A La1A La8A 73.7(7)
La2A La1A La8A 36.8(19)
La9A La1A La8A 67.1(13)
La3A La1A La8A 16.7(3)
La7A La1A La8A 32.6(11)
La6A La2A La9A 46(3)
La6A La2A La1A 57(2)
La9A La2A La1A 101(3)
La6A La2A La5A 106(4)
La9A La2A La5A 145(3)
La1A La2A La5A 49(2)
La6A La2A La3A 146(5)
La9A La2A La3A 149(3)
La1A La2A La3A 91(3)
La5A La2A La3A 42.8(17)
La6A La2A La8A 157(2)
La9A La2A La8A 122(4)
La1A La2A La8A 121(3)
La5A La2A La8A 74.3(19)
La3A La2A La8A 32.2(6)
La6A La2A La7A 130(4)
La9A La2A La7A 145.3(16)
La1A La2A La7A 77(3)
La5A La2A La7A 30.5(17)
La3A La2A La7A 16.2(15)
La8A La2A La7A 44.5(18)
La6A La2A La4A 44(3)
La9A La2A La4A 83(2)
La1A La2A La4A 19.2(8)
La5A La2A La4A 63.8(15)
La3A La2A La4A 103(2)
La8A La2A La4A 126.2(19)
La7A La2A La4A 87(2)
La7A La3A La8A 119(5)
La7A La3A La5A 79(5)
La8A La3A La5A 147.0(12)
La7A La3A La2A 126(4)
La8A La3A La2A 95(2)
La5A La3A La2A 54.4(17)
La7A La3A La1A 91(4)
La8A La3A La1A 129.6(10)
La5A La3A La1A 17.5(5)
La2A La3A La1A 38.2(16)
La7A La3A La6A 115(4)
La8A La3A La6A 103.3(10)
La5A La3A La6A 44.8(7)
La2A La3A La6A 11.2(13)
La1A La3A La6A 27.8(3)
La7A La3A La9A 125(3)
La8A La3A La9A 86.2(11)
La5A La3A La9A 61.6(10)
La2A La3A La9A 12.3(16)
La1A La3A La9A 44.3(8)
La6A La3A La9A 17.1(7)
La7A La3A La4A 82(4)
La8A La3A La4A 127.9(8)
La5A La3A La4A 21.0(4)
La2A La3A La4A 45.1(13)
La1A La3A La4A 12.5(5)
La6A La3A La4A 33.9(6)
La9A La3A La4A 48.0(9)
La1A La4A La6A 40.5(15)
La1A La4A La5A 22.3(7)
La6A La4A La5A 57.2(13)
La1A La4A La2A 24.9(18)
La6A La4A La2A 20.3(15)
La5A La4A La2A 37.4(16)
La1A La4A La9A 52.0(17)
La6A La4A La9A 13.7(8)
La5A La4A La9A 65.5(15)
La2A La4A La9A 28.5(18)
La1A La4A La7A 38.3(9)
La6A La4A La7A 66.9(12)
La5A La4A La7A 16.8(5)
La2A La4A La7A 46.7(15)
La9A La4A La7A 71.8(14)
La1A La4A La3A 26.5(7)
La6A La4A La3A 52.6(10)
La5A La4A La3A 11.7(3)
La2A La4A La3A 32.3(14)
La9A La4A La3A 58.5(12)
La7A La4A La3A 14.5(6)
La1A La4A La8A 32.0(6)
La6A La4A La8A 45.0(7)
La5A La4A La8A 24.6(4)
La2A La4A La8A 26.1(10)
La9A La4A La8A 48.0(11)
La7A La4A La8A 24.0(8)
La3A La4A La8A 13.3(2)
La1A La4A La9 118.2(9)
La6A La4A La9 116.0(6)
La5A La4A La9 99.1(5)
La2A La4A La9 108.7(7)
La9A La4A La9 105.2(8)
La7A La4A La9 82.4(6)
La3A La4A La9 91.9(4)
La8A La4A La9 87.6(4)
La1A La4A La4 122.8(9)
La6A La4A La4 108.5(7)
La5A La4A La4 107.6(5)
La2A La4A La4 106.8(9)
La9A La4A La4 96.0(8)
La7A La4A La4 91.7(7)
La3A La4A La4 98.3(4)
La8A La4A La4 90.8(4)
La9 La4A La4 16.0(3)
La1A La5A La3A 144.8(9)
La1A La5A La7A 153.0(10)
La3A La5A La7A 37(2)
La1A La5A La2A 64.0(12)
La3A La5A La2A 82.9(13)
La7A La5A La2A 116(2)
La1A La5A La6A 37.1(5)
La3A La5A La6A 108.7(9)
La7A La5A La6A 136.3(19)
La2A La5A La6A 26.9(11)
La1A La5A La4A 20.6(8)
La3A La5A La4A 147.4(6)
La7A La5A La4A 135.1(15)
La2A La5A La4A 78.8(14)
La6A La5A La4A 52.5(10)
La1A La5A La8A 128.6(7)
La3A La5A La8A 16.3(6)
La7A La5A La8A 48(2)
La2A La5A La8A 68.3(12)
La6A La5A La8A 93.1(6)
La4A La5A La8A 132.6(5)
La1A La5A La9A 51.7(11)
La3A La5A La9A 93.5(12)
La7A La5A La9A 121(2)
La2A La5A La9A 15.9(13)
La6A La5A La9A 15.7(9)
La4A La5A La9A 64.1(12)
La8A La5A La9A 77.7(10)
La9A La6A La2A 86(5)
La9A La6A La1A 156.0(18)
La2A La6A La1A 83(4)
La9A La6A La4A 137(3)
La2A La6A La4A 116(4)
La1A La6A La4A 36.8(9)
La9A La6A La5A 127(3)
La2A La6A La5A 47(4)
La1A La6A La5A 36.9(6)
La4A La6A La5A 70.3(10)
La9A La6A La3A 102(3)
La2A La6A La3A 22(4)
La1A La6A La3A 63.1(7)
La4A La6A La3A 93.5(9)
La5A La6A La3A 26.5(4)
La9A La6A La7A 110(3)
La2A La6A La7A 37(3)
La1A La6A La7A 51.3(13)
La4A La6A La7A 79.5(13)
La5A La6A La7A 17.6(11)
La3A La6A La7A 14.2(10)
La9A La6A La8A 79(3)
La2A La6A La8A 16.4(14)
La1A La6A La8A 84.3(7)
La4A La6A La8A 110.4(7)
La5A La6A La8A 48.4(4)
La3A La6A La8A 22.1(3)
La7A La6A La8A 33.1(11)
La3A La7A La5A 64(3)
La3A La7A La8A 37(3)
La5A La7A La8A 96.9(13)
La3A La7A La2A 38(3)
La5A La7A La2A 33.9(13)
La8A La7A La2A 63.9(12)
La3A La7A La1A 70(4)
La5A La7A La1A 12.8(5)
La8A La7A La1A 97.9(9)
La2A La7A La1A 34.4(10)
La3A La7A La6A 51(3)
La5A La7A La6A 26.1(8)
La8A La7A La6A 75.5(8)
La2A La7A La6A 13.3(8)
La1A La7A La6A 22.6(3)
La3A La7A La4A 84(4)
La5A La7A La4A 28.1(12)
La8A La7A La4A 106.8(10)
La2A La7A La4A 46.7(12)
La1A La7A La4A 16.3(7)
La6A La7A La4A 33.5(8)
La3A La7A La9A 44(2)
La5A La7A La9A 39.6(11)
La8A La7A La9A 62.9(9)
La2A La7A La9A 11.6(9)
La1A La7A La9A 35.9(7)
La6A La7A La9A 13.8(6)
La4A La7A La9A 44.3(10)
La3A La7A La3 112(3)
La5A La7A La3 109.4(10)
La8A La7A La3 86.0(14)
La2A La7A La3 98.2(10)
La1A La7A La3 96.7(7)
La6A La7A La3 93.0(5)
La4A La7A La3 83.7(7)
La9A La7A La3 86.6(7)
La3A La8A La7A 24.2(16)
La3A La8A La2A 52.7(19)
La7A La8A La2A 72(2)
La3A La8A La5A 16.7(7)
La7A La8A La5A 34.7(14)
La2A La8A La5A 37.4(17)
La3A La8A La9A 70.8(10)
La7A La8A La9A 86.6(15)
La2A La8A La9A 19.6(19)
La5A La8A La9A 54.6(7)
La3A La8A La6A 54.6(9)
La7A La8A La6A 71.5(15)
La2A La8A La6A 6.6(7)
La5A La8A La6A 38.5(4)
La9A La8A La6A 16.2(5)
La3A La8A La1A 33.7(7)
La7A La8A La1A 49.5(15)
La2A La8A La1A 22.5(15)
La5A La8A La1A 17.1(2)
La9A La8A La1A 37.8(6)
La6A La8A La1A 22.1(3)
La3A La8A La4A 38.8(6)
La7A La8A La4A 49.1(14)
La2A La8A La4A 27.7(11)
La5A La8A La4A 22.8(3)
La9A La8A La4A 37.8(7)
La6A La8A La4A 24.6(5)
La1A La8A La4A 10.6(3)
La3A La8A La2 117.3(5)
La7A La8A La2 106.3(8)
La2A La8A La2 91.5(12)
La5A La8A La2 105.6(4)
La9A La8A La2 74.8(7)
La6A La8A La2 85.2(4)
La1A La8A La2 94.0(4)
La4A La8A La2 84.4(5)
La6A La9A La2A 49(2)
La6A La9A La1A 14.0(10)
La2A La9A La1A 44(2)
La6A La9A La4A 30(2)
La2A La9A La4A 68(3)
La1A La9A La4A 25.6(7)
La6A La9A La5A 37(2)
La2A La9A La5A 19.3(19)
La1A La9A La5A 27.6(5)
La4A La9A La5A 50.4(9)
La6A La9A La3A 61(2)
La2A La9A La3A 18.3(16)
La1A La9A La3A 52.5(9)
La4A La9A La3A 73.6(9)
La5A La9A La3A 24.9(4)
La6A La9A La8A 84(3)
La2A La9A La8A 38(2)
La1A La9A La8A 75.1(11)
La4A La9A La8A 94.1(10)
La5A La9A La8A 47.8(7)
La3A La9A La8A 23.0(4)
La6A La9A La7A 56(2)
La2A La9A La7A 23.1(11)
La1A La9A La7A 45.2(13)
La4A La9A La7A 63.8(13)
La5A La9A La7A 19.4(11)
La3A La9A La7A 11.3(8)
La8A La9A La7A 30.5(11)
La6A La9A La2 124.5(15)
La2A La9A La2 105.8(18)
La1A La9A La2 111.1(6)
La4A La9A La2 101.3(8)
La5A La9A La2 100.7(6)
La3A La9A La2 87.5(7)
La8A La9A La2 73.2(7)
La7A La9A La2 84.3(9)
La6A La9A La5 121.5(17)
La2A La9A La5 112.5(16)
La1A La9A La5 109.2(7)
La4A La9A La5 95.1(9)
La5A La9A La5 104.1(5)
La3A La9A La5 94.8(6)
La8A La9A La5 82.9(7)
La7A La9A La5 89.9(7)
La2 La9A La5 11.3(3)
C1B C1A C5A 122.8(7)
C1B C1A C2A 121.2(7)
C5A C1A C2A 108.4(7)
C2B C2A C3A 121.9(7)
C2B C2A C1A 121.4(7)
C3A C2A C1A 108.1(7)
C3B C3A C2A 122.1(7)
C3B C3A C4A 121.7(7)
C2A C3A C4A 107.5(7)
C4B C4A C5A 120.5(8)
C4B C4A C3A 120.8(7)
C5A C4A C3A 108.5(7)
C5B C5A C1A 119.9(8)
C5B C5A C4A 122.9(7)
C1A C5A C4A 107.5(7)
C5B C6A C7A 123.4(9)
C5B C6A C10A 114.1(10)
C7A C6A C10A 110.8(11)
C1B C7A C8A 123.9(13)
C1B C7A C6A 122.4(9)
C8A C7A C6A 106.8(10)
C7A C8A C7B 118.9(10)
C7A C8A C9A 111.5(12)
C7B C8A C9A 119.7(10)
C17B C9A C10A 128.8(10)
C17B C9A C8A 121.3(9)
C10A C9A C8A 102.5(11)
C6B C10A C6A 128.1(12)
C6B C10A C9A 115.9(9)
C6A C10A C9A 107.9(12)
C1B C11A C12A 122.4(9)
C1B C11A C15A 113.7(10)
C12A C11A C15A 110.9(10)
C2B C12A C13A 124.5(12)
C2B C12A C11A 123.3(8)
C13A C12A C11A 106.5(9)
C12A C13A C8B 118.7(10)
C12A C13A C14A 110.9(11)
C8B C13A C14A 120.9(10)
C21B C14A C15A 127.1(9)
C21B C14A C13A 121.5(9)
C15A C14A C13A 104.7(10)
C7B C15A C14A 117.1(9)
C7B C15A C11A 129.0(12)
C14A C15A C11A 106.5(11)
C2B C16A C17A 122.5(9)
C2B C16A C20A 114.1(9)
C17A C16A C20A 111.9(10)
C18A C17A C16A 107.0(9)
C18A C17A C3B 124.4(12)
C16A C17A C3B 122.4(8)
C17A C18A C9B 118.0(9)
C17A C18A C19A 111.6(11)
C9B C18A C19A 118.4(9)
C25B C19A C20A 126.4(9)
C25B C19A C18A 121.5(8)
C20A C19A C18A 101.1(10)
C8B C20A C16A 126.9(11)
C8B C20A C19A 115.9(8)
C16A C20A C19A 107.8(11)
C3B C21A C22A 123.3(9)
C3B C21A C25A 114.5(10)
C22A C21A C25A 112.6(11)
C4B C22A C23A 122.8(12)
C4B C22A C21A 122.9(8)
C23A C22A C21A 105.8(10)
C22A C23A C10B 119.0(10)
C22A C23A C24A 111.3(12)
C10B C23A C24A 119.0(10)
C30B C24A C25A 128.3(10)
C30B C24A C23A 119.4(9)
C25A C24A C23A 104.0(10)
C5B C26A C27A 124.7(13)
C5B C26A C30A 123.4(8)
C27A C26A C30A 106.7(10)
C9B C25A C21A 129.3(11)
C9B C25A C24A 116.7(8)
C21A C25A C24A 106.1(12)
C26A C27A C6B 118.0(11)
C26A C27A C28A 110.8(12)
C6B C27A C28A 118.5(11)
C13B C28A C29A 129.4(11)
C13B C28A C27A 121.3(9)
C29A C28A C27A 102.6(11)
C10B C29A C30A 128.7(12)
C10B C29A C28A 116.0(9)
C30A C29A C28A 108.0(12)
C4B C30A C26A 122.9(10)
C4B C30A C29A 114.1(10)
C26A C30A C29A 111.3(12)
C31B C36A C37A 121.0(11)
C31B C36A C40A 117.8(11)
C37A C36A C40A 107.8(10)
C14B C35A C34A 121.2(11)
C14B C35A C31A 119.0(11)
C34A C35A C31A 109.7(10)
C33A C34A C35A 105.2(9)
C33A C34A C35B 125.8(11)
C35A C34A C35B 118.1(10)
C41B C33A C34A 120.9(12)
C41B C33A C32A 122.9(11)
C34A C33A C32A 108.1(9)
C31A C32A C33A 112.5(11)
C31A C32A C40B 117.4(10)
C33A C32A C40B 119.6(10)
C32A C31A C34B 128.1(11)
C32A C31A C35A 104.5(12)
C34B C31A C35A 118.1(12)
C38A C37A C34B 126.8(11)
C38A C37A C36A 106.1(9)
C34B C37A C36A 118.0(10)
C40B C38A C39A 121.2(11)
C40B C38A C37A 121.0(12)
C39A C38A C37A 107.1(10)
C40A C39A C38A 113.6(10)
C40A C39A C39B 117.1(10)
C38A C39A C39B 121.2(10)
C39A C40A C29B 128.0(11)
C39A C40A C36A 105.0(12)
C29B C40A C36A 118.4(11)
C43A C42A C41A 107.2(9)
C43A C42A C29B 126.6(10)
C41A C42A C29B 118.0(10)
C26B C41A C42A 122.5(11)
C26B C41A C45A 120.6(11)
C42A C41A C45A 107.2(10)
C39B C43A C44A 121.1(11)
C39B C43A C42A 121.4(12)
C44A C43A C42A 107.3(10)
C45A C44A C43A 112.1(11)
C45A C44A C38B 118.8(10)
C43A C44A C38B 121.3(10)
C44A C45A C37B 128.6(12)
C44A C45A C41A 105.5(12)
C37B C45A C41A 118.5(12)
C55A C54A C53A 110.0(11)
C55A C54A C41B 116.7(10)
C53A C54A C41B 120.6(10)
C42B C53A C52A 120.1(11)
C42B C53A C54A 121.2(11)
C52A C53A C54A 110.1(10)
C53A C52A C51A 105.1(9)
C53A C52A C36B 126.3(11)
C51A C52A C36B 118.8(9)
C18B C51A C52A 119.6(11)
C18B C51A C55A 118.1(11)
C52A C51A C55A 107.8(10)
C22B C50A C46A 120.2(11)
C22B C50A C49A 118.9(11)
C46A C50A C49A 109.4(10)
C48A C49A C36B 126.4(12)
C48A C49A C50A 104.7(11)
C36B C49A C50A 120.1(12)
C49A C48A C47A 110.8(10)
C49A C48A C42B 119.2(10)
C47A C48A C42B 122.3(10)
C38B C47A C48A 119.8(11)
C38B C47A C46A 121.7(11)
C48A C47A C46A 109.6(9)
C47A C46A C50A 105.4(9)
C47A C46A C37B 124.7(11)
C50A C46A C37B 117.5(10)
C54A C55A C35B 129.0(12)
C54A C55A C51A 106.2(12)
C35B C55A C51A 119.2(12)
C38B C56A C57A 119.5(10)
C38B C56A C60A 123.7(10)
C57A C56A C60A 108.7(6)
C42B C57A C56A 122.0(10)
C42B C57A C58A 120.3(10)
C56A C57A C58A 108.0(6)
C41B C58A C57A 123.0(11)
C41B C58A C59A 119.1(11)
C57A C58A C59A 107.9(7)
C40B C59A C60A 118.9(10)
C40B C59A C58A 123.2(11)
C60A C59A C58A 107.6(7)
C39B C60A C56A 118.4(10)
C39B C60A C59A 123.6(10)
C56A C60A C59A 107.8(6)
C11A C1B C1A 117.3(9)
C11A C1B C7A 122.6(10)
C1A C1B C7A 113.8(9)
C16A C2B C12A 122.3(9)
C16A C2B C2A 117.5(8)
C12A C2B C2A 113.8(8)
C21A C3B C3A 117.0(9)
C21A C3B C17A 121.8(10)
C3A C3B C17A 113.1(8)
C30A C4B C22A 123.0(10)
C30A C4B C4A 117.2(9)
C22A C4B C4A 113.9(8)
C6A C5B C26A 121.9(11)
C6A C5B C5A 117.2(9)
C26A C5B C5A 112.6(9)
C15B C6B C10A 126.0(9)
C15B C6B C27A 120.0(8)
C10A C6B C27A 112.2(8)
C19B C7B C15A 125.4(7)
C19B C7B C8A 119.7(8)
C15A C7B C8A 111.6(8)
C23B C8B C20A 127.8(8)
C23B C8B C13A 117.9(7)
C20A C8B C13A 112.4(8)
C27B C9B C25A 124.8(9)
C27B C9B C18A 119.3(8)
C25A C9B C18A 111.5(8)
C32B C10B C29A 126.1(9)
C32B C10B C23A 120.1(8)
C29A C10B C23A 111.8(8)
C28A C13B C14B 123.1(9)
C28A C13B C33B 114.4(9)
C14B C13B C33B 116.5(10)
C35A C14B C13B 122.7(9)
C35A C14B C15B 119.6(8)
C13B C14B C15B 115.9(9)
C6B C15B C16B 115.5(9)
C6B C15B C14B 119.5(8)
C16B C15B C14B 116.5(10)
C35B C16B C15B 120.3(9)
C35B C16B C17B 118.0(9)
C15B C16B C17B 118.8(8)
C9A C17B C18B 123.2(9)
C9A C17B C16B 114.2(9)
C18B C17B C16B 116.0(10)
C51A C18B C17B 122.1(9)
C51A C18B C19B 120.1(7)
C17B C18B C19B 116.3(9)
C7B C19B C20B 114.9(7)
C7B C19B C18B 118.8(8)
C20B C19B C18B 116.4(9)
C36B C20B C19B 119.1(9)
C36B C20B C21B 116.9(9)
C19B C20B C21B 120.0(8)
C14A C21B C22B 120.9(8)
C14A C21B C20B 114.7(7)
C22B C21B C20B 118.9(10)
C50A C22B C21B 120.6(8)
C50A C22B C23B 119.6(8)
C21B C22B C23B 117.3(9)
C8B C23B C24B 114.5(8)
C8B C23B C22B 120.4(8)
C24B C23B C22B 118.3(9)
C37B C24B C23B 117.8(9)
C37B C24B C25B 116.9(9)
C23B C24B C25B 118.8(8)
C19A C25B C26B 123.2(8)
C19A C25B C24B 115.3(8)
C26B C25B C24B 115.7(9)
C41A C26B C25B 121.4(9)
C41A C26B C27B 119.1(8)
C25B C26B C27B 115.2(8)
C9B C27B C28B 115.5(8)
C9B C27B C26B 121.3(7)
C28B C27B C26B 115.1(8)
C29B C28B C27B 120.3(9)
C29B C28B C30B 114.8(9)
C27B C28B C30B 118.6(8)
C28B C29B C40A 127.0(10)
C28B C29B C42A 123.7(9)
C40A C29B C42A 106.9(11)
C24A C30B C31B 124.7(8)
C24A C30B C28B 114.9(8)
C31B C30B C28B 117.8(9)
C36A C31B C30B 122.6(8)
C36A C31B C32B 119.6(8)
C30B C31B C32B 115.8(8)
C10B C32B C31B 118.8(8)
C10B C32B C33B 115.7(9)
C31B C32B C33B 115.8(10)
C34B C33B C32B 121.0(9)
C34B C33B C13B 117.4(9)
C32B C33B C13B 117.3(8)
C33B C34B C31A 124.3(10)
C33B C34B C37A 122.0(10)
C31A C34B C37A 107.0(12)
C16B C35B C55A 123.6(10)
C16B C35B C34A 122.0(10)
C55A C35B C34A 107.3(12)
C20B C36B C49A 122.9(10)
C20B C36B C52A 123.0(10)
C49A C36B C52A 108.1(11)
C24B C37B C45A 125.7(10)
C24B C37B C46A 124.5(9)
C45A C37B C46A 107.0(11)
C47A C38B C56A 123.2(12)
C47A C38B C44A 117.8(11)
C56A C38B C44A 112.3(10)
C43A C39B C60A 122.8(12)
C43A C39B C39A 118.8(11)
C60A C39B C39A 112.6(10)
C38A C40B C59A 122.0(12)
C38A C40B C32A 119.0(11)
C59A C40B C32A 112.6(11)
C33A C41B C58A 122.2(12)
C33A C41B C54A 119.5(12)
C58A C41B C54A 112.1(11)
C53A C42B C57A 122.2(12)
C53A C42B C48A 119.0(11)
C57A C42B C48A 112.9(10)
S10 C1S S1 176.4(6)
S10 C1S S2 7.0(10)
S1 C1S S2 176.5(6)
S3 C2S S4 179.3(4)
S9 C3S S8 170.1(10)
S9 C3S S6 14.2(7)
S8 C3S S6 170.9(11)
S9 C3S S5 168.6(10)
S8 C3S S5 14.6(7)
S6 C3S S5 169.6(10)
C1D C1C C5C 121.7(8)
C1D C1C C2C 120.2(8)
C5C C1C C2C 107.5(7)
C2D C2C C1C 122.2(8)
C2D C2C C3C 121.0(8)
C1C C2C C3C 109.5(7)
C3D C3C C4C 119.9(8)
C3D C3C C2C 121.0(8)
C4C C3C C2C 105.8(7)
C4D C4C C5C 120.7(8)
C4D C4C C3C 121.6(9)
C5C C4C C3C 108.9(7)
C5D C5C C1C 120.0(9)
C5D C5C C4C 122.1(9)
C1C C5C C4C 108.1(7)
C5D C6C C10C 123.5(14)
C5D C6C C7C 113.2(14)
C10C C6C C7C 110.3(11)
C1D C7C C8C 121.4(15)
C1D C7C C6C 126.4(15)
C8C C7C C6C 106.1(9)
C6D C8C C9C 116.9(12)
C6D C8C C7C 124.4(13)
C9C C8C C7C 107.2(9)
C29D C9C C8C 119.9(12)
C29D C9C C10C 122.4(12)
C8C C9C C10C 110.7(11)
C10D C10C C6C 120.8(14)
C10D C10C C9C 122.0(13)
C6C C10C C9C 105.3(12)
C1D C11C C12C 124.6(13)
C1D C11C C15C 113.8(14)
C12C C11C C15C 111.9(11)
C6D C12C C11C 119.8(13)
C6D C12C C13C 122.0(13)
C11C C12C C13C 102.9(12)
C13D C13C C14C 121.3(12)
C13D C13C C12C 123.4(12)
C14C C13C C12C 111.6(11)
C7D C14C C15C 123.5(14)
C7D C14C C13C 117.4(12)
C15C C14C C13C 106.4(9)
C2D C15C C14C 122.0(14)
C2D C15C C11C 127.7(15)
C14C C15C C11C 106.7(9)
C2D C16C C17C 123.8(14)
C2D C16C C20C 114.3(14)
C17C C16C C20C 112.9(11)
C16C C17C C7D 119.4(14)
C16C C17C C18C 102.7(13)
C7D C17C C18C 122.9(13)
C17D C18C C19C 119.6(13)
C17D C18C C17C 121.9(13)
C19C C18C C17C 111.3(11)
C8D C19C C20C 124.6(14)
C8D C19C C18C 118.2(12)
C20C C19C C18C 106.8(9)
C3D C20C C19C 121.8(15)
C3D C20C C16C 126.9(15)
C19C C20C C16C 106.2(9)
C3D C21C C22C 124.7(14)
C3D C21C C25C 113.1(14)
C22C C21C C25C 111.5(11)
C21C C22C C8D 119.3(14)
C21C C22C C23C 103.8(13)
C8D C22C C23C 121.4(13)
C21D C23C C24C 119.3(13)
C21D C23C C22C 123.3(13)
C24C C23C C22C 110.9(11)
C9D C24C C25C 125.2(13)
C9D C24C C23C 116.9(12)
C25C C24C C23C 108.3(10)
C4D C25C C24C 120.2(15)
C4D C25C C21C 126.4(16)
C24C C25C C21C 105.4(9)
C4D C26C C27C 124.4(14)
C4D C26C C30C 114.0(14)
C27C C26C C30C 110.9(11)
C9D C27C C26C 121.0(14)
C9D C27C C28C 122.1(13)
C26C C27C C28C 103.9(12)
C25D C28C C29C 121.1(13)
C25D C28C C27C 124.1(13)
C29C C28C C27C 111.7(11)
C10D C29C C28C 116.7(12)
C10D C29C C30C 124.8(13)
C28C C29C C30C 107.0(10)
C5D C30C C29C 121.1(15)
C5D C30C C26C 127.0(16)
C29C C30C C26C 106.1(9)
C24D C31C C32C 129.4(12)
C24D C31C C35C 118.6(11)
C32C C31C C35C 108.0(7)
C31C C32C C34D 114.2(11)
C31C C32C C33C 108.2(7)
C34D C32C C33C 128.8(12)
C39D C33C C32C 115.4(10)
C39D C33C C34C 126.5(10)
C32C C33C C34C 107.5(7)
C35C C34C C40D 127.4(11)
C35C C34C C33C 107.2(7)
C40D C34C C33C 115.7(10)
C35D C35C C34C 115.3(10)
C35D C35C C31C 121.4(11)
C34C C35C C31C 109.0(8)
C28D C36C C37C 129.6(11)
C28D C36C C40C 116.8(11)
C37C C36C C40C 109.1(7)
C36C C37C C38C 108.6(7)
C36C C37C C35D 114.4(10)
C38C C37C C35D 128.7(11)
C40D C38C C37C 115.4(10)
C40D C38C C39C 127.0(9)
C37C C38C C39C 105.4(7)
C40C C39C C36D 127.0(11)
C40C C39C C38C 108.5(7)
C36D C39C C38C 115.1(10)
C39C C40C C31D 116.2(9)
C39C C40C C36C 108.1(7)
C31D C40C C36C 124.3(10)
C31D C41C C45C 115.2(10)
C31D C41C C42C 128.3(10)
C45C C41C C42C 108.8(7)
C36D C42C C41C 115.8(10)
C36D C42C C43C 126.1(10)
C41C C42C C43C 106.3(7)
C44C C43C C37D 129.0(12)
C44C C43C C42C 108.6(7)
C37D C43C C42C 115.4(10)
C32D C44C C43C 114.9(10)
C32D C44C C45C 123.6(11)
C43C C44C C45C 108.9(7)
C12D C45C C41C 129.6(11)
C12D C45C C44C 117.4(11)
C41C C45C C44C 107.1(7)
C32D C46C C50C 115.8(11)
C32D C46C C47C 130.5(11)
C50C C46C C47C 108.8(7)
C37D C47C C46C 114.6(10)
C37D C47C C48C 126.0(10)
C46C C47C C48C 106.0(8)
C38D C48C C49C 128.6(12)
C38D C48C C47C 116.2(11)
C49C C48C C47C 108.7(7)
C33D C49C C48C 115.5(10)
C33D C49C C50C 123.6(12)
C48C C49C C50C 107.7(8)
C16D C50C C46C 130.6(12)
C16D C50C C49C 117.5(11)
C46C C50C C49C 108.0(7)
C55C C51C C33D 116.1(11)
C55C C51C C52C 109.4(7)
C33D C51C C52C 130.9(11)
C38D C52C C51C 114.8(10)
C38D C52C C53C 127.5(10)
C51C C52C C53C 107.8(8)
C54C C53C C39D 129.5(12)
C54C C53C C52C 107.0(7)
C39D C53C C52C 115.6(11)
C34D C54C C53C 115.4(10)
C34D C54C C55C 123.5(12)
C53C C54C C55C 109.3(8)
C20D C55C C51C 129.8(12)
C20D C55C C54C 118.6(12)
C51C C55C C54C 106.1(8)
C38D C56C C60C 117.2(9)
C38D C56C C57C 125.9(10)
C60C C56C C57C 108.8(7)
C39D C57C C56C 117.7(9)
C39D C57C C58C 126.1(9)
C56C C57C C58C 107.1(7)
C40D C58C C57C 117.5(9)
C40D C58C C59C 126.0(9)
C57C C58C C59C 108.0(7)
C36D C59C C60C 123.0(9)
C36D C59C C58C 117.4(8)
C60C C59C C58C 107.6(7)
C37D C60C C59C 119.2(9)
C37D C60C C56C 126.5(10)
C59C C60C C56C 108.4(7)
C7C C1D C11C 117.8(14)
C7C C1D C1C 117.2(13)
C11C C1D C1C 119.7(12)
C15C C2D C2C 115.8(12)
C15C C2D C16C 117.8(14)
C2C C2D C16C 120.5(12)
C20C C3D C21C 117.3(14)
C20C C3D C3C 115.6(12)
C21C C3D C3C 120.9(11)
C25C C4D C4C 117.3(13)
C25C C4D C26C 118.1(14)
C4C C4D C26C 119.5(12)
C30C C5D C5C 116.3(13)
C30C C5D C6C 117.9(14)
C5C C5D C6C 120.6(12)
C12C C6D C8C 110.5(12)
C12C C6D C11D 117.0(12)
C8C C6D C11D 129.1(12)
C15D C7D C14C 128.0(13)
C15D C7D C17C 117.4(12)
C14C C7D C17C 111.4(12)
C19D C8D C19C 127.8(13)
C19D C8D C22C 116.8(12)
C19C C8D C22C 111.0(12)
C27C C9D C23D 115.7(12)
C27C C9D C24C 110.3(12)
C23D C9D C24C 128.8(13)
C10C C10D C29C 110.7(12)
C10C C10D C27D 117.4(12)
C29C C10D C27D 127.8(13)
C6D C11D C30D 108.7(11)
C6D C11D C12D 115.7(11)
C30D C11D C12D 129.2(11)
C45C C12D C11D 108.5(11)
C45C C12D C13D 116.4(12)
C11D C12D C13D 128.0(11)
C13C C13D C14D 115.2(12)
C13C C13D C12D 110.6(12)
C14D C13D C12D 125.9(12)
C32D C14D C15D 112.6(12)
C32D C14D C13D 113.8(12)
C15D C14D C13D 128.4(12)
C7D C15D C14D 108.9(12)
C7D C15D C16D 114.5(12)
C14D C15D C16D 130.3(13)
C50C C16D C15D 107.1(12)
C50C C16D C17D 116.3(12)
C15D C16D C17D 130.3(13)
C18C C17D C16D 110.6(12)
C18C C17D C18D 117.1(12)
C16D C17D C18D 126.3(13)
C33D C18D C19D 112.4(12)
C33D C18D C17D 112.7(12)
C19D C18D C17D 127.5(13)
C8D C19D C18D 108.9(12)
C8D C19D C20D 115.4(12)
C18D C19D C20D 128.2(13)
C55C C20D C21D 115.9(13)
C55C C20D C19D 108.2(12)
C21D C20D C19D 129.3(13)
C23C C21D C20D 110.9(12)
C23C C21D C22D 117.8(12)
C20D C21D C22D 125.0(13)
C23D C22D C34D 112.8(12)
C23D C22D C21D 127.5(12)
C34D C22D C21D 114.8(12)
C22D C23D C9D 108.8(12)
C22D C23D C24D 129.4(13)
C9D C23D C24D 117.4(11)
C31C C24D C25D 116.0(12)
C31C C24D C23D 109.1(12)
C25D C24D C23D 125.6(12)
C28C C25D C24D 111.1(12)
C28C C25D C26D 117.4(12)
C24D C25D C26D 126.2(12)
C35D C26D C27D 114.5(12)
C35D C26D C25D 114.1(12)
C27D C26D C25D 126.4(12)
C26D C27D C10D 109.3(12)
C26D C27D C28D 128.1(13)
C10D C27D C28D 115.6(12)
C36C C28D C29D 118.3(12)
C36C C28D C27D 109.1(12)
C29D C28D C27D 128.7(12)
C9C C29D C28D 112.0(12)
C9C C29D C30D 118.2(11)
C28D C29D C30D 125.3(11)
C31D C30D C11D 113.3(11)
C31D C30D C29D 114.8(11)
C11D C30D C29D 125.5(11)
C30D C31D C40C 118.4(11)
C30D C31D C41C 123.0(11)
C40C C31D C41C 112.4(9)
C14D C32D C44C 120.1(11)
C14D C32D C46C 122.6(12)
C44C C32D C46C 112.5(10)
C49C C33D C18D 120.1(11)
C49C C33D C51C 111.9(10)
C18D C33D C51C 124.1(12)
C54C C34D C22D 119.1(12)
C54C C34D C32C 112.8(10)
C22D C34D C32C 124.1(12)
C35C C35D C26D 120.8(11)
C35C C35D C37C 113.3(10)
C26D C35D C37C 122.2(11)
C42C C36D C59C 116.3(8)
C42C C36D C39C 119.8(11)
C59C C36D C39C 119.0(11)
C47C C37D C60C 114.1(9)
C47C C37D C43C 118.2(11)
C60C C37D C43C 118.6(11)
C52C C38D C56C 115.1(9)
C52C C38D C48C 118.2(11)
C56C C38D C48C 119.5(11)
C33C C39D C57C 115.6(8)
C33C C39D C53C 117.8(11)
C57C C39D C53C 118.1(11)
C38C C40D C58C 115.1(8)
C38C C40D C34C 119.2(11)
C58C C40D C34C 118.4(11)

loop_
_geom_bond_atom_site_label_1
_geom_bond_atom_site_label_2
_geom_bond_distance
C5 C6 1.18(6)
C1 C2 1.20(4)
C7 C8 1.21(7)
C3 C4 1.00(4)
La1 La6 0.516(13)
La1 La4 0.77(2)
La1 La8 1.009(17)
La1 La7 1.02(2)
La1 La10 1.34(2)
La1 La9 1.40(2)
La1 La3 1.51(3)
La1 La5 2.186(18)
La1 La2 2.66(2)
La2 La5 0.813(18)
La2 La7 1.75(3)
La2 La10 1.86(3)
La2 La3 2.41(5)
La2 La6 2.72(2)
La2 La8 2.809(16)
La2 La4 3.21(3)
La2 La9 3.71(2)
La2 La8A 4.087(19)
La2 La9A 4.12(2)
La3 La8 0.73(4)
La3 La6 1.08(3)
La3 La7 1.63(3)
La3 La9 1.88(5)
La3 La4 2.08(4)
La3 La10 2.26(3)
La3 La5 2.42(4)
La3 La7A 4.18(3)
La4 La6 1.08(2)
La4 La9 1.114(18)
La4 La8 1.53(2)
La4 La7 1.65(3)
La4 La10 1.68(3)
La4 La5 2.67(3)
La4 La4A 4.04(3)
La5 La10 1.13(2)
La5 La7 1.24(2)
La5 La6 2.389(17)
La5 La8 2.609(13)
La5 La9 3.368(18)
La5 La9A 4.16(2)
La6 La9 1.235(19)
La6 La7 1.24(3)
La6 La10 1.73(2)
La7 La10 0.739(15)
La7 La8 1.540(18)
La7 La9 2.34(3)
La8 La9 1.35(3)
La8 La10 2.12(2)
La9 La10 2.58(2)
La9 La4A 3.91(3)
La1A La4A 0.83(3)
La1A La5A 0.890(8)
La1A La6A 0.895(10)
La1A La2A 1.06(3)
La1A La9A 1.51(2)
La1A La3A 1.710(13)
La1A La7A 1.82(4)
La1A La8A 2.373(13)
La2A La6A 0.67(2)
La2A La9A 0.90(5)
La2A La5A 1.08(5)
La2A La3A 1.32(4)
La2A La8A 1.65(2)
La2A La7A 1.75(4)
La2A La4A 1.75(4)
La3A La7A 0.60(2)
La3A La8A 0.884(9)
La3A La5A 0.903(11)
La3A La6A 1.917(12)
La3A La9A 2.14(3)
La3A La4A 2.41(3)
La4A La6A 1.35(3)
La4A La5A 1.60(3)
La4A La9A 1.87(3)
La4A La7A 2.40(4)
La4A La8A 3.03(3)
La5A La7A 0.98(4)
La5A La6A 1.426(11)
La5A La8A 1.713(13)
La5A La9A 1.89(2)
La6A La9A 0.64(2)
La6A La7A 2.24(2)
La6A La8A 2.288(11)
La7A La8A 1.29(4)
La7A La9A 2.54(3)
La8A La9A 2.26(3)
C1A C1B 1.374(14)
C1A C5A 1.405(16)
C1A C2A 1.428(13)
C2A C2B 1.372(12)
C2A C3A 1.393(14)
C3A C3B 1.382(15)
C3A C4A 1.432(15)
C4A C4B 1.376(15)
C4A C5A 1.405(15)
C5A C5B 1.396(15)
C6A C5B 1.274(15)
C6A C7A 1.406(17)
C6A C10A 1.448(15)
C7A C1B 1.375(14)
C7A C8A 1.384(15)
C8A C7B 1.408(16)
C8A C9A 1.521(15)
C9A C17B 1.250(16)
C9A C10A 1.460(15)
C10A C6B 1.388(16)
C11A C1B 1.264(13)
C11A C12A 1.423(14)
C11A C15A 1.445(13)
C12A C2B 1.360(12)
C12A C13A 1.369(13)
C13A C8B 1.413(13)
C13A C14A 1.504(12)
C14A C21B 1.280(13)
C14A C15A 1.443(13)
C15A C7B 1.394(13)
C16A C2B 1.289(14)
C16A C17A 1.400(16)
C16A C20A 1.450(15)
C17A C18A 1.380(15)
C17A C3B 1.411(14)
C18A C9B 1.424(15)
C18A C19A 1.563(15)
C19A C25B 1.241(15)
C19A C20A 1.483(14)
C20A C8B 1.398(15)
C21A C3B 1.255(14)
C21A C22A 1.432(16)
C21A C25A 1.436(15)
C22A C4B 1.369(14)
C22A C23A 1.377(15)
C23A C10B 1.432(16)
C23A C24A 1.526(15)
C24A C30B 1.229(15)
C24A C25A 1.469(15)
C26A C5B 1.367(14)
C26A C27A 1.381(15)
C26A C30A 1.408(17)
C25A C9B 1.408(15)
C27A C6B 1.408(16)
C27A C28A 1.531(15)
C28A C13B 1.246(16)
C28A C29A 1.455(16)
C29A C10B 1.377(16)
C29A C30A 1.429(15)
C30A C4B 1.283(15)
C36A C31B 1.317(14)
C36A C37A 1.500(16)
C36A C40A 1.508(17)
C35A C14B 1.313(15)
C35A C34A 1.472(16)
C35A C31A 1.531(17)
C34A C33A 1.462(16)
C34A C35B 1.507(14)
C33A C41B 1.268(16)
C33A C32A 1.469(18)
C32A C31A 1.382(17)
C32A C40B 1.535(16)
C31A C34B 1.477(16)
C37A C38A 1.451(15)
C37A C34B 1.482(14)
C38A C40B 1.295(16)
C38A C39A 1.448(18)
C39A C40A 1.385(16)
C39A C39B 1.516(15)
C40A C29B 1.461(16)
C42A C43A 1.443(15)
C42A C41A 1.451(16)
C42A C29B 1.461(14)
C41A C26B 1.319(15)
C41A C45A 1.521(16)
C43A C39B 1.284(15)
C43A C44A 1.443(18)
C44A C45A 1.376(17)
C44A C38B 1.509(15)
C45A C37B 1.410(16)
C54A C55A 1.385(17)
C54A C53A 1.462(18)
C54A C41B 1.551(16)
C53A C42B 1.287(14)
C53A C52A 1.461(13)
C52A C51A 1.473(16)
C52A C36B 1.488(12)
C51A C18B 1.329(15)
C51A C55A 1.548(17)
C50A C22B 1.333(13)
C50A C46A 1.452(14)
C50A C49A 1.528(14)
C49A C48A 1.403(14)
C49A C36B 1.429(14)
C48A C47A 1.445(15)
C48A C42B 1.500(14)
C47A C38B 1.277(15)
C47A C46A 1.451(13)
C46A C37B 1.510(14)
C55A C35B 1.441(17)
C56A C38B 1.368(14)
C56A C57A 1.485(12)
C56A C60A 1.489(14)
C57A C42B 1.371(13)
C57A C58A 1.488(15)
C58A C41B 1.372(15)
C58A C59A 1.507(15)
C59A C40B 1.372(15)
C59A C60A 1.496(15)
C60A C39B 1.360(14)
C6B C15B 1.369(13)
C7B C19B 1.383(11)
C8B C23B 1.358(12)
C9B C27B 1.361(13)
C10B C32B 1.365(13)
C13B C14B 1.472(14)
C13B C33B 1.600(15)
C14B C15B 1.545(14)
C15B C16B 1.495(15)
C16B C35B 1.294(15)
C16B C17B 1.604(15)
C17B C18B 1.464(14)
C18B C19B 1.561(13)
C19B C20B 1.483(12)
C20B C36B 1.326(13)
C20B C21B 1.577(13)
C21B C22B 1.450(11)
C22B C23B 1.549(11)
C23B C24B 1.482(14)
C24B C37B 1.289(15)
C24B C25B 1.630(15)
C25B C26B 1.476(13)
C26B C27B 1.556(13)
C27B C28B 1.525(14)
C28B C29B 1.281(14)
C28B C30B 1.584(15)
C30B C31B 1.491(13)
C31B C32B 1.523(13)
C32B C33B 1.527(15)
C33B C34B 1.285(15)
S1 C1S 1.541(6)
S2 C1S 1.627(16)
C1S S10 1.516(12)
S9 C3S 1.51(2)
S8 C3S 1.56(2)
S3 C2S 1.537(6)
S4 C2S 1.544(6)
S6 C3S 1.58(2)
S5 C3S 1.63(2)
C1C C1D 1.380(16)
C1C C5C 1.408(16)
C1C C2C 1.414(14)
C2C C2D 1.348(14)
C2C C3C 1.430(14)
C3C C3D 1.376(14)
C3C C4C 1.425(16)
C4C C4D 1.361(16)
C4C C5C 1.424(16)
C5C C5D 1.359(16)
C6C C5D 1.383(16)
C6C C10C 1.425(16)
C6C C7C 1.516(16)
C7C C1D 1.242(16)
C7C C8C 1.467(16)
C8C C6D 1.416(15)
C8C C9C 1.451(15)
C9C C29D 1.371(15)
C9C C10C 1.495(16)
C10C C10D 1.407(15)
C11C C1D 1.359(14)
C11C C12C 1.441(13)
C11C C15C 1.487(14)
C12C C6D 1.413(13)
C12C C13C 1.479(14)
C13C C13D 1.366(13)
C13C C14C 1.471(13)
C14C C7D 1.408(13)
C14C C15C 1.433(14)
C15C C2D 1.273(13)
C16C C2D 1.360(14)
C16C C17C 1.432(14)
C16C C20C 1.496(14)
C17C C7D 1.432(14)
C17C C18C 1.494(14)
C18C C17D 1.362(13)
C18C C19C 1.482(14)
C19C C8D 1.417(13)
C19C C20C 1.441(14)
C20C C3D 1.281(14)
C21C C3D 1.368(16)
C21C C22C 1.442(16)
C21C C25C 1.529(17)
C22C C8D 1.444(16)
C22C C23C 1.503(16)
C23C C21D 1.370(15)
C23C C24C 1.464(16)
C24C C9D 1.439(15)
C24C C25C 1.451(16)
C25C C4D 1.265(16)
C26C C4D 1.373(16)
C26C C27C 1.419(16)
C26C C30C 1.518(16)
C27C C9D 1.404(16)
C27C C28C 1.493(16)
C28C C25D 1.358(15)
C28C C29C 1.440(15)
C29C C10D 1.424(15)
C29C C30C 1.447(16)
C30C C5D 1.251(16)
C31C C24D 1.375(15)
C31C C32C 1.426(14)
C31C C35C 1.502(14)
C32C C34D 1.464(15)
C32C C33C 1.479(13)
C33C C39D 1.238(16)
C33C C34C 1.503(14)
C34C C35C 1.418(14)
C34C C40D 1.467(14)
C35C C35D 1.393(14)
C36C C28D 1.372(14)
C36C C37C 1.443(14)
C36C C40C 1.469(14)
C37C C38C 1.461(13)
C37C C35D 1.462(14)
C38C C40D 1.239(15)
C38C C39C 1.533(14)
C39C C40C 1.410(13)
C39C C36D 1.421(14)
C40C C31D 1.425(14)
C41C C31D 1.440(14)
C41C C45C 1.456(12)
C41C C42C 1.463(11)
C42C C36D 1.251(15)
C42C C43C 1.494(12)
C43C C44C 1.415(12)
C43C C37D 1.426(12)
C44C C32D 1.410(13)
C44C C45C 1.480(12)
C45C C12D 1.373(13)
C46C C32D 1.435(13)
C46C C50C 1.440(13)
C46C C47C 1.448(11)
C47C C37D 1.277(13)
C47C C48C 1.484(13)
C48C C38D 1.418(12)
C48C C49C 1.421(12)
C49C C33D 1.398(13)
C49C C50C 1.463(12)
C50C C16D 1.363(13)
C51C C55C 1.415(15)
C51C C33D 1.424(13)
C51C C52C 1.449(12)
C52C C38D 1.260(13)
C52C C53C 1.470(14)
C53C C54C 1.414(14)
C53C C39D 1.450(14)
C54C C34D 1.371(15)
C54C C55C 1.499(14)
C55C C20D 1.370(15)
C56C C38D 1.368(13)
C56C C60C 1.425(15)
C56C C57C 1.430(13)
C57C C39D 1.393(15)
C57C C58C 1.437(13)
C58C C40D 1.375(15)
C58C C59C 1.446(15)
C59C C36D 1.393(15)
C59C C60C 1.418(15)
C60C C37D 1.382(13)
C6D C11D 1.422(12)
C7D C15D 1.401(11)
C8D C19D 1.414(12)
C9D C23D 1.421(14)
C10D C27D 1.430(13)
C11D C30D 1.450(14)
C11D C12D 1.464(13)
C12D C13D 1.471(13)
C13D C14D 1.462(13)
C14D C32D 1.406(13)
C14D C15D 1.459(13)
C15D C16D 1.460(13)
C16D C17D 1.464(13)
C17D C18D 1.473(13)
C18D C33D 1.410(13)
C18D C19D 1.456(13)
C19D C20D 1.493(15)
C20D C21D 1.436(16)
C21D C22D 1.497(15)
C22D C23D 1.405(15)
C22D C34D 1.419(15)
C23D C24D 1.495(15)
C24D C25D 1.445(15)
C25D C26D 1.475(15)
C26D C35D 1.412(15)
C26D C27D 1.428(15)
C27D C28D 1.456(15)
C28D C29D 1.433(15)
C29D C30D 1.469(15)
C30D C31D 1.417(14)

loop_
_geom_torsion_atom_site_label_1
_geom_torsion_atom_site_label_2
_geom_torsion_atom_site_label_3
_geom_torsion_atom_site_label_4
_geom_torsion
La6 La1 La3 La8 -10(3)
La4 La1 La3 La8 -73(3)
La7 La1 La3 La8 149(4)
La10 La1 La3 La8 169(3)
La9 La1 La3 La8 -52(3)
La5 La1 La3 La8 165(4)
La2 La1 La3 La8 166(4)
La4 La1 La3 La6 -63(4)
La8 La1 La3 La6 10(3)
La7 La1 La3 La6 159(4)
La10 La1 La3 La6 179(4)
La9 La1 La3 La6 -42(3)
La5 La1 La3 La6 175(4)
La2 La1 La3 La6 176(4)
La6 La1 La3 La7 -159(4)
La4 La1 La3 La7 138(3)
La8 La1 La3 La7 -149(4)
La10 La1 La3 La7 19.8(9)
La9 La1 La3 La7 159.4(11)
La5 La1 La3 La7 15.9(6)
La2 La1 La3 La7 16.8(8)
La6 La1 La3 La9 42(3)
La4 La1 La3 La9 -22(2)
La8 La1 La3 La9 52(3)
La7 La1 La3 La9 -159.4(11)
La10 La1 La3 La9 -139.6(11)
La5 La1 La3 La9 -143.5(8)
La2 La1 La3 La9 -142.6(8)
La6 La1 La3 La4 63(4)
La8 La1 La3 La4 73(3)
La7 La1 La3 La4 -138(3)
La10 La1 La3 La4 -118(2)
La9 La1 La3 La4 22(2)
La5 La1 La3 La4 -122(2)
La2 La1 La3 La4 -121(2)
La6 La1 La3 La10 -179(4)
La4 La1 La3 La10 118(2)
La8 La1 La3 La10 -169(3)
La7 La1 La3 La10 -19.8(9)
La9 La1 La3 La10 139.6(11)
La5 La1 La3 La10 -3.9(9)
La2 La1 La3 La10 -3.0(12)
La6 La1 La3 La2 -176(4)
La4 La1 La3 La2 121(2)
La8 La1 La3 La2 -166(4)
La7 La1 La3 La2 -16.8(8)
La10 La1 La3 La2 3.0(11)
La9 La1 La3 La2 142.6(8)
La5 La1 La3 La2 -0.9(6)
La6 La1 La3 La5 -175(4)
La4 La1 La3 La5 122(2)
La8 La1 La3 La5 -165(4)
La7 La1 La3 La5 -15.9(6)
La10 La1 La3 La5 3.9(9)
La9 La1 La3 La5 143.5(8)
La2 La1 La3 La5 0.9(6)
La6 La1 La3 La7A 103(4)
La4 La1 La3 La7A 39(3)
La8 La1 La3 La7A 112(4)
La7 La1 La3 La7A -98.6(14)
La10 La1 La3 La7A -78.8(18)
La9 La1 La3 La7A 60.8(14)
La5 La1 La3 La7A -82.7(12)
La2 La1 La3 La7A -81.8(10)
La8 La1 La4 La6 -0.1(13)
La7 La1 La4 La6 140(3)
La10 La1 La4 La6 146(2)
La9 La1 La4 La6 -1(2)
La3 La1 La4 La6 26.9(18)
La5 La1 La4 La6 129(2)
La2 La1 La4 La6 112(2)
La6 La1 La4 La9 1(2)
La8 La1 La4 La9 0.6(17)
La7 La1 La4 La9 140.7(18)
La10 La1 La4 La9 146.6(9)
La3 La1 La4 La9 28(2)
La5 La1 La4 La9 129.5(13)
La2 La1 La4 La9 113.0(19)
La6 La1 La4 La8 0.1(13)
La7 La1 La4 La8 140(3)
La10 La1 La4 La8 146.0(15)
La9 La1 La4 La8 -0.6(17)
La3 La1 La4 La8 27.0(17)
La5 La1 La4 La8 128.9(18)
La2 La1 La4 La8 112(2)
La6 La1 La4 La7 -140(3)
La8 La1 La4 La7 -140(3)
La10 La1 La4 La7 5.9(16)
La9 La1 La4 La7 -140.7(19)
La3 La1 La4 La7 -113(3)
La5 La1 La4 La7 -11.2(11)
La2 La1 La4 La7 -27.7(12)
La6 La1 La4 La10 -146(2)
La8 La1 La4 La10 -146.0(15)
La7 La1 La4 La10 -5.9(16)
La9 La1 La4 La10 -146.6(9)
La3 La1 La4 La10 -119(2)
La5 La1 La4 La10 -17.0(8)
La2 La1 La4 La10 -33.5(14)
La6 La1 La4 La3 -26.9(18)
La8 La1 La4 La3 -27.0(17)
La7 La1 La4 La3 113(3)
La10 La1 La4 La3 119(2)
La9 La1 La4 La3 -28(2)
La5 La1 La4 La3 102(2)
La2 La1 La4 La3 85(2)
La6 La1 La4 La5 -129(2)
La8 La1 La4 La5 -128.9(18)
La7 La1 La4 La5 11.2(11)
La10 La1 La4 La5 17.0(8)
La9 La1 La4 La5 -129.5(13)
La3 La1 La4 La5 -102(2)
La2 La1 La4 La5 -16.5(7)
La6 La1 La4 La2 -112(2)
La8 La1 La4 La2 -112(2)
La7 La1 La4 La2 27.7(12)
La10 La1 La4 La2 33.5(14)
La9 La1 La4 La2 -113.0(19)
La3 La1 La4 La2 -85(2)
La5 La1 La4 La2 16.5(7)
La6 La1 La4 La4A -75(2)
La8 La1 La4 La4A -75.3(19)
La7 La1 La4 La4A 65(3)
La10 La1 La4 La4A 70.7(16)
La9 La1 La4 La4A -75.9(12)
La3 La1 La4 La4A -48(3)
La5 La1 La4 La4A 54(2)
La2 La1 La4 La4A 37(3)
La7 La2 La5 La10 -25(3)
La3 La2 La5 La10 -13(4)
La1 La2 La5 La10 -11(3)
La6 La2 La5 La10 -12(3)
La8 La2 La5 La10 -14(4)
La4 La2 La5 La10 3(3)
La9 La2 La5 La10 4(3)
La8A La2 La5 La10 60(4)
La9A La2 La5 La10 77(4)
La10 La2 La5 La7 25(3)
La3 La2 La5 La7 12.4(14)
La1 La2 La5 La7 14.2(6)
La6 La2 La5 La7 13.0(8)
La8 La2 La5 La7 10.7(10)
La4 La2 La5 La7 28.4(9)
La9 La2 La5 La7 28.7(8)
La8A La2 La5 La7 84.7(17)
La9A La2 La5 La7 102.4(13)
La7 La2 La5 La1 -14.2(6)
La10 La2 La5 La1 11(3)
La3 La2 La5 La1 -1.8(12)
La6 La2 La5 La1 -1.2(5)
La8 La2 La5 La1 -3.5(7)
La4 La2 La5 La1 14.2(7)
La9 La2 La5 La1 14.5(6)
La8A La2 La5 La1 70.5(16)
La9A La2 La5 La1 88.2(11)
La7 La2 La5 La6 -13.0(8)
La10 La2 La5 La6 12(3)
La3 La2 La5 La6 -0.7(9)
La1 La2 La5 La6 1.2(5)
La8 La2 La5 La6 -2.4(4)
La4 La2 La5 La6 15.4(9)
La9 La2 La5 La6 15.7(3)
La8A La2 La5 La6 71.7(13)
La9A La2 La5 La6 89.3(8)
La7 La2 La5 La3 -12.4(14)
La10 La2 La5 La3 13(4)
La1 La2 La5 La3 1.8(12)
La6 La2 La5 La3 0.7(9)
La8 La2 La5 La3 -1.7(8)
La4 La2 La5 La3 16.1(16)
La9 La2 La5 La3 16.4(10)
La8A La2 La5 La3 72.3(10)
La9A La2 La5 La3 90.0(7)
La7 La2 La5 La8 -10.7(10)
La10 La2 La5 La8 14(4)
La3 La2 La5 La8 1.7(8)
La1 La2 La5 La8 3.5(7)
La6 La2 La5 La8 2.4(4)
La4 La2 La5 La8 17.8(11)
La9 La2 La5 La8 18.1(5)
La8A La2 La5 La8 74.0(10)
La9A La2 La5 La8 91.7(5)
La7 La2 La5 La4 -28.4(9)
La10 La2 La5 La4 -3(3)
La3 La2 La5 La4 -16.1(16)
La1 La2 La5 La4 -14.2(7)
La6 La2 La5 La4 -15.4(9)
La8 La2 La5 La4 -17.8(11)
La9 La2 La5 La4 0.3(9)
La8A La2 La5 La4 56(2)
La9A La2 La5 La4 73.9(15)
La7 La2 La5 La9 -28.7(8)
La10 La2 La5 La9 -4(3)
La3 La2 La5 La9 -16.4(10)
La1 La2 La5 La9 -14.5(6)
La6 La2 La5 La9 -15.7(3)
La8 La2 La5 La9 -18.1(5)
La4 La2 La5 La9 -0.3(9)
La8A La2 La5 La9 56.0(14)
La9A La2 La5 La9 73.6(8)
La7 La2 La5 La9A -102.4(13)
La10 La2 La5 La9A -77(4)
La3 La2 La5 La9A -90.0(7)
La1 La2 La5 La9A -88.2(11)
La6 La2 La5 La9A -89.3(8)
La8 La2 La5 La9A -91.7(5)
La4 La2 La5 La9A -73.9(15)
La9 La2 La5 La9A -73.6(8)
La8A La2 La5 La9A -17.7(7)
La8 La1 La6 La4 179(100)
La7 La1 La6 La4 -152(2)
La10 La1 La6 La4 -132(3)
La9 La1 La6 La4 1(2)
La3 La1 La6 La4 -131(4)
La5 La1 La6 La4 -135.9(18)
La2 La1 La6 La4 -134.4(16)
La4 La1 La6 La3 131(4)
La8 La1 La6 La3 -50(14)
La7 La1 La6 La3 -21(4)
La10 La1 La6 La3 -2(5)
La9 La1 La6 La3 131(3)
La5 La1 La6 La3 -5(4)
La2 La1 La6 La3 -4(3)
La4 La1 La6 La9 -1(2)
La8 La1 La6 La9 179(100)
La7 La1 La6 La9 -152.4(10)
La10 La1 La6 La9 -133(2)
La3 La1 La6 La9 -131(3)
La5 La1 La6 La9 -136.5(9)
La2 La1 La6 La9 -135.0(7)
La4 La1 La6 La7 152(2)
La8 La1 La6 La7 -29(14)
La10 La1 La6 La7 19.5(16)
La9 La1 La6 La7 152.4(10)
La3 La1 La6 La7 21(4)
La5 La1 La6 La7 15.9(6)
La2 La1 La6 La7 17.4(8)
La4 La1 La6 La10 132(3)
La8 La1 La6 La10 -48(14)
La7 La1 La6 La10 -19.5(16)
La9 La1 La6 La10 133(2)
La3 La1 La6 La10 2(5)
La5 La1 La6 La10 -3.6(15)
La2 La1 La6 La10 -2.1(18)
La4 La1 La6 La5 135.9(18)
La8 La1 La6 La5 -45(13)
La7 La1 La6 La5 -15.9(6)
La10 La1 La6 La5 3.6(15)
La9 La1 La6 La5 136.5(9)
La3 La1 La6 La5 5(4)
La2 La1 La6 La5 1.5(6)
La4 La1 La6 La2 134.4(16)
La8 La1 La6 La2 -46(13)
La7 La1 La6 La2 -17.4(8)
La10 La1 La6 La2 2.1(18)
La9 La1 La6 La2 135.0(7)
La3 La1 La6 La2 4(3)
La5 La1 La6 La2 -1.5(6)
La9 La4 La6 La1 -179(2)
La8 La4 La6 La1 -180(100)
La7 La4 La6 La1 22.1(18)
La10 La4 La6 La1 27.2(18)
La3 La4 La6 La1 110(6)
La5 La4 La6 La1 37.6(19)
La2 La4 La6 La1 47(2)
La4A La4 La6 La1 115(2)
La1 La4 La6 La3 -110(6)
La9 La4 La6 La3 71(6)
La8 La4 La6 La3 70(6)
La7 La4 La6 La3 -88(6)
La10 La4 La6 La3 -83(6)
La5 La4 La6 La3 -73(6)
La2 La4 La6 La3 -63(6)
La4A La4 La6 La3 5(6)
La1 La4 La6 La9 179(2)
La8 La4 La6 La9 0(4)
La7 La4 La6 La9 -158.6(9)
La10 La4 La6 La9 -153.6(9)
La3 La4 La6 La9 -71(6)
La5 La4 La6 La9 -143.2(7)
La2 La4 La6 La9 -133.9(8)
La4A La4 La6 La9 -66.0(9)
La1 La4 La6 La7 -22.1(18)
La9 La4 La6 La7 158.6(9)
La8 La4 La6 La7 158(4)
La10 La4 La6 La7 5.1(8)
La3 La4 La6 La7 88(6)
La5 La4 La6 La7 15.5(5)
La2 La4 La6 La7 24.7(7)
La4A La4 La6 La7 92.6(9)
La1 La4 La6 La10 -27.2(18)
La9 La4 La6 La10 153.6(9)
La8 La4 La6 La10 153(4)
La7 La4 La6 La10 -5.1(8)
La3 La4 La6 La10 83(6)
La5 La4 La6 La10 10.4(6)
La2 La4 La6 La10 19.6(9)
La4A La4 La6 La10 87.5(8)
La1 La4 La6 La5 -37.6(19)
La9 La4 La6 La5 143.2(7)
La8 La4 La6 La5 143(4)
La7 La4 La6 La5 -15.5(5)
La10 La4 La6 La5 -10.4(6)
La3 La4 La6 La5 73(6)
La2 La4 La6 La5 9.2(5)
La4A La4 La6 La5 77.1(8)
La1 La4 La6 La2 -47(2)
La9 La4 La6 La2 133.9(8)
La8 La4 La6 La2 133(4)
La7 La4 La6 La2 -24.7(7)
La10 La4 La6 La2 -19.6(9)
La3 La4 La6 La2 63(6)
La5 La4 La6 La2 -9.2(5)
La4A La4 La6 La2 67.9(11)
La8 La3 La6 La1 165(4)
La7 La3 La6 La1 17(3)
La9 La3 La6 La1 -128(3)
La4 La3 La6 La1 -72(4)
La10 La3 La6 La1 1(3)
La2 La3 La6 La1 4(4)
La5 La3 La6 La1 5(3)
La7A La3 La6 La1 -81(4)
La8 La3 La6 La4 -123(5)
La1 La3 La6 La4 72(4)
La7 La3 La6 La4 88(5)
La9 La3 La6 La4 -57(5)
La10 La3 La6 La4 73(5)
La2 La3 La6 La4 76(6)
La5 La3 La6 La4 76(5)
La7A La3 La6 La4 -10(6)
La8 La3 La6 La9 -67(4)
La1 La3 La6 La9 128(3)
La7 La3 La6 La9 144.9(10)
La4 La3 La6 La9 57(5)
La10 La3 La6 La9 129.2(10)
La2 La3 La6 La9 132.5(13)
La5 La3 La6 La9 133.0(10)
La7A La3 La6 La9 47(2)
La8 La3 La6 La7 148(4)
La1 La3 La6 La7 -17(3)
La9 La3 La6 La7 -144.9(10)
La4 La3 La6 La7 -88(5)
La10 La3 La6 La7 -15.7(7)
La2 La3 La6 La7 -12.4(9)
La5 La3 La6 La7 -11.9(5)
La7A La3 La6 La7 -98.1(16)
La8 La3 La6 La10 164(4)
La1 La3 La6 La10 -1(3)
La7 La3 La6 La10 15.7(7)
La9 La3 La6 La10 -129.2(10)
La4 La3 La6 La10 -73(5)
La2 La3 La6 La10 3.2(14)
La5 La3 La6 La10 3.7(9)
La7A La3 La6 La10 -82(2)
La8 La3 La6 La5 160(4)
La1 La3 La6 La5 -5(3)
La7 La3 La6 La5 11.9(5)
La9 La3 La6 La5 -133.0(10)
La4 La3 La6 La5 -76(5)
La10 La3 La6 La5 -3.7(9)
La2 La3 La6 La5 -0.5(7)
La7A La3 La6 La5 -86.2(13)
La8 La3 La6 La2 161(4)
La1 La3 La6 La2 -4(4)
La7 La3 La6 La2 12.4(9)
La9 La3 La6 La2 -132.5(13)
La4 La3 La6 La2 -76(6)
La10 La3 La6 La2 -3.2(14)
La5 La3 La6 La2 0.5(7)
La7A La3 La6 La2 -85.7(10)
La6 La1 La7 La10 153.0(19)
La4 La1 La7 La10 11(3)
La8 La1 La7 La10 155.7(14)
La9 La1 La7 La10 99(4)
La3 La1 La7 La10 143.1(15)
La5 La1 La7 La10 48(3)
La2 La1 La7 La10 97(2)
La6 La1 La7 La5 105(4)
La4 La1 La7 La5 -38(5)
La8 La1 La7 La5 107(4)
La10 La1 La7 La5 -48(3)
La9 La1 La7 La5 51(6)
La3 La1 La7 La5 95(4)
La2 La1 La7 La5 49(3)
La4 La1 La7 La6 -142(3)
La8 La1 La7 La6 2.6(11)
La10 La1 La7 La6 -153.0(19)
La9 La1 La7 La6 -54(3)
La3 La1 La7 La6 -10.0(13)
La5 La1 La7 La6 -105(4)
La2 La1 La7 La6 -56(3)
La6 La1 La7 La8 -2.6(11)
La4 La1 La7 La8 -145(2)
La10 La1 La7 La8 -155.7(14)
La9 La1 La7 La8 -56(3)
La3 La1 La7 La8 -12.6(9)
La5 La1 La7 La8 -107(4)
La2 La1 La7 La8 -59(3)
La6 La1 La7 La3 10.0(13)
La4 La1 La7 La3 -132(2)
La8 La1 La7 La3 12.6(9)
La10 La1 La7 La3 -143.1(15)
La9 La1 La7 La3 -44(3)
La5 La1 La7 La3 -95(4)
La2 La1 La7 La3 -46(2)
La6 La1 La7 La4 142(3)
La8 La1 La7 La4 145(3)
La10 La1 La7 La4 -11(3)
La9 La1 La7 La4 89(3)
La3 La1 La7 La4 132(2)
La5 La1 La7 La4 38(5)
La2 La1 La7 La4 86(3)
La6 La1 La7 La2 56(3)
La4 La1 La7 La2 -86(3)
La8 La1 La7 La2 59(3)
La10 La1 La7 La2 -97(2)
La9 La1 La7 La2 2(5)
La3 La1 La7 La2 46(2)
La5 La1 La7 La2 -49(3)
La6 La1 La7 La9 54(3)
La4 La1 La7 La9 -89(3)
La8 La1 La7 La9 56(3)
La10 La1 La7 La9 -99(4)
La3 La1 La7 La9 44(3)
La5 La1 La7 La9 -51(6)
La2 La1 La7 La9 -2(5)
La2 La5 La7 La10 -157(2)
La1 La5 La7 La10 -56(4)
La6 La5 La7 La10 -104(3)
La3 La5 La7 La10 -137(2)
La8 La5 La7 La10 -128(2)
La4 La5 La7 La10 -38.8(16)
La9 La5 La7 La10 -76(2)
La9A La5 La7 La10 -69.3(14)
La2 La5 La7 La1 -101(5)
La10 La5 La7 La1 56(4)
La6 La5 La7 La1 -48.3(19)
La3 La5 La7 La1 -81(3)
La8 La5 La7 La1 -73(3)
La4 La5 La7 La1 17(3)
La9 La5 La7 La1 -21(2)
La9A La5 La7 La1 -14(4)
La2 La5 La7 La6 -53(4)
La10 La5 La7 La6 104(3)
La1 La5 La7 La6 48.3(19)
La3 La5 La7 La6 -33(3)
La8 La5 La7 La6 -24.2(16)
La4 La5 La7 La6 65(2)
La9 La5 La7 La6 27.8(17)
La9A La5 La7 La6 35(4)
La2 La5 La7 La8 -29(3)
La10 La5 La7 La8 128(2)
La1 La5 La7 La8 73(3)
La6 La5 La7 La8 24.2(16)
La3 La5 La7 La8 -8.8(18)
La4 La5 La7 La8 89.2(17)
La9 La5 La7 La8 51.9(14)
La9A La5 La7 La8 59(2)
La2 La5 La7 La3 -20(3)
La10 La5 La7 La3 137(2)
La1 La5 La7 La3 81(3)
La6 La5 La7 La3 33(3)
La8 La5 La7 La3 8.8(18)
La4 La5 La7 La3 98.1(19)
La9 La5 La7 La3 60.8(19)
La9A La5 La7 La3 67.5(19)
La2 La5 La7 La4 -118(3)
La10 La5 La7 La4 38.8(15)
La1 La5 La7 La4 -17(3)
La6 La5 La7 La4 -65(2)
La3 La5 La7 La4 -98.1(19)
La8 La5 La7 La4 -89.2(17)
La9 La5 La7 La4 -37.3(12)
La9A La5 La7 La4 -31(2)
La10 La5 La7 La2 157(2)
La1 La5 La7 La2 101(5)
La6 La5 La7 La2 53(4)
La3 La5 La7 La2 20(3)
La8 La5 La7 La2 29(3)
La4 La5 La7 La2 118(3)
La9 La5 La7 La2 81(3)
La9A La5 La7 La2 87.5(14)
La2 La5 La7 La9 -81(3)
La10 La5 La7 La9 76(2)
La1 La5 La7 La9 21(2)
La6 La5 La7 La9 -27.8(17)
La3 La5 La7 La9 -60.8(19)
La8 La5 La7 La9 -51.9(14)
La4 La5 La7 La9 37.3(12)
La9A La5 La7 La9 7(3)
La1 La6 La7 La10 -31(2)
La4 La6 La7 La10 -13(2)
La3 La6 La7 La10 135(2)
La9 La6 La7 La10 17(3)
La5 La6 La7 La10 87(3)
La2 La6 La7 La10 113(2)
La4 La6 La7 La1 18.2(15)
La3 La6 La7 La1 166.4(19)
La9 La6 La7 La1 48(2)
La10 La6 La7 La1 31(2)
La5 La6 La7 La1 118(4)
La2 La6 La7 La1 143.7(17)
La1 La6 La7 La5 -118(4)
La4 La6 La7 La5 -100(3)
La3 La6 La7 La5 49(3)
La9 La6 La7 La5 -70(4)
La10 La6 La7 La5 -87(3)
La2 La6 La7 La5 26(3)
La1 La6 La7 La8 174(3)
La4 La6 La7 La8 -168(2)
La3 La6 La7 La8 -19.6(19)
La9 La6 La7 La8 -138(3)
La10 La6 La7 La8 -155(2)
La5 La6 La7 La8 -68(4)
La2 La6 La7 La8 -42(2)
La1 La6 La7 La3 -166.4(19)
La4 La6 La7 La3 -148.2(14)
La9 La6 La7 La3 -118.8(19)
La10 La6 La7 La3 -135(2)
La5 La6 La7 La3 -49(3)
La2 La6 La7 La3 -22.7(15)
La1 La6 La7 La4 -18.2(15)
La3 La6 La7 La4 148.2(14)
La9 La6 La7 La4 29.4(15)
La10 La6 La7 La4 13(2)
La5 La6 La7 La4 100(3)
La2 La6 La7 La4 125.5(13)
La1 La6 La7 La2 -143.7(17)
La4 La6 La7 La2 -125.5(13)
La3 La6 La7 La2 22.7(15)
La9 La6 La7 La2 -96(2)
La10 La6 La7 La2 -113(2)
La5 La6 La7 La2 -26(3)
La1 La6 La7 La9 -48(2)
La4 La6 La7 La9 -29.4(15)
La3 La6 La7 La9 118.8(19)
La10 La6 La7 La9 -17(3)
La5 La6 La7 La9 70(4)
La2 La6 La7 La9 96(2)
La8 La3 La7 La10 -90(5)
La6 La3 La7 La10 -77(5)
La1 La3 La7 La10 -71(5)
La9 La3 La7 La10 -56(5)
La4 La3 La7 La10 -56(5)
La2 La3 La7 La10 86(5)
La5 La3 La7 La10 78(5)
La7A La3 La7 La10 22(6)
La8 La3 La7 La1 -19(2)
La6 La3 La7 La1 -6.0(10)
La9 La3 La7 La1 15.1(8)
La4 La3 La7 La1 14.6(8)
La10 La3 La7 La1 71(5)
La2 La3 La7 La1 156.8(9)
La5 La3 La7 La1 148.6(15)
La7A La3 La7 La1 93.2(18)
La8 La3 La7 La5 -167(2)
La6 La3 La7 La5 -154.6(14)
La1 La3 La7 La5 -148.6(15)
La9 La3 La7 La5 -133.5(14)
La4 La3 La7 La5 -134.0(14)
La10 La3 La7 La5 -78(5)
La2 La3 La7 La5 8.2(12)
La7A La3 La7 La5 -55(2)
La8 La3 La7 La6 -12.5(16)
La1 La3 La7 La6 6.0(10)
La9 La3 La7 La6 21.1(9)
La4 La3 La7 La6 20.6(11)
La10 La3 La7 La6 77(5)
La2 La3 La7 La6 162.8(10)
La5 La3 La7 La6 154.6(14)
La7A La3 La7 La6 99(2)
La6 La3 La7 La8 12.5(16)
La1 La3 La7 La8 19(2)
La9 La3 La7 La8 34(2)
La4 La3 La7 La8 33(2)
La10 La3 La7 La8 90(5)
La2 La3 La7 La8 175(2)
La5 La3 La7 La8 167(2)
La7A La3 La7 La8 112(3)
La8 La3 La7 La4 -33(2)
La6 La3 La7 La4 -20.6(11)
La1 La3 La7 La4 -14.6(8)
La9 La3 La7 La4 0.5(9)
La10 La3 La7 La4 56(5)
La2 La3 La7 La4 142.2(8)
La5 La3 La7 La4 134.0(14)
La7A La3 La7 La4 78.6(17)
La8 La3 La7 La2 -175(2)
La6 La3 La7 La2 -162.8(10)
La1 La3 La7 La2 -156.8(9)
La9 La3 La7 La2 -141.7(7)
La4 La3 La7 La2 -142.2(8)
La10 La3 La7 La2 -86(5)
La5 La3 La7 La2 -8.2(12)
La7A La3 La7 La2 -63.6(16)
La8 La3 La7 La9 -34(2)
La6 La3 La7 La9 -21.1(9)
La1 La3 La7 La9 -15.1(8)
La4 La3 La7 La9 -0.5(9)
La10 La3 La7 La9 56(5)
La2 La3 La7 La9 141.7(7)
La5 La3 La7 La9 133.5(14)
La7A La3 La7 La9 78.1(15)
La1 La4 La7 La10 -169(3)
La6 La4 La7 La10 168.6(17)
La9 La4 La7 La10 147(2)
La8 La4 La7 La10 164.5(15)
La3 La4 La7 La10 147.7(15)
La5 La4 La7 La10 34.9(15)
La2 La4 La7 La10 70.8(19)
La4A La4 La7 La10 67.2(14)
La6 La4 La7 La1 -22.0(17)
La9 La4 La7 La1 -44(2)
La8 La4 La7 La1 -26(2)
La10 La4 La7 La1 169(3)
La3 La4 La7 La1 -43(2)
La5 La4 La7 La1 -156(3)
La2 La4 La7 La1 -120(3)
La4A La4 La7 La1 -123(2)
La1 La4 La7 La5 156(3)
La6 La4 La7 La5 134(2)
La9 La4 La7 La5 112(2)
La8 La4 La7 La5 129.6(18)
La10 La4 La7 La5 -34.9(15)
La3 La4 La7 La5 112.9(19)
La2 La4 La7 La5 35.9(14)
La4A La4 La7 La5 32.4(19)
La1 La4 La7 La6 22.0(18)
La9 La4 La7 La6 -21.8(13)
La8 La4 La7 La6 -4.1(7)
La10 La4 La7 La6 -168.6(17)
La3 La4 La7 La6 -20.9(8)
La5 La4 La7 La6 -133.8(19)
La2 La4 La7 La6 -97.9(19)
La4A La4 La7 La6 -101.4(9)
La1 La4 La7 La8 26(2)
La6 La4 La7 La8 4.1(7)
La9 La4 La7 La8 -17.7(14)
La10 La4 La7 La8 -164.5(15)
La3 La4 La7 La8 -16.8(6)
La5 La4 La7 La8 -129.6(18)
La2 La4 La7 La8 -93.7(18)
La4A La4 La7 La8 -97.3(7)
La1 La4 La7 La3 43(2)
La6 La4 La7 La3 20.9(8)
La9 La4 La7 La3 -0.9(16)
La8 La4 La7 La3 16.8(6)
La10 La4 La7 La3 -147.7(15)
La5 La4 La7 La3 -112.9(19)
La2 La4 La7 La3 -77.0(17)
La4A La4 La7 La3 -80.5(7)
La1 La4 La7 La2 120(3)
La6 La4 La7 La2 97.9(19)
La9 La4 La7 La2 76(3)
La8 La4 La7 La2 93.7(18)
La10 La4 La7 La2 -71(2)
La3 La4 La7 La2 77.0(17)
La5 La4 La7 La2 -35.9(14)
La4A La4 La7 La2 -4(2)
La1 La4 La7 La9 44(2)
La6 La4 La7 La9 21.8(13)
La8 La4 La7 La9 17.7(14)
La10 La4 La7 La9 -147(2)
La3 La4 La7 La9 0.9(16)
La5 La4 La7 La9 -112(2)
La2 La4 La7 La9 -76(3)
La4A La4 La7 La9 -79.6(14)
La5 La2 La7 La10 21(2)
La3 La2 La7 La10 -141.1(18)
La1 La2 La7 La10 -100(3)
La6 La2 La7 La10 -126.3(18)
La8 La2 La7 La10 -138.8(17)
La4 La2 La7 La10 -68.2(18)
La9 La2 La7 La10 -101.3(15)
La8A La2 La7 La10 -89.1(14)
La9A La2 La7 La10 -58.0(14)
La5 La2 La7 La1 121(3)
La10 La2 La7 La1 100(3)
La3 La2 La7 La1 -41(2)
La6 La2 La7 La1 -25.9(19)
La8 La2 La7 La1 -38(2)
La4 La2 La7 La1 32.1(19)
La9 La2 La7 La1 -1(2)
La8A La2 La7 La1 11(3)
La9A La2 La7 La1 42(3)
La10 La2 La7 La5 -21(2)
La3 La2 La7 La5 -162(2)
La1 La2 La7 La5 -121(3)
La6 La2 La7 La5 -147(2)
La8 La2 La7 La5 -159.5(19)
La4 La2 La7 La5 -89(3)
La9 La2 La7 La5 -122(2)
La8A La2 La7 La5 -109.8(17)
La9A La2 La7 La5 -78.7(17)
La5 La2 La7 La6 147(2)
La10 La2 La7 La6 126.3(18)
La3 La2 La7 La6 -14.8(13)
La1 La2 La7 La6 25.9(19)
La8 La2 La7 La6 -12.5(7)
La4 La2 La7 La6 58.0(17)
La9 La2 La7 La6 25.0(9)
La8A La2 La7 La6 37.2(11)
La9A La2 La7 La6 68.3(11)
La5 La2 La7 La8 159(2)
La10 La2 La7 La8 138.8(17)
La3 La2 La7 La8 -2.3(12)
La1 La2 La7 La8 38(2)
La6 La2 La7 La8 12.5(7)
La4 La2 La7 La8 70.5(18)
La9 La2 La7 La8 37.5(10)
La8A La2 La7 La8 49.7(8)
La9A La2 La7 La8 80.8(8)
La5 La2 La7 La3 162(2)
La10 La2 La7 La3 141.1(18)
La1 La2 La7 La3 41(2)
La6 La2 La7 La3 14.8(13)
La8 La2 La7 La3 2.3(12)
La4 La2 La7 La3 73(2)
La9 La2 La7 La3 39.8(13)
La8A La2 La7 La3 52.0(12)
La9A La2 La7 La3 83.1(12)
La5 La2 La7 La4 89(3)
La10 La2 La7 La4 68.2(18)
La3 La2 La7 La4 -73(2)
La1 La2 La7 La4 -32.1(19)
La6 La2 La7 La4 -58.0(17)
La8 La2 La7 La4 -70.5(18)
La9 La2 La7 La4 -33.0(15)
La8A La2 La7 La4 -21(2)
La9A La2 La7 La4 10.3(19)
La5 La2 La7 La9 122(2)
La10 La2 La7 La9 101.3(15)
La3 La2 La7 La9 -39.8(13)
La1 La2 La7 La9 1(2)
La6 La2 La7 La9 -25.0(9)
La8 La2 La7 La9 -37.5(10)
La4 La2 La7 La9 33.0(15)
La8A La2 La7 La9 12.2(12)
La9A La2 La7 La9 43.3(11)
La6 La3 La8 La1 -5.7(18)
La7 La3 La8 La1 20(2)
La9 La3 La8 La1 -88(3)
La4 La3 La8 La1 -30(2)
La10 La3 La8 La1 7(2)
La2 La3 La8 La1 16(4)
La5 La3 La8 La1 14(3)
La7A La3 La8 La1 -81(4)
La6 La3 La8 La9 82(3)
La1 La3 La8 La9 88(3)
La7 La3 La8 La9 108(3)
La4 La3 La8 La9 58(2)
La10 La3 La8 La9 95(2)
La2 La3 La8 La9 104(4)
La5 La3 La8 La9 102(3)
La7A La3 La8 La9 7(4)
La6 La3 La8 La4 24(2)
La1 La3 La8 La4 30(2)
La7 La3 La8 La4 50(4)
La9 La3 La8 La4 -58(2)
La10 La3 La8 La4 37(3)
La2 La3 La8 La4 46(5)
La5 La3 La8 La4 43(4)
La7A La3 La8 La4 -51(5)
La6 La3 La8 La7 -25(3)
La1 La3 La8 La7 -20(2)
La9 La3 La8 La7 -108(3)
La4 La3 La8 La7 -50(4)
La10 La3 La8 La7 -12.7(5)
La2 La3 La8 La7 -3.8(19)
La5 La3 La8 La7 -6.0(10)
La7A La3 La8 La7 -100.5(18)
La6 La3 La8 La10 -13(3)
La1 La3 La8 La10 -7(2)
La7 La3 La8 La10 12.7(5)
La9 La3 La8 La10 -95(2)
La4 La3 La8 La10 -37(3)
La2 La3 La8 La10 9(2)
La5 La3 La8 La10 6.6(12)
La7A La3 La8 La10 -88(2)
La6 La3 La8 La5 -19(4)
La1 La3 La8 La5 -14(3)
La7 La3 La8 La5 6.0(10)
La9 La3 La8 La5 -102(3)
La4 La3 La8 La5 -43(4)
La10 La3 La8 La5 -6.6(12)
La2 La3 La8 La5 2.2(11)
La7A La3 La8 La5 -94.5(15)
La6 La3 La8 La2 -22(5)
La1 La3 La8 La2 -16(4)
La7 La3 La8 La2 3.8(19)
La9 La3 La8 La2 -104(4)
La4 La3 La8 La2 -46(5)
La10 La3 La8 La2 -9(2)
La5 La3 La8 La2 -2.2(11)
La7A La3 La8 La2 -96.7(17)
La6 La1 La8 La3 121(14)
La4 La1 La8 La3 122(4)
La7 La1 La8 La3 -31(4)
La10 La1 La8 La3 -14(4)
La9 La1 La8 La3 122(4)
La5 La1 La8 La3 -15(4)
La2 La1 La8 La3 -13(4)
La6 La1 La8 La9 -1(13)
La4 La1 La8 La9 -0.5(15)
La7 La1 La8 La9 -152.8(9)
La10 La1 La8 La9 -136.1(13)
La3 La1 La8 La9 -122(4)
La5 La1 La8 La9 -137.4(6)
La2 La1 La8 La9 -134.9(5)
La6 La1 La8 La4 -1(13)
La7 La1 La8 La4 -152.3(19)
La10 La1 La8 La4 -136(2)
La9 La1 La8 La4 0.5(15)
La3 La1 La8 La4 -122(4)
La5 La1 La8 La4 -136.9(16)
La2 La1 La8 La4 -134.4(15)
La6 La1 La8 La7 152(13)
La4 La1 La8 La7 152.3(19)
La10 La1 La8 La7 16.7(11)
La9 La1 La8 La7 152.8(9)
La3 La1 La8 La7 31(4)
La5 La1 La8 La7 15.4(6)
La2 La1 La8 La7 17.9(7)
La6 La1 La8 La10 135(13)
La4 La1 La8 La10 136(2)
La7 La1 La8 La10 -16.7(11)
La9 La1 La8 La10 136.1(13)
La3 La1 La8 La10 14(4)
La5 La1 La8 La10 -1.3(11)
La2 La1 La8 La10 1.2(12)
La6 La1 La8 La5 136(13)
La4 La1 La8 La5 136.9(16)
La7 La1 La8 La5 -15.4(6)
La10 La1 La8 La5 1.3(11)
La9 La1 La8 La5 137.4(6)
La3 La1 La8 La5 15(4)
La2 La1 La8 La5 2.5(5)
La6 La1 La8 La2 134(13)
La4 La1 La8 La2 134.4(15)
La7 La1 La8 La2 -17.9(7)
La10 La1 La8 La2 -1.2(12)
La9 La1 La8 La2 134.9(5)
La3 La1 La8 La2 13(4)
La5 La1 La8 La2 -2.5(5)
La1 La4 La8 La3 -76(5)
La6 La4 La8 La3 -76(6)
La9 La4 La8 La3 105(5)
La7 La4 La8 La3 -57(5)
La10 La4 La8 La3 -50(5)
La5 La4 La8 La3 -41(5)
La2 La4 La8 La3 -34(5)
La4A La4 La8 La3 41(5)
La6 La4 La8 La1 0(4)
La9 La4 La8 La1 -179(2)
La7 La4 La8 La1 19.5(14)
La10 La4 La8 La1 26.2(14)
La3 La4 La8 La1 76(5)
La5 La4 La8 La1 35.2(14)
La2 La4 La8 La1 42.6(15)
La4A La4 La8 La1 116.9(16)
La1 La4 La8 La9 179(2)
La6 La4 La8 La9 180(100)
La7 La4 La8 La9 -161.1(11)
La10 La4 La8 La9 -154.5(11)
La3 La4 La8 La9 -105(5)
La5 La4 La8 La9 -145.5(8)
La2 La4 La8 La9 -138.1(8)
La4A La4 La8 La9 -63.8(8)
La1 La4 La8 La7 -19.5(14)
La6 La4 La8 La7 -19(4)
La9 La4 La8 La7 161.1(11)
La10 La4 La8 La7 6.7(7)
La3 La4 La8 La7 57(5)
La5 La4 La8 La7 15.6(5)
La2 La4 La8 La7 23.0(6)
La4A La4 La8 La7 97.4(7)
La1 La4 La8 La10 -26.2(14)
La6 La4 La8 La10 -26(4)
La9 La4 La8 La10 154.5(11)
La7 La4 La8 La10 -6.7(7)
La3 La4 La8 La10 50(5)
La5 La4 La8 La10 8.9(6)
La2 La4 La8 La10 16.4(8)
La4A La4 La8 La10 90.7(7)
La1 La4 La8 La5 -35.2(14)
La6 La4 La8 La5 -35(4)
La9 La4 La8 La5 145.5(8)
La7 La4 La8 La5 -15.6(5)
La10 La4 La8 La5 -8.9(6)
La3 La4 La8 La5 41(5)
La2 La4 La8 La5 7.4(4)
La4A La4 La8 La5 81.7(6)
La1 La4 La8 La2 -42.6(15)
La6 La4 La8 La2 -42(4)
La9 La4 La8 La2 138.1(8)
La7 La4 La8 La2 -23.0(6)
La10 La4 La8 La2 -16.4(8)
La3 La4 La8 La2 34(5)
La5 La4 La8 La2 -7.4(4)
La4A La4 La8 La2 74.3(7)
La10 La7 La8 La3 119(4)
La1 La7 La8 La3 154(3)
La5 La7 La8 La3 18(3)
La6 La7 La8 La3 150(3)
La4 La7 La8 La3 140(2)
La2 La7 La8 La3 5(2)
La9 La7 La8 La3 127(2)
La10 La7 La8 La1 -35(3)
La5 La7 La8 La1 -135(2)
La6 La7 La8 La1 -3.7(16)
La3 La7 La8 La1 -154(3)
La4 La7 La8 La1 -13.2(10)
La2 La7 La8 La1 -148.4(11)
La9 La7 La8 La1 -27.0(10)
La10 La7 La8 La9 -7(3)
La1 La7 La8 La9 27.0(10)
La5 La7 La8 La9 -108(2)
La6 La7 La8 La9 23.3(15)
La3 La7 La8 La9 -127(2)
La4 La7 La8 La9 13.9(9)
La2 La7 La8 La9 -121.3(9)
La10 La7 La8 La4 -21(3)
La1 La7 La8 La4 13.2(10)
La5 La7 La8 La4 -122(2)
La6 La7 La8 La4 9.5(17)
La3 La7 La8 La4 -140(2)
La2 La7 La8 La4 -135.2(9)
La9 La7 La8 La4 -13.9(9)
La1 La7 La8 La10 35(3)
La5 La7 La8 La10 -101(2)
La6 La7 La8 La10 31(3)
La3 La7 La8 La10 -119(4)
La4 La7 La8 La10 21(3)
La2 La7 La8 La10 -114(3)
La9 La7 La8 La10 7(3)
La10 La7 La8 La5 101(2)
La1 La7 La8 La5 135(2)
La6 La7 La8 La5 132(2)
La3 La7 La8 La5 -18(3)
La4 La7 La8 La5 122(2)
La2 La7 La8 La5 -13.1(19)
La9 La7 La8 La5 108(2)
La10 La7 La8 La2 114(3)
La1 La7 La8 La2 148.4(11)
La5 La7 La8 La2 13.1(18)
La6 La7 La8 La2 144.6(17)
La3 La7 La8 La2 -5(2)
La4 La7 La8 La2 135.2(9)
La9 La7 La8 La2 121.3(9)
La1 La4 La9 La6 -0.3(10)
La8 La4 La9 La6 0.1(7)
La7 La4 La9 La6 17.5(11)
La10 La4 La9 La6 37(2)
La3 La4 La9 La6 16.7(7)
La5 La4 La9 La6 38.2(13)
La2 La4 La9 La6 38.0(9)
La4A La4 La9 La6 115.5(8)
La1 La4 La9 La8 -0.4(12)
La6 La4 La9 La8 -0.1(7)
La7 La4 La9 La8 17.4(13)
La10 La4 La9 La8 37(3)
La3 La4 La9 La8 16.6(5)
La5 La4 La9 La8 38.2(15)
La2 La4 La9 La8 38.0(10)
La4A La4 La9 La8 115.4(5)
La6 La4 La9 La1 0.3(10)
La8 La4 La9 La1 0.4(12)
La7 La4 La9 La1 17.8(9)
La10 La4 La9 La1 37(2)
La3 La4 La9 La1 17.0(12)
La5 La4 La9 La1 38.6(11)
La2 La4 La9 La1 38.4(8)
La4A La4 La9 La1 115.8(13)
La1 La4 La9 La3 -17.0(12)
La6 La4 La9 La3 -16.7(7)
La8 La4 La9 La3 -16.6(5)
La7 La4 La9 La3 0.8(14)
La10 La4 La9 La3 20(3)
La5 La4 La9 La3 21.5(16)
La2 La4 La9 La3 21.3(11)
La4A La4 La9 La3 98.7(6)
La1 La4 La9 La7 -17.8(9)
La6 La4 La9 La7 -17.5(11)
La8 La4 La9 La7 -17.4(13)
La10 La4 La9 La7 19.4(17)
La3 La4 La9 La7 -0.8(14)
La5 La4 La9 La7 20.7(7)
La2 La4 La9 La7 20.5(6)
La4A La4 La9 La7 98.0(14)
La1 La4 La9 La10 -37(2)
La6 La4 La9 La10 -37(2)
La8 La4 La9 La10 -37(3)
La7 La4 La9 La10 -19.4(17)
La3 La4 La9 La10 -20(3)
La5 La4 La9 La10 1.4(15)
La2 La4 La9 La10 1.1(19)
La4A La4 La9 La10 79(3)
La1 La4 La9 La5 -38.6(11)
La6 La4 La9 La5 -38.2(13)
La8 La4 La9 La5 -38.2(15)
La7 La4 La9 La5 -20.7(7)
La10 La4 La9 La5 -1.4(15)
La3 La4 La9 La5 -21.5(16)
La2 La4 La9 La5 -0.2(7)
La4A La4 La9 La5 77.2(16)
La1 La4 La9 La2 -38.4(8)
La6 La4 La9 La2 -38.0(9)
La8 La4 La9 La2 -38.0(10)
La7 La4 La9 La2 -20.5(6)
La10 La4 La9 La2 -1.1(19)
La3 La4 La9 La2 -21.3(11)
La5 La4 La9 La2 0.2(7)
La4A La4 La9 La2 77.4(11)
La1 La4 La9 La4A -115.8(12)
La6 La4 La9 La4A -115.5(8)
La8 La4 La9 La4A -115.4(5)
La7 La4 La9 La4A -98.0(14)
La10 La4 La9 La4A -79(3)
La3 La4 La9 La4A -98.7(6)
La5 La4 La9 La4A -77.2(16)
La2 La4 La9 La4A -77.4(11)
La1 La6 La9 La4 0.5(15)
La3 La6 La9 La4 -148.4(15)
La7 La6 La9 La4 -35.8(18)
La10 La6 La9 La4 -28.7(10)
La5 La6 La9 La4 -56.6(13)
La2 La6 La9 La4 -80.1(14)
La1 La6 La9 La8 -180(100)
La4 La6 La9 La8 179.8(19)
La3 La6 La9 La8 31.4(15)
La7 La6 La9 La8 144(3)
La10 La6 La9 La8 151.0(19)
La5 La6 La9 La8 123(2)
La2 La6 La9 La8 100(2)
La4 La6 La9 La1 -0.5(15)
La3 La6 La9 La1 -149(2)
La7 La6 La9 La1 -36.3(15)
La10 La6 La9 La1 -29.2(12)
La5 La6 La9 La1 -57.0(16)
La2 La6 La9 La1 -80.6(18)
La1 La6 La9 La3 149(2)
La4 La6 La9 La3 148.4(15)
La7 La6 La9 La3 113(2)
La10 La6 La9 La3 119.7(14)
La5 La6 La9 La3 91.8(16)
La2 La6 La9 La3 68.3(16)
La1 La6 La9 La7 36.3(15)
La4 La6 La9 La7 35.8(18)
La3 La6 La9 La7 -113(2)
La10 La6 La9 La7 7.1(15)
La5 La6 La9 La7 -20.8(15)
La2 La6 La9 La7 -44.3(15)
La1 La6 La9 La10 29.2(12)
La4 La6 La9 La10 28.7(10)
La3 La6 La9 La10 -119.7(14)
La7 La6 La9 La10 -7.1(15)
La5 La6 La9 La10 -27.9(9)
La2 La6 La9 La10 -51.4(11)
La1 La6 La9 La5 57.0(16)
La4 La6 La9 La5 56.6(13)
La3 La6 La9 La5 -91.8(16)
La7 La6 La9 La5 20.8(15)
La10 La6 La9 La5 27.9(9)
La2 La6 La9 La5 -23.5(6)
La1 La6 La9 La2 80.6(18)
La4 La6 La9 La2 80.1(14)
La3 La6 La9 La2 -68.3(16)
La7 La6 La9 La2 44.3(15)
La10 La6 La9 La2 51.4(11)
La5 La6 La9 La2 23.5(6)
La1 La6 La9 La4A 73.9(16)
La4 La6 La9 La4A 73.5(11)
La3 La6 La9 La4A -74.9(14)
La7 La6 La9 La4A 38(2)
La10 La6 La9 La4A 44.7(10)
La5 La6 La9 La4A 16.9(15)
La2 La6 La9 La4A -6.7(17)
La3 La8 La9 La4 -114(4)
La1 La8 La9 La4 0.3(9)
La7 La8 La9 La4 -17.9(11)
La10 La8 La9 La4 -19.8(9)
La5 La8 La9 La4 -36.3(10)
La2 La8 La9 La4 -51.9(12)
La3 La8 La9 La6 -114(4)
La1 La8 La9 La6 0.1(14)
La4 La8 La9 La6 -0.2(16)
La7 La8 La9 La6 -18.1(14)
La10 La8 La9 La6 -20.0(13)
La5 La8 La9 La6 -36.5(14)
La2 La8 La9 La6 -52.1(15)
La3 La8 La9 La1 -114(4)
La4 La8 La9 La1 -0.3(9)
La7 La8 La9 La1 -18.2(8)
La10 La8 La9 La1 -20.1(6)
La5 La8 La9 La1 -36.7(7)
La2 La8 La9 La1 -52.2(10)
La1 La8 La9 La3 114(4)
La4 La8 La9 La3 114(4)
La7 La8 La9 La3 96(3)
La10 La8 La9 La3 94(3)
La5 La8 La9 La3 77(3)
La2 La8 La9 La3 62(3)
La3 La8 La9 La7 -96(3)
La1 La8 La9 La7 18.2(8)
La4 La8 La9 La7 17.9(11)
La10 La8 La9 La7 -1.9(8)
La5 La8 La9 La7 -18.4(6)
La2 La8 La9 La7 -34.0(8)
La3 La8 La9 La10 -94(3)
La1 La8 La9 La10 20.1(6)
La4 La8 La9 La10 19.8(9)
La7 La8 La9 La10 1.9(8)
La5 La8 La9 La10 -16.6(5)
La2 La8 La9 La10 -32.1(9)
La3 La8 La9 La5 -77(3)
La1 La8 La9 La5 36.7(7)
La4 La8 La9 La5 36.3(10)
La7 La8 La9 La5 18.4(6)
La10 La8 La9 La5 16.6(5)
La2 La8 La9 La5 -15.6(5)
La3 La8 La9 La2 -62(3)
La1 La8 La9 La2 52.2(10)
La4 La8 La9 La2 51.9(12)
La7 La8 La9 La2 34.0(8)
La10 La8 La9 La2 32.1(9)
La5 La8 La9 La2 15.6(5)
La3 La8 La9 La4A -32(4)
La1 La8 La9 La4A 82.4(9)
La4 La8 La9 La4A 82.1(9)
La7 La8 La9 La4A 64.2(11)
La10 La8 La9 La4A 62.3(8)
La5 La8 La9 La4A 45.7(10)
La2 La8 La9 La4A 30.2(13)
La6 La1 La9 La4 -179(2)
La8 La1 La9 La4 -179.4(17)
La7 La1 La9 La4 -115(4)
La10 La1 La9 La4 -57.7(19)
La3 La1 La9 La4 -158.4(16)
La5 La1 La9 La4 -97(2)
La2 La1 La9 La4 -114.0(17)
La4 La1 La9 La6 179(2)
La8 La1 La9 La6 -0.1(14)
La7 La1 La9 La6 64(3)
La10 La1 La9 La6 122(2)
La3 La1 La9 La6 20.9(14)
La5 La1 La9 La6 83(2)
La2 La1 La9 La6 65.3(16)
La6 La1 La9 La8 0.1(14)
La4 La1 La9 La8 179.4(17)
La7 La1 La9 La8 64(3)
La10 La1 La9 La8 121.8(19)
La3 La1 La9 La8 21.0(7)
La5 La1 La9 La8 83(2)
La2 La1 La9 La8 65.4(13)
La6 La1 La9 La3 -20.9(14)
La4 La1 La9 La3 158.4(16)
La8 La1 La9 La3 -21.0(7)
La7 La1 La9 La3 43(3)
La10 La1 La9 La3 100.7(17)
La5 La1 La9 La3 61.7(18)
La2 La1 La9 La3 44.4(12)
La6 La1 La9 La7 -64(3)
La4 La1 La9 La7 115(4)
La8 La1 La9 La7 -64(3)
La10 La1 La9 La7 57(2)
La3 La1 La9 La7 -43(3)
La5 La1 La9 La7 18(2)
La2 La1 La9 La7 1(2)
La6 La1 La9 La10 -122(2)
La4 La1 La9 La10 57.7(19)
La8 La1 La9 La10 -121.8(19)
La7 La1 La9 La10 -57(2)
La3 La1 La9 La10 -100.7(17)
La5 La1 La9 La10 -39.0(12)
La2 La1 La9 La10 -56.4(11)
La6 La1 La9 La5 -83(2)
La4 La1 La9 La5 97(2)
La8 La1 La9 La5 -83(2)
La7 La1 La9 La5 -18(2)
La10 La1 La9 La5 39.0(12)
La3 La1 La9 La5 -61.7(18)
La2 La1 La9 La5 -17.4(10)
La6 La1 La9 La2 -65.3(16)
La4 La1 La9 La2 114.0(17)
La8 La1 La9 La2 -65.4(13)
La7 La1 La9 La2 -1(2)
La10 La1 La9 La2 56.4(11)
La3 La1 La9 La2 -44.4(12)
La5 La1 La9 La2 17.4(10)
La6 La1 La9 La4A -112.0(16)
La4 La1 La9 La4A 67.3(15)
La8 La1 La9 La4A -112.1(8)
La7 La1 La9 La4A -48(4)
La10 La1 La9 La4A 10(2)
La3 La1 La9 La4A -91.1(9)
La5 La1 La9 La4A -29(2)
La2 La1 La9 La4A -46.7(16)
La8 La3 La9 La4 63(4)
La6 La3 La9 La4 25.4(14)
La1 La3 La9 La4 11.7(11)
La7 La3 La9 La4 -0.7(13)
La10 La3 La9 La4 -10.8(12)
La2 La3 La9 La4 -31.7(16)
La5 La3 La9 La4 -21.0(13)
La7A La3 La9 La4 -110.1(12)
La8 La3 La9 La6 38(3)
La1 La3 La9 La6 -13.7(11)
La7 La3 La9 La6 -26.2(11)
La4 La3 La9 La6 -25.4(14)
La10 La3 La9 La6 -36.3(12)
La2 La3 La9 La6 -57.1(18)
La5 La3 La9 La6 -46.4(14)
La7A La3 La9 La6 -135.5(14)
La6 La3 La9 La8 -38(3)
La1 La3 La9 La8 -52(3)
La7 La3 La9 La8 -64(3)
La4 La3 La9 La8 -63(4)
La10 La3 La9 La8 -74(4)
La2 La3 La9 La8 -95(4)
La5 La3 La9 La8 -84(4)
La7A La3 La9 La8 -173(4)
La8 La3 La9 La1 52(3)
La6 La3 La9 La1 13.7(11)
La7 La3 La9 La1 -12.4(8)
La4 La3 La9 La1 -11.7(11)
La10 La3 La9 La1 -22.5(7)
La2 La3 La9 La1 -43.4(13)
La5 La3 La9 La1 -32.7(9)
La7A La3 La9 La1 -121.8(9)
La8 La3 La9 La7 64(3)
La6 La3 La9 La7 26.2(11)
La1 La3 La9 La7 12.4(8)
La4 La3 La9 La7 0.7(13)
La10 La3 La9 La7 -10.1(6)
La2 La3 La9 La7 -31.0(10)
La5 La3 La9 La7 -20.3(6)
La7A La3 La9 La7 -109.4(7)
La8 La3 La9 La10 74(4)
La6 La3 La9 La10 36.3(12)
La1 La3 La9 La10 22.5(7)
La7 La3 La9 La10 10.1(6)
La4 La3 La9 La10 10.8(12)
La2 La3 La9 La10 -20.9(10)
La5 La3 La9 La10 -10.2(6)
La7A La3 La9 La10 -99.3(6)
La8 La3 La9 La5 84(4)
La6 La3 La9 La5 46.4(14)
La1 La3 La9 La5 32.7(9)
La7 La3 La9 La5 20.3(6)
La4 La3 La9 La5 21.0(13)
La10 La3 La9 La5 10.2(6)
La2 La3 La9 La5 -10.7(7)
La7A La3 La9 La5 -89.1(5)
La8 La3 La9 La2 95(4)
La6 La3 La9 La2 57.1(18)
La1 La3 La9 La2 43.4(13)
La7 La3 La9 La2 31.0(10)
La4 La3 La9 La2 31.7(16)
La10 La3 La9 La2 20.9(10)
La5 La3 La9 La2 10.7(7)
La7A La3 La9 La2 -78.4(10)
La8 La3 La9 La4A 151(3)
La6 La3 La9 La4A 113.2(12)
La1 La3 La9 La4A 99.4(8)
La7 La3 La9 La4A 87.0(7)
La4 La3 La9 La4A 87.7(12)
La10 La3 La9 La4A 76.9(6)
La2 La3 La9 La4A 56.0(13)
La5 La3 La9 La4A 66.7(8)
La7A La3 La9 La4A -22.4(5)
La1 La7 La10 La5 -156.6(9)
La6 La7 La10 La5 -144.5(15)
La8 La7 La10 La5 -135(2)
La3 La7 La10 La5 -97(5)
La4 La7 La10 La5 -153.0(8)
La2 La7 La10 La5 -9.5(7)
La9 La7 La10 La5 -139.0(8)
La5 La7 La10 La1 156.6(9)
La6 La7 La10 La1 12.1(9)
La8 La7 La10 La1 21.8(19)
La3 La7 La10 La1 60(5)
La4 La7 La10 La1 3.6(9)
La2 La7 La10 La1 147.1(9)
La9 La7 La10 La1 17.6(5)
La1 La7 La10 La4 -3.6(9)
La5 La7 La10 La4 153.0(8)
La6 La7 La10 La4 8.5(15)
La8 La7 La10 La4 18(2)
La3 La7 La10 La4 56(5)
La2 La7 La10 La4 143.5(7)
La9 La7 La10 La4 14.0(7)
La1 La7 La10 La6 -12.1(10)
La5 La7 La10 La6 144.5(15)
La8 La7 La10 La6 9.7(12)
La3 La7 La10 La6 48(4)
La4 La7 La10 La6 -8.5(15)
La2 La7 La10 La6 135.0(15)
La9 La7 La10 La6 5.5(9)
La1 La7 La10 La2 -147.1(9)
La5 La7 La10 La2 9.5(7)
La6 La7 La10 La2 -135.0(15)
La8 La7 La10 La2 -125(2)
La3 La7 La10 La2 -87(5)
La4 La7 La10 La2 -143.5(7)
La9 La7 La10 La2 -129.5(7)
La1 La7 La10 La8 -21.8(19)
La5 La7 La10 La8 135(2)
La6 La7 La10 La8 -9.7(12)
La3 La7 La10 La8 38(3)
La4 La7 La10 La8 -18(2)
La2 La7 La10 La8 125(2)
La9 La7 La10 La8 -4.2(19)
La1 La7 La10 La3 -60(5)
La5 La7 La10 La3 97(5)
La6 La7 La10 La3 -48(4)
La8 La7 La10 La3 -38(3)
La4 La7 La10 La3 -56(5)
La2 La7 La10 La3 87(5)
La9 La7 La10 La3 -42(5)
La1 La7 La10 La9 -17.6(5)
La5 La7 La10 La9 139.0(8)
La6 La7 La10 La9 -5.5(9)
La8 La7 La10 La9 4.2(19)
La3 La7 La10 La9 42(5)
La4 La7 La10 La9 -14.0(7)
La2 La7 La10 La9 129.5(7)
La2 La5 La10 La7 41(4)
La1 La5 La10 La7 21.2(9)
La6 La5 La10 La7 23.1(8)
La3 La5 La10 La7 27.0(11)
La8 La5 La10 La7 22.3(8)
La4 La5 La10 La7 48(3)
La9 La5 La10 La7 46.0(13)
La9A La5 La10 La7 115.3(12)
La2 La5 La10 La1 19(5)
La7 La5 La10 La1 -21.2(9)
La6 La5 La10 La1 1.9(7)
La3 La5 La10 La1 5.8(13)
La8 La5 La10 La1 1.1(9)
La4 La5 La10 La1 27(2)
La9 La5 La10 La1 24.9(8)
La9A La5 La10 La1 94.1(14)
La2 La5 La10 La4 -7(6)
La7 La5 La10 La4 -48(3)
La1 La5 La10 La4 -27(2)
La6 La5 La10 La4 -25(2)
La3 La5 La10 La4 -21(3)
La8 La5 La10 La4 -26(3)
La9 La5 La10 La4 -2(2)
La9A La5 La10 La4 67(3)
La2 La5 La10 La6 17(4)
La7 La5 La10 La6 -23.1(9)
La1 La5 La10 La6 -1.9(7)
La3 La5 La10 La6 3.9(9)
La8 La5 La10 La6 -0.8(5)
La4 La5 La10 La6 25(2)
La9 La5 La10 La6 22.9(8)
La9A La5 La10 La6 92.1(10)
La7 La5 La10 La2 -41(4)
La1 La5 La10 La2 -19(5)
La6 La5 La10 La2 -17(4)
La3 La5 La10 La2 -14(4)
La8 La5 La10 La2 -18(4)
La4 La5 La10 La2 7(6)
La9 La5 La10 La2 5(5)
La9A La5 La10 La2 75(4)
La2 La5 La10 La8 18(4)
La7 La5 La10 La8 -22.3(8)
La1 La5 La10 La8 -1.1(9)
La6 La5 La10 La8 0.8(5)
La3 La5 La10 La8 4.7(7)
La4 La5 La10 La8 26(3)
La9 La5 La10 La8 23.7(10)
La9A La5 La10 La8 92.9(7)
La2 La5 La10 La3 14(4)
La7 La5 La10 La3 -27.0(11)
La1 La5 La10 La3 -5.8(13)
La6 La5 La10 La3 -3.9(9)
La8 La5 La10 La3 -4.7(7)
La4 La5 La10 La3 21(3)
La9 La5 La10 La3 19.0(14)
La9A La5 La10 La3 88.2(8)
La2 La5 La10 La9 -5(5)
La7 La5 La10 La9 -46.0(13)
La1 La5 La10 La9 -24.9(8)
La6 La5 La10 La9 -22.9(8)
La3 La5 La10 La9 -19.0(14)
La8 La5 La10 La9 -23.7(10)
La4 La5 La10 La9 2(2)
La9A La5 La10 La9 69.2(16)
La6 La1 La10 La7 -36(3)
La4 La1 La10 La7 -172.3(19)
La8 La1 La10 La7 -31.3(19)
La9 La1 La10 La7 -129(2)
La3 La1 La10 La7 -37.3(19)
La5 La1 La10 La7 -28.4(13)
La2 La1 La10 La7 -33.2(12)
La6 La1 La10 La5 -8(3)
La4 La1 La10 La5 -143.9(18)
La8 La1 La10 La5 -3(2)
La7 La1 La10 La5 28.4(13)
La9 La1 La10 La5 -101(2)
La3 La1 La10 La5 -9(2)
La2 La1 La10 La5 -4.9(10)
La6 La1 La10 La4 136(3)
La8 La1 La10 La4 141(2)
La7 La1 La10 La4 172.3(19)
La9 La1 La10 La4 43.0(16)
La3 La1 La10 La4 135.0(19)
La5 La1 La10 La4 143.9(18)
La2 La1 La10 La4 139.1(14)
La4 La1 La10 La6 -136(3)
La8 La1 La10 La6 5.2(17)
La7 La1 La10 La6 36(3)
La9 La1 La10 La6 -93(3)
La3 La1 La10 La6 -1(2)
La5 La1 La10 La6 8(3)
La2 La1 La10 La6 3(3)
La6 La1 La10 La2 -3(3)
La4 La1 La10 La2 -139.1(14)
La8 La1 La10 La2 1.9(18)
La7 La1 La10 La2 33.2(12)
La9 La1 La10 La2 -96(2)
La3 La1 La10 La2 -4.1(16)
La5 La1 La10 La2 4.9(10)
La6 La1 La10 La8 -5.2(17)
La4 La1 La10 La8 -141(2)
La7 La1 La10 La8 31.3(19)
La9 La1 La10 La8 -98(2)
La3 La1 La10 La8 -6.0(15)
La5 La1 La10 La8 3(2)
La2 La1 La10 La8 -1.9(18)
La6 La1 La10 La3 1(2)
La4 La1 La10 La3 -135.0(19)
La8 La1 La10 La3 6.0(15)
La7 La1 La10 La3 37.3(19)
La9 La1 La10 La3 -92(2)
La5 La1 La10 La3 9(2)
La2 La1 La10 La3 4.1(16)
La6 La1 La10 La9 93(3)
La4 La1 La10 La9 -43.0(16)
La8 La1 La10 La9 98(2)
La7 La1 La10 La9 129(2)
La3 La1 La10 La9 92(2)
La5 La1 La10 La9 101(2)
La2 La1 La10 La9 96(2)
La1 La4 La10 La7 6.0(15)
La6 La4 La10 La7 -8.9(14)
La9 La4 La10 La7 -44(3)
La8 La4 La10 La7 -13.1(13)
La3 La4 La10 La7 -25.4(13)
La5 La4 La10 La7 -49(3)
La2 La4 La10 La7 -46.8(14)
La4A La4 La10 La7 -116.0(13)
La1 La4 La10 La5 55(3)
La6 La4 La10 La5 40(3)
La9 La4 La10 La5 5(5)
La8 La4 La10 La5 36(3)
La7 La4 La10 La5 49(3)
La3 La4 La10 La5 24(3)
La2 La4 La10 La5 2(2)
La4A La4 La10 La5 -67(3)
La6 La4 La10 La1 -14.9(9)
La9 La4 La10 La1 -50(3)
La8 La4 La10 La1 -19.1(10)
La7 La4 La10 La1 -6.0(15)
La3 La4 La10 La1 -31.4(11)
La5 La4 La10 La1 -55(3)
La2 La4 La10 La1 -53(2)
La4A La4 La10 La1 -121.9(13)
La1 La4 La10 La6 14.9(9)
La9 La4 La10 La6 -35(2)
La8 La4 La10 La6 -4.3(6)
La7 La4 La10 La6 8.9(14)
La3 La4 La10 La6 -16.6(7)
La5 La4 La10 La6 -40(3)
La2 La4 La10 La6 -37.9(19)
La4A La4 La10 La6 -107.1(8)
La1 La4 La10 La2 53(2)
La6 La4 La10 La2 37.9(19)
La9 La4 La10 La2 2(4)
La8 La4 La10 La2 33.7(18)
La7 La4 La10 La2 46.8(14)
La3 La4 La10 La2 21.4(16)
La5 La4 La10 La2 -2(2)
La4A La4 La10 La2 -69.2(16)
La1 La4 La10 La8 19.1(10)
La6 La4 La10 La8 4.3(6)
La9 La4 La10 La8 -31(3)
La7 La4 La10 La8 13.1(13)
La3 La4 La10 La8 -12.3(6)
La5 La4 La10 La8 -36(3)
La2 La4 La10 La8 -33.7(18)
La4A La4 La10 La8 -102.8(7)
La1 La4 La10 La3 31.4(11)
La6 La4 La10 La3 16.6(7)
La9 La4 La10 La3 -19(3)
La8 La4 La10 La3 12.3(6)
La7 La4 La10 La3 25.4(13)
La5 La4 La10 La3 -24(3)
La2 La4 La10 La3 -21.4(16)
La4A La4 La10 La3 -90.5(6)
La1 La4 La10 La9 50(3)
La6 La4 La10 La9 35(2)
La8 La4 La10 La9 31(3)
La7 La4 La10 La9 44(3)
La3 La4 La10 La9 19(3)
La5 La4 La10 La9 -5(5)
La2 La4 La10 La9 -2(4)
La4A La4 La10 La9 -72(3)
La1 La6 La10 La7 135(3)
La4 La6 La10 La7 166(2)
La3 La6 La10 La7 -46(3)
La9 La6 La10 La7 -168(2)
La5 La6 La10 La7 -38.1(18)
La2 La6 La10 La7 -42.2(19)
La1 La6 La10 La5 173(3)
La4 La6 La10 La5 -155.7(16)
La3 La6 La10 La5 -8(2)
La9 La6 La10 La5 -130.1(13)
La7 La6 La10 La5 38.1(18)
La2 La6 La10 La5 -4.1(9)
La4 La6 La10 La1 32(2)
La3 La6 La10 La1 179(3)
La9 La6 La10 La1 57(3)
La7 La6 La10 La1 -135(3)
La5 La6 La10 La1 -173(3)
La2 La6 La10 La1 -177(3)
La1 La6 La10 La4 -32(2)
La3 La6 La10 La4 147(2)
La9 La6 La10 La4 25.6(10)
La7 La6 La10 La4 -166(2)
La5 La6 La10 La4 155.7(16)
La2 La6 La10 La4 151.6(12)
La1 La6 La10 La2 177(3)
La4 La6 La10 La2 -151.6(12)
La3 La6 La10 La2 -4.2(18)
La9 La6 La10 La2 -125.9(9)
La7 La6 La10 La2 42.2(19)
La5 La6 La10 La2 4.1(9)
La1 La6 La10 La8 168(4)
La4 La6 La10 La8 -161(3)
La3 La6 La10 La8 -13(3)
La9 La6 La10 La8 -135(3)
La7 La6 La10 La8 33(3)
La5 La6 La10 La8 -5(3)
La2 La6 La10 La8 -9(2)
La1 La6 La10 La3 -179(3)
La4 La6 La10 La3 -147(2)
La9 La6 La10 La3 -121.7(18)
La7 La6 La10 La3 46(3)
La5 La6 La10 La3 8(2)
La2 La6 La10 La3 4.2(18)
La1 La6 La10 La9 -57(3)
La4 La6 La10 La9 -25.6(10)
La3 La6 La10 La9 121.7(18)
La7 La6 La10 La9 168(2)
La5 La6 La10 La9 130.1(13)
La2 La6 La10 La9 125.9(9)
La5 La2 La10 La7 -137(5)
La3 La2 La10 La7 28.8(14)
La1 La2 La10 La7 25.9(11)
La6 La2 La10 La7 26.7(12)
La8 La2 La10 La7 25.2(12)
La4 La2 La10 La7 48.6(18)
La9 La2 La10 La7 47.8(13)
La8A La2 La10 La7 97.0(14)
La9A La2 La10 La7 121.9(14)
La7 La2 La10 La5 137(5)
La3 La2 La10 La5 166(4)
La1 La2 La10 La5 163(4)
La6 La2 La10 La5 164(4)
La8 La2 La10 La5 162(4)
La4 La2 La10 La5 -174(5)
La9 La2 La10 La5 -175(4)
La8A La2 La10 La5 -126(4)
La9A La2 La10 La5 -101(4)
La5 La2 La10 La1 -163(4)
La7 La2 La10 La1 -25.9(11)
La3 La2 La10 La1 2.8(10)
La6 La2 La10 La1 0.7(6)
La8 La2 La10 La1 -0.7(7)
La4 La2 La10 La1 22.7(12)
La9 La2 La10 La1 21.9(6)
La8A La2 La10 La1 71.1(10)
La9A La2 La10 La1 95.9(9)
La5 La2 La10 La4 174(5)
La7 La2 La10 La4 -48.6(18)
La3 La2 La10 La4 -19.9(17)
La1 La2 La10 La4 -22.7(12)
La6 La2 La10 La4 -22.0(13)
La8 La2 La10 La4 -23.4(14)
La9 La2 La10 La4 -0.8(13)
La8A La2 La10 La4 48.4(18)
La9A La2 La10 La4 73.2(16)
La5 La2 La10 La6 -164(4)
La7 La2 La10 La6 -26.7(12)
La3 La2 La10 La6 2.1(8)
La1 La2 La10 La6 -0.7(6)
La8 La2 La10 La6 -1.4(4)
La4 La2 La10 La6 22.0(13)
La9 La2 La10 La6 21.2(5)
La8A La2 La10 La6 70.4(7)
La9A La2 La10 La6 95.2(6)
La5 La2 La10 La8 -162(4)
La7 La2 La10 La8 -25.2(12)
La3 La2 La10 La8 3.5(8)
La1 La2 La10 La8 0.7(7)
La6 La2 La10 La8 1.4(4)
La4 La2 La10 La8 23.4(14)
La9 La2 La10 La8 22.6(6)
La8A La2 La10 La8 71.8(5)
La9A La2 La10 La8 96.6(5)
La5 La2 La10 La3 -166(4)
La7 La2 La10 La3 -28.8(14)
La1 La2 La10 La3 -2.8(10)
La6 La2 La10 La3 -2.1(8)
La8 La2 La10 La3 -3.5(8)
La4 La2 La10 La3 19.9(17)
La9 La2 La10 La3 19.1(10)
La8A La2 La10 La3 68.3(8)
La9A La2 La10 La3 93.1(8)
La5 La2 La10 La9 175(4)
La7 La2 La10 La9 -47.8(13)
La3 La2 La10 La9 -19.1(10)
La1 La2 La10 La9 -21.9(6)
La6 La2 La10 La9 -21.2(5)
La8 La2 La10 La9 -22.6(6)
La4 La2 La10 La9 0.8(13)
La8A La2 La10 La9 49.2(9)
La9A La2 La10 La9 74.0(8)
La4A La1A La2A La6A -40(2)
La5A La1A La2A La6A -175.1(16)
La9A La1A La2A La6A -15.4(14)
La3A La1A La2A La6A -167(2)
La7A La1A La2A La6A -160.0(16)
La8A La1A La2A La6A -153(3)
La4A La1A La2A La9A -25(3)
La5A La1A La2A La9A -159.7(17)
La6A La1A La2A La9A 15.4(14)
La3A La1A La2A La9A -152(2)
La7A La1A La2A La9A -144.6(18)
La8A La1A La2A La9A -138(3)
La4A La1A La2A La5A 135(2)
La6A La1A La2A La5A 175.1(16)
La9A La1A La2A La5A 159.7(17)
La3A La1A La2A La5A 8.2(6)
La7A La1A La2A La5A 15.1(7)
La8A La1A La2A La5A 22.1(17)
La4A La1A La2A La3A 127(3)
La5A La1A La2A La3A -8.2(6)
La6A La1A La2A La3A 167(2)
La9A La1A La2A La3A 152(2)
La7A La1A La2A La3A 6.9(9)
La8A La1A La2A La3A 13.9(12)
La4A La1A La2A La8A 113(4)
La5A La1A La2A La8A -22.1(17)
La6A La1A La2A La8A 153(3)
La9A La1A La2A La8A 138(3)
La3A La1A La2A La8A -13.9(12)
La7A La1A La2A La8A -7.0(18)
La4A La1A La2A La7A 120(2)
La5A La1A La2A La7A -15.1(7)
La6A La1A La2A La7A 160.0(16)
La9A La1A La2A La7A 144.6(18)
La3A La1A La2A La7A -6.9(9)
La8A La1A La2A La7A 7.0(18)
La5A La1A La2A La4A -135(2)
La6A La1A La2A La4A 40(2)
La9A La1A La2A La4A 25(3)
La3A La1A La2A La4A -127(3)
La7A La1A La2A La4A -120(2)
La8A La1A La2A La4A -113(4)
La6A La2A La3A La7A -5(10)
La9A La2A La3A La7A 88(9)
La1A La2A La3A La7A -25(5)
La5A La2A La3A La7A -34(5)
La8A La2A La3A La7A 132(5)
La4A La2A La3A La7A -9(5)
La6A La2A La3A La8A -137(7)
La9A La2A La3A La8A -44(7)
La1A La2A La3A La8A -157.1(13)
La5A La2A La3A La8A -166.2(10)
La7A La2A La3A La8A -132(5)
La4A La2A La3A La8A -141.4(14)
La6A La2A La3A La5A 29(6)
La9A La2A La3A La5A 123(7)
La1A La2A La3A La5A 9.1(7)
La8A La2A La3A La5A 166.2(10)
La7A La2A La3A La5A 34(5)
La4A La2A La3A La5A 24.8(9)
La6A La2A La3A La1A 20(6)
La9A La2A La3A La1A 113(6)
La5A La2A La3A La1A -9.1(7)
La8A La2A La3A La1A 157.1(13)
La7A La2A La3A La1A 25(5)
La4A La2A La3A La1A 15.7(5)
La9A La2A La3A La6A 93(5)
La1A La2A La3A La6A -20(6)
La5A La2A La3A La6A -29(6)
La8A La2A La3A La6A 137(7)
La7A La2A La3A La6A 5(10)
La4A La2A La3A La6A -4(6)
La6A La2A La3A La9A -93(5)
La1A La2A La3A La9A -113(6)
La5A La2A La3A La9A -123(7)
La8A La2A La3A La9A 44(7)
La7A La2A La3A La9A -88(9)
La4A La2A La3A La9A -98(6)
La6A La2A La3A La4A 4(6)
La9A La2A La3A La4A 98(6)
La1A La2A La3A La4A -15.7(5)
La5A La2A La3A La4A -24.8(9)
La8A La2A La3A La4A 141.4(14)
La7A La2A La3A La4A 9(5)
La4A La1A La3A La7A 43(3)
La5A La1A La3A La7A -45(3)
La6A La1A La3A La7A 152(3)
La2A La1A La3A La7A 160(3)
La9A La1A La3A La7A 144(3)
La8A La1A La3A La7A 130(3)
La4A La1A La3A La8A -87(2)
La5A La1A La3A La8A -175(2)
La6A La1A La3A La8A 22.0(12)
La2A La1A La3A La8A 30.2(18)
La9A La1A La3A La8A 13.9(13)
La7A La1A La3A La8A -130(3)
La4A La1A La3A La5A 88(2)
La6A La1A La3A La5A -162.8(14)
La2A La1A La3A La5A -154.6(18)
La9A La1A La3A La5A -170.9(15)
La7A La1A La3A La5A 45(3)
La8A La1A La3A La5A 175(2)
La4A La1A La3A La2A -118(3)
La5A La1A La3A La2A 154.6(18)
La6A La1A La3A La2A -8.2(16)
La9A La1A La3A La2A -16.3(17)
La7A La1A La3A La2A -160(3)
La8A La1A La3A La2A -30.2(18)
La4A La1A La3A La6A -109(2)
La5A La1A La3A La6A 162.8(14)
La2A La1A La3A La6A 8.2(15)
La9A La1A La3A La6A -8.1(9)
La7A La1A La3A La6A -152(3)
La8A La1A La3A La6A -22.0(12)
La4A La1A La3A La9A -101(2)
La5A La1A La3A La9A 170.9(15)
La6A La1A La3A La9A 8.1(9)
La2A La1A La3A La9A 16.3(17)
La7A La1A La3A La9A -144(3)
La8A La1A La3A La9A -13.9(13)
La5A La1A La3A La4A -88(2)
La6A La1A La3A La4A 109(2)
La2A La1A La3A La4A 118(3)
La9A La1A La3A La4A 101(2)
La7A La1A La3A La4A -43(3)
La8A La1A La3A La4A 87(2)
La5A La1A La4A La6A 131.2(15)
La2A La1A La4A La6A 25(2)
La9A La1A La4A La6A 10.2(8)
La3A La1A La4A La6A 104.7(16)
La7A La1A La4A La6A 120.7(16)
La8A La1A La4A La6A 79.6(14)
La6A La1A La4A La5A -131.2(15)
La2A La1A La4A La5A -106(2)
La9A La1A La4A La5A -121.0(15)
La3A La1A La4A La5A -26.6(9)
La7A La1A La4A La5A -10.6(15)
La8A La1A La4A La5A -51.6(12)
La5A La1A La4A La2A 106(2)
La6A La1A La4A La2A -25(2)
La9A La1A La4A La2A -15(2)
La3A La1A La4A La2A 80(2)
La7A La1A La4A La2A 96(2)
La8A La1A La4A La2A 54.8(19)
La5A La1A La4A La9A 121.0(15)
La6A La1A La4A La9A -10.2(8)
La2A La1A La4A La9A 15(2)
La3A La1A La4A La9A 94.4(17)
La7A La1A La4A La9A 110.4(17)
La8A La1A La4A La9A 69.4(15)
La5A La1A La4A La7A 10.6(15)
La6A La1A La4A La7A -120.7(16)
La2A La1A La4A La7A -96(2)
La9A La1A La4A La7A -110.4(17)
La3A La1A La4A La7A -16.0(16)
La8A La1A La4A La7A -41.0(15)
La5A La1A La4A La3A 26.6(9)
La6A La1A La4A La3A -104.7(16)
La2A La1A La4A La3A -80(2)
La9A La1A La4A La3A -94.4(17)
La7A La1A La4A La3A 16.0(16)
La8A La1A La4A La3A -25.0(7)
La5A La1A La4A La8A 51.6(12)
La6A La1A La4A La8A -79.6(14)
La2A La1A La4A La8A -54.8(19)
La9A La1A La4A La8A -69.4(15)
La3A La1A La4A La8A 25.0(7)
La7A La1A La4A La8A 41.0(15)
La5A La1A La4A La9 33(2)
La6A La1A La4A La9 -97.8(11)
La2A La1A La4A La9 -73(3)
La9A La1A La4A La9 -87.6(13)
La3A La1A La4A La9 7(2)
La7A La1A La4A La9 23(2)
La8A La1A La4A La9 -18(2)
La5A La1A La4A La4 51(2)
La6A La1A La4A La4 -80.0(14)
La2A La1A La4A La4 -55(3)
La9A La1A La4A La4 -69.8(15)
La3A La1A La4A La4 25(3)
La7A La1A La4A La4 41(2)
La8A La1A La4A La4 0(3)
La6A La2A La4A La1A 128(3)
La9A La2A La4A La1A 155(3)
La5A La2A La4A La1A -37(3)
La3A La2A La4A La1A -55(3)
La8A La2A La4A La1A -80(5)
La7A La2A La4A La1A -58(3)
La9A La2A La4A La6A 27(2)
La1A La2A La4A La6A -128(3)
La5A La2A La4A La6A -165(3)
La3A La2A La4A La6A 177(4)
La8A La2A La4A La6A 152(5)
La7A La2A La4A La6A 174(4)
La6A La2A La4A La5A 165(3)
La9A La2A La4A La5A -168(2)
La1A La2A La4A La5A 37(3)
La3A La2A La4A La5A -18.5(9)
La8A La2A La4A La5A -43(2)
La7A La2A La4A La5A -21.1(10)
La6A La2A La4A La9A -27(2)
La1A La2A La4A La9A -155(3)
La5A La2A La4A La9A 168(2)
La3A La2A La4A La9A 149(3)
La8A La2A La4A La9A 125(4)
La7A La2A La4A La9A 147(2)
La6A La2A La4A La7A -174(3)
La9A La2A La4A La7A -147(2)
La1A La2A La4A La7A 58(3)
La5A La2A La4A La7A 21.1(10)
La3A La2A La4A La7A 2.6(13)
La8A La2A La4A La7A -22(2)
La6A La2A La4A La3A -177(4)
La9A La2A La4A La3A -149(3)
La1A La2A La4A La3A 55(3)
La5A La2A La4A La3A 18.5(9)
La8A La2A La4A La3A -24.3(14)
La7A La2A La4A La3A -2.6(13)
La6A La2A La4A La8A -152(5)
La9A La2A La4A La8A -125(4)
La1A La2A La4A La8A 80(5)
La5A La2A La4A La8A 43(2)
La3A La2A La4A La8A 24.3(14)
La7A La2A La4A La8A 22(2)
La6A La2A La4A La9 -115(2)
La9A La2A La4A La9 -87.5(16)
La1A La2A La4A La9 117(2)
La5A La2A La4A La9 80.4(13)
La3A La2A La4A La9 62(2)
La8A La2A La4A La9 38(3)
La7A La2A La4A La9 59.3(16)
La6A La2A La4A La4 -98(2)
La9A La2A La4A La4 -70.8(16)
La1A La2A La4A La4 134(2)
La5A La2A La4A La4 97.1(13)
La3A La2A La4A La4 79(2)
La8A La2A La4A La4 54(3)
La7A La2A La4A La4 76.0(16)
La4A La1A La5A La3A -112(2)
La6A La1A La5A La3A 17.9(14)
La2A La1A La5A La3A 21.1(14)
La9A La1A La5A La3A 9.2(15)
La7A La1A La5A La3A -75(5)
La8A La1A La5A La3A -2.4(10)
La4A La1A La5A La7A -38(6)
La6A La1A La5A La7A 93(5)
La2A La1A La5A La7A 96(5)
La9A La1A La5A La7A 84(5)
La3A La1A La5A La7A 75(5)
La8A La1A La5A La7A 72(5)
La4A La1A La5A La2A -133(2)
La6A La1A La5A La2A -3.2(12)
La9A La1A La5A La2A -11.9(13)
La3A La1A La5A La2A -21.1(14)
La7A La1A La5A La2A -96(5)
La8A La1A La5A La2A -23.5(10)
La4A La1A La5A La6A -130.3(18)
La2A La1A La5A La6A 3.2(12)
La9A La1A La5A La6A -8.7(9)
La3A La1A La5A La6A -17.9(14)
La7A La1A La5A La6A -93(5)
La8A La1A La5A La6A -20.4(8)
La6A La1A La5A La4A 130.3(18)
La2A La1A La5A La4A 133(2)
La9A La1A La5A La4A 121.6(17)
La3A La1A La5A La4A 112(2)
La7A La1A La5A La4A 38(6)
La8A La1A La5A La4A 109.9(18)
La4A La1A La5A La8A -109.9(18)
La6A La1A La5A La8A 20.4(8)
La2A La1A La5A La8A 23.5(10)
La9A La1A La5A La8A 11.6(10)
La3A La1A La5A La8A 2.4(10)
La7A La1A La5A La8A -72(5)
La4A La1A La5A La9A -121.6(17)
La6A La1A La5A La9A 8.7(9)
La2A La1A La5A La9A 11.9(13)
La3A La1A La5A La9A -9.2(15)
La7A La1A La5A La9A -84(5)
La8A La1A La5A La9A -11.6(10)
La7A La3A La5A La1A 134(2)
La8A La3A La5A La1A 7(3)
La2A La3A La5A La1A -19.0(12)
La6A La3A La5A La1A -11.3(10)
La9A La3A La5A La1A -7.2(12)
La4A La3A La5A La1A 37.1(15)
La8A La3A La5A La7A -127(3)
La2A La3A La5A La7A -153(2)
La1A La3A La5A La7A -134(2)
La6A La3A La5A La7A -144.8(18)
La9A La3A La5A La7A -140.8(19)
La4A La3A La5A La7A -96(3)
La7A La3A La5A La2A 153(2)
La8A La3A La5A La2A 26(2)
La1A La3A La5A La2A 19.0(12)
La6A La3A La5A La2A 7.7(9)
La9A La3A La5A La2A 11.8(11)
La4A La3A La5A La2A 56(2)
La7A La3A La5A La6A 144.8(18)
La8A La3A La5A La6A 18(2)
La2A La3A La5A La6A -7.7(9)
La1A La3A La5A La6A 11.3(10)
La9A La3A La5A La6A 4.1(7)
La4A La3A La5A La6A 48.4(19)
La7A La3A La5A La4A 96(3)
La8A La3A La5A La4A -30(3)
La2A La3A La5A La4A -56(2)
La1A La3A La5A La4A -37.1(15)
La6A La3A La5A La4A -48.4(19)
La9A La3A La5A La4A -44(2)
La7A La3A La5A La8A 127(3)
La2A La3A La5A La8A -26(2)
La1A La3A La5A La8A -7(3)
La6A La3A La5A La8A -18(2)
La9A La3A La5A La8A -14(2)
La4A La3A La5A La8A 30(3)
La7A La3A La5A La9A 140.8(19)
La8A La3A La5A La9A 14(2)
La2A La3A La5A La9A -11.8(11)
La1A La3A La5A La9A 7.2(12)
La6A La3A La5A La9A -4.1(7)
La4A La3A La5A La9A 44(2)
La6A La2A La5A La1A 4.3(16)
La9A La2A La5A La1A 36(5)
La3A La2A La5A La1A 167.9(7)
La8A La2A La5A La1A 160.4(8)
La7A La2A La5A La1A 150.0(13)
La4A La2A La5A La1A 15.1(6)
La6A La2A La5A La3A -164(2)
La9A La2A La5A La3A -132(5)
La1A La2A La5A La3A -167.9(7)
La8A La2A La5A La3A -7.6(6)
La7A La2A La5A La3A -18.0(13)
La4A La2A La5A La3A -152.9(7)
La6A La2A La5A La7A -145.7(19)
La9A La2A La5A La7A -114(5)
La1A La2A La5A La7A -150.0(13)
La3A La2A La5A La7A 18.0(13)
La8A La2A La5A La7A 10.4(15)
La4A La2A La5A La7A -134.9(14)
La9A La2A La5A La6A 32(4)
La1A La2A La5A La6A -4.3(15)
La3A La2A La5A La6A 164(2)
La8A La2A La5A La6A 156(2)
La7A La2A La5A La6A 145.7(19)
La4A La2A La5A La6A 10.8(18)
La6A La2A La5A La4A -10.8(18)
La9A La2A La5A La4A 21(5)
La1A La2A La5A La4A -15.1(6)
La3A La2A La5A La4A 152.9(7)
La8A La2A La5A La4A 145.3(7)
La7A La2A La5A La4A 134.9(14)
La6A La2A La5A La8A -156(2)
La9A La2A La5A La8A -124(5)
La1A La2A La5A La8A -160.4(8)
La3A La2A La5A La8A 7.6(6)
La7A La2A La5A La8A -10.4(15)
La4A La2A La5A La8A -145.3(7)
La6A La2A La5A La9A -32(4)
La1A La2A La5A La9A -36(5)
La3A La2A La5A La9A 132(5)
La8A La2A La5A La9A 124(5)
La7A La2A La5A La9A 114(5)
La4A La2A La5A La9A -21(5)
La6A La4A La5A La1A -35.5(15)
La2A La4A La5A La1A -41.7(19)
La9A La4A La5A La1A -48.0(16)
La7A La4A La5A La1A -157(3)
La3A La4A La5A La1A -99(2)
La8A La4A La5A La1A -87.7(18)
La9 La4A La5A La1A -150.6(18)
La4 La4A La5A La1A -136.6(19)
La1A La4A La5A La3A 99(2)
La6A La4A La5A La3A 63(2)
La2A La4A La5A La3A 57(2)
La9A La4A La5A La3A 51(2)
La7A La4A La5A La3A -58(3)
La8A La4A La5A La3A 11.1(14)
La9 La4A La5A La3A -52(2)
La4 La4A La5A La3A -38(2)
La1A La4A La5A La7A 157(3)
La6A La4A La5A La7A 121(3)
La2A La4A La5A La7A 115(3)
La9A La4A La5A La7A 109(3)
La3A La4A La5A La7A 58(3)
La8A La4A La5A La7A 69(3)
La9 La4A La5A La7A 6(3)
La4 La4A La5A La7A 20(3)
La1A La4A La5A La2A 41.7(19)
La6A La4A La5A La2A 6.2(11)
La9A La4A La5A La2A -6.3(13)
La7A La4A La5A La2A -115(3)
La3A La4A La5A La2A -57(2)
La8A La4A La5A La2A -46.0(13)
La9 La4A La5A La2A -108.9(11)
La4 La4A La5A La2A -94.9(12)
La1A La4A La5A La6A 35.5(15)
La2A La4A La5A La6A -6.2(11)
La9A La4A La5A La6A -12.5(6)
La7A La4A La5A La6A -121(3)
La3A La4A La5A La6A -63(2)
La8A La4A La5A La6A -52.2(12)
La9 La4A La5A La6A -115.1(6)
La4 La4A La5A La6A -101.1(7)
La1A La4A La5A La8A 87.7(18)
La6A La4A La5A La8A 52.2(12)
La2A La4A La5A La8A 46.0(13)
La9A La4A La5A La8A 39.7(12)
La7A La4A La5A La8A -69(3)
La3A La4A La5A La8A -11.1(14)
La9 La4A La5A La8A -62.9(11)
La4 La4A La5A La8A -48.9(13)
La1A La4A La5A La9A 48.0(16)
La6A La4A La5A La9A 12.5(6)
La2A La4A La5A La9A 6.3(13)
La7A La4A La5A La9A -109(3)
La3A La4A La5A La9A -51(2)
La8A La4A La5A La9A -39.7(12)
La9 La4A La5A La9A -102.6(7)
La4 La4A La5A La9A -88.6(8)
La1A La2A La6A La9A 158.6(18)
La5A La2A La6A La9A 155(2)
La3A La2A La6A La9A 135(7)
La8A La2A La6A La9A 66(14)
La7A La2A La6A La9A 133(4)
La4A La2A La6A La9A 141(2)
La9A La2A La6A La1A -158.6(18)
La5A La2A La6A La1A -3.8(14)
La3A La2A La6A La1A -24(6)
La8A La2A La6A La1A -92(14)
La7A La2A La6A La1A -26(4)
La4A La2A La6A La1A -17.9(16)
La9A La2A La6A La4A -141(2)
La1A La2A La6A La4A 17.9(16)
La5A La2A La6A La4A 14(3)
La3A La2A La6A La4A -6(8)
La8A La2A La6A La4A -74(15)
La7A La2A La6A La4A -8(5)
La9A La2A La6A La5A -155(2)
La1A La2A La6A La5A 3.8(14)
La3A La2A La6A La5A -20(5)
La8A La2A La6A La5A -88(13)
La7A La2A La6A La5A -22(3)
La4A La2A La6A La5A -14(3)
La9A La2A La6A La3A -135(7)
La1A La2A La6A La3A 24(6)
La5A La2A La6A La3A 20(5)
La8A La2A La6A La3A -68(8)
La7A La2A La6A La3A -2(3)
La4A La2A La6A La3A 6(8)
La9A La2A La6A La7A -133(4)
La1A La2A La6A La7A 26(4)
La5A La2A La6A La7A 22(3)
La3A La2A La6A La7A 2(3)
La8A La2A La6A La7A -66(11)
La4A La2A La6A La7A 8(5)
La9A La2A La6A La8A -66(14)
La1A La2A La6A La8A 92(14)
La5A La2A La6A La8A 88(13)
La3A La2A La6A La8A 68(8)
La7A La2A La6A La8A 66(11)
La4A La2A La6A La8A 74(15)
La4A La1A La6A La9A 89(8)
La5A La1A La6A La9A -59(8)
La2A La1A La6A La9A -64(8)
La3A La1A La6A La9A -54(8)
La7A La1A La6A La9A -44(8)
La8A La1A La6A La9A -47(8)
La4A La1A La6A La2A 152.5(16)
La5A La1A La6A La2A 4.6(15)
La9A La1A La6A La2A 64(8)
La3A La1A La6A La2A 10.0(14)
La7A La1A La6A La2A 19.4(15)
La8A La1A La6A La2A 16.4(13)
La5A La1A La6A La4A -147.8(10)
La2A La1A La6A La4A -152.5(16)
La9A La1A La6A La4A -89(8)
La3A La1A La6A La4A -142.5(10)
La7A La1A La6A La4A -133.1(11)
La8A La1A La6A La4A -136.0(10)
La4A La1A La6A La5A 147.8(10)
La2A La1A La6A La5A -4.6(15)
La9A La1A La6A La5A 59(8)
La3A La1A La6A La5A 5.4(4)
La7A La1A La6A La5A 14.7(6)
La8A La1A La6A La5A 11.8(4)
La4A La1A La6A La3A 142.5(10)
La5A La1A La6A La3A -5.4(4)
La2A La1A La6A La3A -10.0(14)
La9A La1A La6A La3A 54(8)
La7A La1A La6A La3A 9.4(6)
La8A La1A La6A La3A 6.4(3)
La4A La1A La6A La7A 133.1(11)
La5A La1A La6A La7A -14.7(6)
La2A La1A La6A La7A -19.4(15)
La9A La1A La6A La7A 44(8)
La3A La1A La6A La7A -9.4(6)
La8A La1A La6A La7A -2.9(6)
La4A La1A La6A La8A 136.0(10)
La5A La1A La6A La8A -11.8(4)
La2A La1A La6A La8A -16.4(13)
La9A La1A La6A La8A 47(8)
La3A La1A La6A La8A -6.4(3)
La7A La1A La6A La8A 2.9(6)
La1A La4A La6A La9A -144(4)
La5A La4A La6A La9A -124(4)
La2A La4A La6A La9A -113(4)
La7A La4A La6A La9A -108(4)
La3A La4A La6A La9A -111(4)
La8A La4A La6A La9A -96(4)
La9 La4A La6A La9A -40(4)
La4 La4A La6A La9A -25(4)
La1A La4A La6A La2A -31(3)
La5A La4A La6A La2A -11(3)
La9A La4A La6A La2A 113(4)
La7A La4A La6A La2A 5(3)
La3A La4A La6A La2A 2(3)
La8A La4A La6A La2A 17(3)
La9 La4A La6A La2A 73(3)
La4 La4A La6A La2A 89(3)
La5A La4A La6A La1A 19.8(7)
La2A La4A La6A La1A 31(3)
La9A La4A La6A La1A 144(4)
La7A La4A La6A La1A 35.4(11)
La3A La4A La6A La1A 33.0(10)
La8A La4A La6A La1A 47.5(12)
La9 La4A La6A La1A 103.9(10)
La4 La4A La6A La1A 119.2(10)
La1A La4A La6A La5A -19.8(7)
La2A La4A La6A La5A 11(3)
La9A La4A La6A La5A 124(4)
La7A La4A La6A La5A 15.6(7)
La3A La4A La6A La5A 13.1(4)
La8A La4A La6A La5A 27.7(6)
La9 La4A La6A La5A 84.1(7)
La4 La4A La6A La5A 99.4(6)
La1A La4A La6A La3A -33.0(10)
La5A La4A La6A La3A -13.1(4)
La2A La4A La6A La3A -2(3)
La9A La4A La6A La3A 111(4)
La7A La4A La6A La3A 2.4(8)
La8A La4A La6A La3A 14.5(4)
La9 La4A La6A La3A 70.9(8)
La4 La4A La6A La3A 86.2(7)
La1A La4A La6A La7A -35.4(11)
La5A La4A La6A La7A -15.6(7)
La2A La4A La6A La7A -5(3)
La9A La4A La6A La7A 108(4)
La3A La4A La6A La7A -2.4(8)
La8A La4A La6A La7A 12.1(9)
La9 La4A La6A La7A 68.5(9)
La4 La4A La6A La7A 83.8(9)
La1A La4A La6A La8A -47.5(12)
La5A La4A La6A La8A -27.7(6)
La2A La4A La6A La8A -17(3)
La9A La4A La6A La8A 96(4)
La7A La4A La6A La8A -12.1(9)
La3A La4A La6A La8A -14.5(4)
La9 La4A La6A La8A 56.4(11)
La4 La4A La6A La8A 71.7(9)
La1A La5A La6A La9A 154(3)
La3A La5A La6A La9A -15(3)
La7A La5A La6A La9A 15(4)
La2A La5A La6A La9A -32(3)
La4A La5A La6A La9A 134(3)
La8A La5A La6A La9A -10(3)
La1A La5A La6A La2A -174(2)
La3A La5A La6A La2A 17(2)
La7A La5A La6A La2A 47(3)
La4A La5A La6A La2A 167(2)
La8A La5A La6A La2A 22(2)
La9A La5A La6A La2A 32(3)
La3A La5A La6A La1A -169.2(8)
La7A La5A La6A La1A -139(2)
La2A La5A La6A La1A 174(2)
La4A La5A La6A La1A -19.8(7)
La8A La5A La6A La1A -164.2(6)
La9A La5A La6A La1A -154(3)
La1A La5A La6A La4A 19.8(7)
La3A La5A La6A La4A -149.4(9)
La7A La5A La6A La4A -119(2)
La2A La5A La6A La4A -167(2)
La8A La5A La6A La4A -144.4(7)
La9A La5A La6A La4A -134(3)
La1A La5A La6A La3A 169.2(8)
La7A La5A La6A La3A 30(2)
La2A La5A La6A La3A -17(2)
La4A La5A La6A La3A 149.4(9)
La8A La5A La6A La3A 5.0(5)
La9A La5A La6A La3A 15(3)
La1A La5A La6A La7A 139(2)
La3A La5A La6A La7A -30(2)
La2A La5A La6A La7A -47(3)
La4A La5A La6A La7A 119(2)
La8A La5A La6A La7A -25(2)
La9A La5A La6A La7A -15(4)
La1A La5A La6A La8A 164.2(6)
La3A La5A La6A La8A -5.0(5)
La7A La5A La6A La8A 25(2)
La2A La5A La6A La8A -22(2)
La4A La5A La6A La8A 144.4(7)
La9A La5A La6A La8A 10(3)
La8A La3A La7A La5A 150.0(15)
La2A La3A La7A La5A 28(4)
La1A La3A La7A La5A 12.6(4)
La6A La3A La7A La5A 26.6(19)
La9A La3A La7A La5A 43(3)
La4A La3A La7A La5A 21.1(5)
La5A La3A La7A La8A -150.0(15)
La2A La3A La7A La8A -122(3)
La1A La3A La7A La8A -137.5(15)
La6A La3A La7A La8A -123.4(19)
La9A La3A La7A La8A -107(3)
La4A La3A La7A La8A -129.0(16)
La8A La3A La7A La2A 122(3)
La5A La3A La7A La2A -28(4)
La1A La3A La7A La2A -15(3)
La6A La3A La7A La2A -1(2)
La9A La3A La7A La2A 15(2)
La4A La3A La7A La2A -7(4)
La8A La3A La7A La1A 137.5(15)
La5A La3A La7A La1A -12.6(4)
La2A La3A La7A La1A 15(3)
La6A La3A La7A La1A 14.0(16)
La9A La3A La7A La1A 30(3)
La4A La3A La7A La1A 8.5(6)
La8A La3A La7A La6A 123.4(19)
La5A La3A La7A La6A -26.6(19)
La2A La3A La7A La6A 1(2)
La1A La3A La7A La6A -14.0(16)
La9A La3A La7A La6A 16.2(16)
La4A La3A La7A La6A -6(2)
La8A La3A La7A La4A 129.0(16)
La5A La3A La7A La4A -21.1(5)
La2A La3A La7A La4A 7(4)
La1A La3A La7A La4A -8.5(6)
La6A La3A La7A La4A 6(2)
La9A La3A La7A La4A 22(3)
La8A La3A La7A La9A 107(3)
La5A La3A La7A La9A -43(3)
La2A La3A La7A La9A -15(2)
La1A La3A La7A La9A -30(3)
La6A La3A La7A La9A -16.2(16)
La4A La3A La7A La9A -22(3)
La8A La3A La7A La3 48(4)
La5A La3A La7A La3 -102(2)
La2A La3A La7A La3 -74(6)
La1A La3A La7A La3 -89(3)
La6A La3A La7A La3 -75(4)
La9A La3A La7A La3 -59(5)
La4A La3A La7A La3 -81(2)
La1A La5A La7A La3A -113(4)
La2A La5A La7A La3A -30(2)
La6A La5A La7A La3A -52(2)
La4A La5A La7A La3A -130.6(19)
La8A La5A La7A La3A -17.5(12)
La9A La5A La7A La3A -47(2)
La1A La5A La7A La8A -95(5)
La3A La5A La7A La8A 17.5(12)
La2A La5A La7A La8A -12.9(17)
La6A La5A La7A La8A -35(2)
La4A La5A La7A La8A -113(2)
La9A La5A La7A La8A -29.9(18)
La1A La5A La7A La2A -82(4)
La3A La5A La7A La2A 30(2)
La6A La5A La7A La2A -21.7(16)
La4A La5A La7A La2A -100(2)
La8A La5A La7A La2A 12.9(17)
La9A La5A La7A La2A -17.0(14)
La3A La5A La7A La1A 113(4)
La2A La5A La7A La1A 82(4)
La6A La5A La7A La1A 61(3)
La4A La5A La7A La1A -18(3)
La8A La5A La7A La1A 95(5)
La9A La5A La7A La1A 65(4)
La1A La5A La7A La6A -61(3)
La3A La5A La7A La6A 52(2)
La2A La5A La7A La6A 21.7(16)
La4A La5A La7A La6A -78.5(17)
La8A La5A La7A La6A 35(2)
La9A La5A La7A La6A 4.7(13)
La1A La5A La7A La4A 18(3)
La3A La5A La7A La4A 130.6(19)
La2A La5A La7A La4A 100(2)
La6A La5A La7A La4A 78.5(17)
La8A La5A La7A La4A 113(2)
La9A La5A La7A La4A 83(2)
La1A La5A La7A La9A -65(4)
La3A La5A La7A La9A 47(2)
La2A La5A La7A La9A 17.0(14)
La6A La5A La7A La9A -4.7(13)
La4A La5A La7A La9A -83(2)
La8A La5A La7A La9A 29.9(18)
La1A La5A La7A La3 -7(6)
La3A La5A La7A La3 106(3)
La2A La5A La7A La3 75(2)
La6A La5A La7A La3 54(3)
La4A La5A La7A La3 -25(3)
La8A La5A La7A La3 88.2(16)
La9A La5A La7A La3 58(2)
La6A La2A La7A La3A 176(7)
La9A La2A La7A La3A -116(8)
La1A La2A La7A La3A 154(5)
La5A La2A La7A La3A 131(5)
La8A La2A La7A La3A -34(4)
La4A La2A La7A La3A 171(5)
La6A La2A La7A La5A 45(4)
La9A La2A La7A La5A 112(6)
La1A La2A La7A La5A 22.9(11)
La3A La2A La7A La5A -131(5)
La8A La2A La7A La5A -166(2)
La4A La2A La7A La5A 39.5(13)
La6A La2A La7A La8A -149(5)
La9A La2A La7A La8A -82(7)
La1A La2A La7A La8A -171.4(18)
La5A La2A La7A La8A 166(2)
La3A La2A La7A La8A 34(4)
La4A La2A La7A La8A -154.8(15)
La6A La2A La7A La1A 22(3)
La9A La2A La7A La1A 89(6)
La5A La2A La7A La1A -22.9(11)
La3A La2A La7A La1A -154(5)
La8A La2A La7A La1A 171.4(18)
La4A La2A La7A La1A 16.6(6)
La9A La2A La7A La6A 67(5)
La1A La2A La7A La6A -22(3)
La5A La2A La7A La6A -45(4)
La3A La2A La7A La6A -176(7)
La8A La2A La7A La6A 149(5)
La4A La2A La7A La6A -5(4)
La6A La2A La7A La4A 5(4)
La9A La2A La7A La4A 73(6)
La1A La2A La7A La4A -16.6(6)
La5A La2A La7A La4A -39.5(13)
La3A La2A La7A La4A -171(5)
La8A La2A La7A La4A 154.8(15)
La6A La2A La7A La9A -67(5)
La1A La2A La7A La9A -89(6)
La5A La2A La7A La9A -112(6)
La3A La2A La7A La9A 116(8)
La8A La2A La7A La9A 82(7)
La4A La2A La7A La9A -73(6)
La6A La2A La7A La3 -68(5)
La9A La2A La7A La3 -1(7)
La1A La2A La7A La3 -89.9(16)
La5A La2A La7A La3 -113(2)
La3A La2A La7A La3 116(5)
La8A La2A La7A La3 81.5(14)
La4A La2A La7A La3 -73.3(15)
La4A La1A La7A La3A -148(2)
La5A La1A La7A La3A 62(4)
La6A La1A La7A La3A -29(3)
La2A La1A La7A La3A -16(3)
La9A La1A La7A La3A -36(3)
La8A La1A La7A La3A -24.1(18)
La4A La1A La7A La5A 149(5)
La6A La1A La7A La5A -92(5)
La2A La1A La7A La5A -79(5)
La9A La1A La7A La5A -99(5)
La3A La1A La7A La5A -62(4)
La8A La1A La7A La5A -86(5)
La4A La1A La7A La8A -124.4(16)
La5A La1A La7A La8A 86(5)
La6A La1A La7A La8A -5.2(12)
La2A La1A La7A La8A 7.8(17)
La9A La1A La7A La8A -12.3(13)
La3A La1A La7A La8A 24.1(18)
La4A La1A La7A La2A -132(2)
La5A La1A La7A La2A 79(5)
La6A La1A La7A La2A -13.0(15)
La9A La1A La7A La2A -20.1(16)
La3A La1A La7A La2A 16(3)
La8A La1A La7A La2A -7.8(17)
La4A La1A La7A La6A -119.2(18)
La5A La1A La7A La6A 92(5)
La2A La1A La7A La6A 13.0(15)
La9A La1A La7A La6A -7.1(10)
La3A La1A La7A La6A 29(3)
La8A La1A La7A La6A 5.2(12)
La5A La1A La7A La4A -149(5)
La6A La1A La7A La4A 119.2(18)
La2A La1A La7A La4A 132(2)
La9A La1A La7A La4A 112.1(18)
La3A La1A La7A La4A 148(2)
La8A La1A La7A La4A 124.4(16)
La4A La1A La7A La9A -112.1(18)
La5A La1A La7A La9A 99(5)
La6A La1A La7A La9A 7.1(10)
La2A La1A La7A La9A 20.1(16)
La3A La1A La7A La9A 36(3)
La8A La1A La7A La9A 12.3(13)
La4A La1A La7A La3 -37(2)
La5A La1A La7A La3 173(6)
La6A La1A La7A La3 81.7(11)
La2A La1A La7A La3 94.7(17)
La9A La1A La7A La3 74.6(13)
La3A La1A La7A La3 111(3)
La8A La1A La7A La3 86.9(14)
La5A La3A La8A La7A 116(3)
La2A La3A La8A La7A 137(2)
La1A La3A La8A La7A 119(2)
La6A La3A La8A La7A 129(2)
La9A La3A La8A La7A 128(2)
La4A La3A La8A La7A 103(2)
La7A La3A La8A La2A -137(2)
La5A La3A La8A La2A -20.8(18)
La1A La3A La8A La2A -18.2(8)
La6A La3A La8A La2A -7.8(5)
La9A La3A La8A La2A -8.5(8)
La4A La3A La8A La2A -34.1(10)
La7A La3A La8A La5A -116(3)
La2A La3A La8A La5A 20.8(18)
La1A La3A La8A La5A 2.7(12)
La6A La3A La8A La5A 13.0(17)
La9A La3A La8A La5A 12(2)
La4A La3A La8A La5A -13.2(14)
La7A La3A La8A La9A -128(2)
La5A La3A La8A La9A -12(2)
La2A La3A La8A La9A 8.5(8)
La1A La3A La8A La9A -9.7(9)
La6A La3A La8A La9A 0.7(7)
La4A La3A La8A La9A -25.6(11)
La7A La3A La8A La6A -129(2)
La5A La3A La8A La6A -13.0(17)
La2A La3A La8A La6A 7.8(5)
La1A La3A La8A La6A -10.4(6)
La9A La3A La8A La6A -0.7(6)
La4A La3A La8A La6A -26.2(9)
La7A La3A La8A La1A -119(2)
La5A La3A La8A La1A -2.7(12)
La2A La3A La8A La1A 18.2(8)
La6A La3A La8A La1A 10.4(6)
La9A La3A La8A La1A 9.7(9)
La4A La3A La8A La1A -15.9(6)
La7A La3A La8A La4A -103(2)
La5A La3A La8A La4A 13.2(14)
La2A La3A La8A La4A 34.1(10)
La1A La3A La8A La4A 15.9(6)
La6A La3A La8A La4A 26.2(9)
La9A La3A La8A La4A 25.6(11)
La7A La3A La8A La2 -68(3)
La5A La3A La8A La2 48(2)
La2A La3A La8A La2 69.1(9)
La1A La3A La8A La2 50.9(14)
La6A La3A La8A La2 61.2(9)
La9A La3A La8A La2 60.6(8)
La4A La3A La8A La2 35.0(15)
La5A La7A La8A La3A -27.0(19)
La2A La7A La8A La3A -35(2)
La1A La7A La8A La3A -40(2)
La6A La7A La8A La3A -42(2)
La4A La7A La8A La3A -54(2)
La9A La7A La8A La3A -48(2)
La3 La7A La8A La3A -136(2)
La3A La7A La8A La2A 35(2)
La5A La7A La8A La2A 8.0(12)
La1A La7A La8A La2A -4.9(10)
La6A La7A La8A La2A -7.0(8)
La4A La7A La8A La2A -18.9(12)
La9A La7A La8A La2A -12.9(10)
La3 La7A La8A La2A -101.1(10)
La3A La7A La8A La5A 27.0(19)
La2A La7A La8A La5A -8.0(12)
La1A La7A La8A La5A -12.9(5)
La6A La7A La8A La5A -15.0(8)
La4A La7A La8A La5A -26.9(8)
La9A La7A La8A La5A -20.9(11)
La3 La7A La8A La5A -109.1(11)
La3A La7A La8A La9A 48(2)
La5A La7A La8A La9A 20.9(11)
La2A La7A La8A La9A 12.9(10)
La1A La7A La8A La9A 8.1(8)
La6A La7A La8A La9A 6.0(6)
La4A La7A La8A La9A -6.0(11)
La3 La7A La8A La9A -88.2(7)
La3A La7A La8A La6A 42(2)
La5A La7A La8A La6A 15.0(8)
La2A La7A La8A La6A 7.0(8)
La1A La7A La8A La6A 2.1(5)
La4A La7A La8A La6A -12.0(8)
La9A La7A La8A La6A -6.0(6)
La3 La7A La8A La6A -94.1(5)
La3A La7A La8A La1A 40(2)
La5A La7A La8A La1A 12.9(5)
La2A La7A La8A La1A 4.9(10)
La6A La7A La8A La1A -2.1(5)
La4A La7A La8A La1A -14.0(6)
La9A La7A La8A La1A -8.1(8)
La3 La7A La8A La1A -96.2(7)
La3A La7A La8A La4A 54(2)
La5A La7A La8A La4A 26.9(9)
La2A La7A La8A La4A 18.9(12)
La1A La7A La8A La4A 14.0(6)
La6A La7A La8A La4A 12.0(8)
La9A La7A La8A La4A 6.0(11)
La3 La7A La8A La4A -82.2(9)
La3A La7A La8A La2 121(2)
La5A La7A La8A La2 94.0(12)
La2A La7A La8A La2 86.0(10)
La1A La7A La8A La2 81.2(11)
La6A La7A La8A La2 79.1(7)
La4A La7A La8A La2 67.1(14)
La9A La7A La8A La2 73.1(8)
La3 La7A La8A La2 -15.1(9)
La6A La2A La8A La3A 105(15)
La9A La2A La8A La3A 155(3)
La1A La2A La8A La3A 27(2)
La5A La2A La8A La3A 9.7(9)
La7A La2A La8A La3A 17.2(9)
La4A La2A La8A La3A 49(3)
La6A La2A La8A La7A 88(15)
La9A La2A La8A La7A 138(3)
La1A La2A La8A La7A 10(2)
La5A La2A La8A La7A -7.5(10)
La3A La2A La8A La7A -17.2(9)
La4A La2A La8A La7A 32(3)
La6A La2A La8A La5A 95(14)
La9A La2A La8A La5A 146(2)
La1A La2A La8A La5A 17.2(17)
La3A La2A La8A La5A -9.7(9)
La7A La2A La8A La5A 7.5(10)
La4A La2A La8A La5A 39(2)
La6A La2A La8A La9A -51(13)
La1A La2A La8A La9A -129(2)
La5A La2A La8A La9A -146(2)
La3A La2A La8A La9A -155(3)
La7A La2A La8A La9A -138(3)
La4A La2A La8A La9A -106(2)
La9A La2A La8A La6A 51(13)
La1A La2A La8A La6A -78(13)
La5A La2A La8A La6A -95(14)
La3A La2A La8A La6A -105(15)
La7A La2A La8A La6A -88(15)
La4A La2A La8A La6A -56(12)
La6A La2A La8A La1A 78(13)
La9A La2A La8A La1A 129(2)
La5A La2A La8A La1A -17.2(17)
La3A La2A La8A La1A -27(2)
La7A La2A La8A La1A -10(2)
La4A La2A La8A La1A 22.1(7)
La6A La2A La8A La4A 56(12)
La9A La2A La8A La4A 106(2)
La1A La2A La8A La4A -22.1(7)
La5A La2A La8A La4A -39(2)
La3A La2A La8A La4A -49(3)
La7A La2A La8A La4A -32(3)
La6A La2A La8A La2 -19(15)
La9A La2A La8A La2 32(3)
La1A La2A La8A La2 -97(2)
La5A La2A La8A La2 -114.2(9)
La3A La2A La8A La2 -123.9(7)
La7A La2A La8A La2 -106.7(8)
La4A La2A La8A La2 -75(3)
La1A La5A La8A La3A -175(2)
La7A La5A La8A La3A 40(2)
La2A La5A La8A La3A -152(2)
La6A La5A La8A La3A -163(2)
La4A La5A La8A La3A 158(2)
La9A La5A La8A La3A -166(2)
La1A La5A La8A La7A 144.7(14)
La3A La5A La8A La7A -40(2)
La2A La5A La8A La7A 167.4(16)
La6A La5A La8A La7A 156.9(12)
La4A La5A La8A La7A 118.0(16)
La9A La5A La8A La7A 154.0(14)
La1A La5A La8A La2A -22.7(10)
La3A La5A La8A La2A 152(2)
La7A La5A La8A La2A -167.4(17)
La6A La5A La8A La2A -10.6(10)
La4A La5A La8A La2A -49.4(14)
La9A La5A La8A La2A -13.4(12)
La1A La5A La8A La9A -9.3(8)
La3A La5A La8A La9A 166(2)
La7A La5A La8A La9A -154.0(14)
La2A La5A La8A La9A 13.4(12)
La6A La5A La8A La9A 2.8(7)
La4A La5A La8A La9A -36.0(13)
La1A La5A La8A La6A -12.1(5)
La3A La5A La8A La6A 163(2)
La7A La5A La8A La6A -156.9(12)
La2A La5A La8A La6A 10.6(10)
La4A La5A La8A La6A -38.8(12)
La9A La5A La8A La6A -2.8(7)
La3A La5A La8A La1A 175(2)
La7A La5A La8A La1A -144.7(13)
La2A La5A La8A La1A 22.7(10)
La6A La5A La8A La1A 12.1(5)
La4A La5A La8A La1A -26.7(10)
La9A La5A La8A La1A 9.3(8)
La1A La5A La8A La4A 26.7(10)
La3A La5A La8A La4A -158(2)
La7A La5A La8A La4A -118.0(16)
La2A La5A La8A La4A 49.4(14)
La6A La5A La8A La4A 38.8(12)
La9A La5A La8A La4A 36.0(13)
La1A La5A La8A La2 48.5(7)
La3A La5A La8A La2 -137(2)
La7A La5A La8A La2 -96.2(12)
La2A La5A La8A La2 71.2(11)
La6A La5A La8A La2 60.6(4)
La4A La5A La8A La2 21.8(12)
La9A La5A La8A La2 57.8(7)
La1A La6A La9A La2A 63(8)
La4A La6A La9A La2A 124(3)
La5A La6A La9A La2A 23(2)
La3A La6A La9A La2A 16.1(12)
La7A La6A La9A La2A 27.8(16)
La8A La6A La9A La2A 15.2(12)
La2A La6A La9A La1A -63(8)
La4A La6A La9A La1A 61(6)
La5A La6A La9A La1A -40(6)
La3A La6A La9A La1A -47(7)
La7A La6A La9A La1A -36(7)
La8A La6A La9A La1A -48(8)
La2A La6A La9A La4A -124(3)
La1A La6A La9A La4A -61(6)
La5A La6A La9A La4A -101(3)
La3A La6A La9A La4A -108(3)
La7A La6A La9A La4A -96(3)
La8A La6A La9A La4A -109(3)
La2A La6A La9A La5A -23(2)
La1A La6A La9A La5A 40(6)
La4A La6A La9A La5A 101(3)
La3A La6A La9A La5A -6.9(14)
La7A La6A La9A La5A 4.8(11)
La8A La6A La9A La5A -8(2)
La2A La6A La9A La3A -16.1(12)
La1A La6A La9A La3A 47(7)
La4A La6A La9A La3A 108(3)
La5A La6A La9A La3A 6.9(14)
La7A La6A La9A La3A 11.6(7)
La8A La6A La9A La3A -0.9(9)
La2A La6A La9A La8A -15.2(12)
La1A La6A La9A La8A 48(8)
La4A La6A La9A La8A 109(3)
La5A La6A La9A La8A 8(2)
La3A La6A La9A La8A 0.9(8)
La7A La6A La9A La8A 12.5(14)
La2A La6A La9A La7A -27.8(16)
La1A La6A La9A La7A 36(7)
La4A La6A La9A La7A 96(3)
La5A La6A La9A La7A -4.8(11)
La3A La6A La9A La7A -11.6(7)
La8A La6A La9A La7A -12.5(14)
La2A La6A La9A La2 -80(3)
La1A La6A La9A La2 -17(10)
La4A La6A La9A La2 44(5)
La5A La6A La9A La2 -57(4)
La3A La6A La9A La2 -64(3)
La7A La6A La9A La2 -53(4)
La8A La6A La9A La2 -65(3)
La2A La6A La9A La5 -93(3)
La1A La6A La9A La5 -30(10)
La4A La6A La9A La5 31(5)
La5A La6A La9A La5 -70(4)
La3A La6A La9A La5 -77(3)
La7A La6A La9A La5 -66(3)
La8A La6A La9A La5 -78(2)
La1A La2A La9A La6A -18.2(17)
La5A La2A La9A La6A -45(5)
La3A La2A La9A La6A -129(7)
La8A La2A La9A La6A -155(3)
La7A La2A La9A La6A -100(7)
La4A La2A La9A La6A -26.3(15)
La6A La2A La9A La1A 18.2(17)
La5A La2A La9A La1A -27(4)
La3A La2A La9A La1A -111(6)
La8A La2A La9A La1A -137(2)
La7A La2A La9A La1A -82(6)
La4A La2A La9A La1A -8.0(8)
La6A La2A La9A La4A 26.3(15)
La1A La2A La9A La4A 8.0(8)
La5A La2A La9A La4A -19(4)
La3A La2A La9A La4A -103(6)
La8A La2A La9A La4A -128.8(19)
La7A La2A La9A La4A -74(6)
La6A La2A La9A La5A 45(5)
La1A La2A La9A La5A 27(4)
La3A La2A La9A La5A -84(4)
La8A La2A La9A La5A -110(4)
La7A La2A La9A La5A -55(4)
La4A La2A La9A La5A 19(4)
La6A La2A La9A La3A 129(7)
La1A La2A La9A La3A 111(6)
La5A La2A La9A La3A 84(4)
La8A La2A La9A La3A -26(5)
La7A La2A La9A La3A 29(3)
La4A La2A La9A La3A 103(6)
La6A La2A La9A La8A 155(3)
La1A La2A La9A La8A 137(2)
La5A La2A La9A La8A 110(4)
La3A La2A La9A La8A 26(5)
La7A La2A La9A La8A 55(5)
La4A La2A La9A La8A 128.8(19)
La6A La2A La9A La7A 100(7)
La1A La2A La9A La7A 82(6)
La5A La2A La9A La7A 55(4)
La3A La2A La9A La7A -29(3)
La8A La2A La9A La7A -55(5)
La4A La2A La9A La7A 74(6)
La6A La2A La9A La2 122.4(19)
La1A La2A La9A La2 104.2(16)
La5A La2A La9A La2 77(5)
La3A La2A La9A La2 -7(8)
La8A La2A La9A La2 -33(3)
La7A La2A La9A La2 22(7)
La4A La2A La9A La2 96.2(14)
La6A La2A La9A La5 113(2)
La1A La2A La9A La5 95(2)
La5A La2A La9A La5 68(6)
La3A La2A La9A La5 -16(8)
La8A La2A La9A La5 -42(3)
La7A La2A La9A La5 13(8)
La4A La2A La9A La5 86.6(18)
La4A La1A La9A La6A -94(8)
La5A La1A La9A La6A 123(8)
La2A La1A La9A La6A 104(8)
La3A La1A La9A La6A 126(8)
La7A La1A La9A La6A 137(8)
La8A La1A La9A La6A 130(8)
La4A La1A La9A La2A 162.5(18)
La5A La1A La9A La2A 18.9(16)
La6A La1A La9A La2A -104(8)
La3A La1A La9A La2A 21.7(15)
La7A La1A La9A La2A 33.2(16)
La8A La1A La9A La2A 26.0(14)
La5A La1A La9A La4A -143.6(11)
La6A La1A La9A La4A 94(8)
La2A La1A La9A La4A -162.5(18)
La3A La1A La9A La4A -140.8(10)
La7A La1A La9A La4A -129.4(11)
La8A La1A La9A La4A -136.5(11)
La4A La1A La9A La5A 143.6(11)
La6A La1A La9A La5A -123(8)
La2A La1A La9A La5A -18.9(16)
La3A La1A La9A La5A 2.8(4)
La7A La1A La9A La5A 14.3(6)
La8A La1A La9A La5A 7.1(6)
La4A La1A La9A La3A 140.8(10)
La5A La1A La9A La3A -2.8(4)
La6A La1A La9A La3A -126(8)
La2A La1A La9A La3A -21.7(15)
La7A La1A La9A La3A 11.4(6)
La8A La1A La9A La3A 4.3(4)
La4A La1A La9A La8A 136.5(11)
La5A La1A La9A La8A -7.1(6)
La6A La1A La9A La8A -130(8)
La2A La1A La9A La8A -26.0(14)
La3A La1A La9A La8A -4.3(4)
La7A La1A La9A La8A 7.1(7)
La4A La1A La9A La7A 129.4(11)
La5A La1A La9A La7A -14.3(6)
La6A La1A La9A La7A -137(8)
La2A La1A La9A La7A -33.2(16)
La3A La1A La9A La7A -11.4(6)
La8A La1A La9A La7A -7.1(7)
La4A La1A La9A La2 71.5(16)
La5A La1A La9A La2 -72.1(12)
La6A La1A La9A La2 165(9)
La2A La1A La9A La2 -91.0(19)
La3A La1A La9A La2 -69.3(11)
La7A La1A La9A La2 -57.8(14)
La8A La1A La9A La2 -65.0(10)
La4A La1A La9A La5 59.7(16)
La5A La1A La9A La5 -83.9(11)
La6A La1A La9A La5 153(9)
La2A La1A La9A La5 -102.8(19)
La3A La1A La9A La5 -81.1(10)
La7A La1A La9A La5 -69.7(13)
La8A La1A La9A La5 -76.8(9)
La1A La4A La9A La6A 29(3)
La5A La4A La9A La6A 50(4)
La2A La4A La9A La6A 42(3)
La7A La4A La9A La6A 67(4)
La3A La4A La9A La6A 61(4)
La8A La4A La9A La6A 71(4)
La9 La4A La9A La6A 143(3)
La4 La4A La9A La6A 157(4)
La1A La4A La9A La2A -12.9(14)
La6A La4A La9A La2A -42(3)
La5A La4A La9A La2A 8.0(14)
La7A La4A La9A La2A 24.8(15)
La3A La4A La9A La2A 18.6(13)
La8A La4A La9A La2A 29.0(13)
La9 La4A La9A La2A 101.3(16)
La4 La4A La9A La2A 114.7(15)
La6A La4A La9A La1A -29(3)
La5A La4A La9A La1A 20.9(7)
La2A La4A La9A La1A 12.9(14)
La7A La4A La9A La1A 37.7(10)
La3A La4A La9A La1A 31.5(9)
La8A La4A La9A La1A 41.8(12)
La9 La4A La9A La1A 114.2(10)
La4 La4A La9A La1A 127.5(11)
La1A La4A La9A La5A -20.9(7)
La6A La4A La9A La5A -50(4)
La2A La4A La9A La5A -8.0(14)
La7A La4A La9A La5A 16.8(6)
La3A La4A La9A La5A 10.6(4)
La8A La4A La9A La5A 20.9(7)
La9 La4A La9A La5A 93.3(6)
La4 La4A La9A La5A 106.6(5)
La1A La4A La9A La3A -31.5(9)
La6A La4A La9A La3A -61(4)
La5A La4A La9A La3A -10.6(4)
La2A La4A La9A La3A -18.6(13)
La7A La4A La9A La3A 6.2(7)
La8A La4A La9A La3A 10.3(4)
La9 La4A La9A La3A 82.7(7)
La4 La4A La9A La3A 96.0(6)
La1A La4A La9A La8A -41.8(12)
La6A La4A La9A La8A -71(4)
La5A La4A La9A La8A -20.9(7)
La2A La4A La9A La8A -29.0(13)
La7A La4A La9A La8A -4.2(8)
La3A La4A La9A La8A -10.3(4)
La9 La4A La9A La8A 72.4(10)
La4 La4A La9A La8A 85.7(8)
La1A La4A La9A La7A -37.7(10)
La6A La4A La9A La7A -67(4)
La5A La4A La9A La7A -16.8(6)
La2A La4A La9A La7A -24.8(15)
La3A La4A La9A La7A -6.2(7)
La8A La4A La9A La7A 4.2(8)
La9 La4A La9A La7A 76.5(8)
La4 La4A La9A La7A 89.9(7)
La1A La4A La9A La2 -115.5(14)
La6A La4A La9A La2 -145(4)
La5A La4A La9A La2 -94.6(9)
La2A La4A La9A La2 -102.6(18)
La7A La4A La9A La2 -77.8(9)
La3A La4A La9A La2 -84.0(7)
La8A La4A La9A La2 -73.7(7)
La9 La4A La9A La2 -1.3(11)
La4 La4A La9A La2 12.0(9)
La1A La4A La9A La5 -125.0(13)
La6A La4A La9A La5 -154(4)
La5A La4A La9A La5 -104.1(8)
La2A La4A La9A La5 -112.2(17)
La7A La4A La9A La5 -87.4(9)
La3A La4A La9A La5 -93.5(7)
La8A La4A La9A La5 -83.2(7)
La9 La4A La9A La5 -10.8(10)
La4 La4A La9A La5 2.5(8)
La1A La5A La9A La6A -20(2)
La3A La5A La9A La6A 166(3)
La7A La5A La9A La6A -168(3)
La2A La5A La9A La6A 118(6)
La4A La5A La9A La6A -39(3)
La8A La5A La9A La6A 170(3)
La1A La5A La9A La2A -137(5)
La3A La5A La9A La2A 48(5)
La7A La5A La9A La2A 74(5)
La6A La5A La9A La2A -118(6)
La4A La5A La9A La2A -157(5)
La8A La5A La9A La2A 52(5)
La3A La5A La9A La1A -174.7(8)
La7A La5A La9A La1A -148.3(18)
La2A La5A La9A La1A 137(5)
La6A La5A La9A La1A 20(2)
La4A La5A La9A La1A -19.5(7)
La8A La5A La9A La1A -170.7(7)
La1A La5A La9A La4A 19.5(7)
La3A La5A La9A La4A -155.3(9)
La7A La5A La9A La4A -128.8(19)
La2A La5A La9A La4A 157(5)
La6A La5A La9A La4A 39(3)
La8A La5A La9A La4A -151.3(8)
La1A La5A La9A La3A 174.7(8)
La7A La5A La9A La3A 26.5(17)
La2A La5A La9A La3A -48(5)
La6A La5A La9A La3A -166(3)
La4A La5A La9A La3A 155.3(9)
La8A La5A La9A La3A 4.0(6)
La1A La5A La9A La8A 170.7(7)
La3A La5A La9A La8A -4.0(6)
La7A La5A La9A La8A 22.5(18)
La2A La5A La9A La8A -52(5)
La6A La5A La9A La8A -170(3)
La4A La5A La9A La8A 151.3(8)
La1A La5A La9A La7A 148.3(18)
La3A La5A La9A La7A -26.5(17)
La2A La5A La9A La7A -74(5)
La6A La5A La9A La7A 168(3)
La4A La5A La9A La7A 128.8(19)
La8A La5A La9A La7A -22.5(18)
La1A La5A La9A La2 115.4(11)
La3A La5A La9A La2 -59.3(10)
La7A La5A La9A La2 -33(2)
La2A La5A La9A La2 -107(5)
La6A La5A La9A La2 135(3)
La4A La5A La9A La2 95.9(10)
La8A La5A La9A La2 -55.4(7)
La1A La5A La9A La5 104.4(11)
La3A La5A La9A La5 -70.3(10)
La7A La5A La9A La5 -44(2)
La2A La5A La9A La5 -118(5)
La6A La5A La9A La5 124(3)
La4A La5A La9A La5 84.9(10)
La8A La5A La9A La5 -66.3(8)
C1B C1A C2A C2B 1(2)
C5A C1A C2A C2B -149.2(13)
C1B C1A C2A C3A 149.4(15)
C5A C1A C2A C3A -0.9(15)
C2B C2A C3A C3B 0.2(19)
C1A C2A C3A C3B -147.9(12)
C2B C2A C3A C4A 148.3(12)
C1A C2A C3A C4A 0.2(14)
C3B C3A C4A C4B 3.3(18)
C2A C3A C4A C4B -144.9(14)
C3B C3A C4A C5A 148.8(12)
C2A C3A C4A C5A 0.6(14)
C1B C1A C5A C5B -1(2)
C2A C1A C5A C5B 148.2(14)
C1B C1A C5A C4A -148.4(15)
C2A C1A C5A C4A 1.2(15)
C4B C4A C5A C5B -1(2)
C3A C4A C5A C5B -146.9(14)
C4B C4A C5A C1A 144.5(14)
C3A C4A C5A C1A -1.1(14)
C5B C6A C7A C1B 4(2)
C10A C6A C7A C1B 144.4(15)
C5B C6A C7A C8A -148.0(15)
C10A C6A C7A C8A -7.3(17)
C1B C7A C8A C7B -2(2)
C6A C7A C8A C7B 149.6(15)
C1B C7A C8A C9A -147.1(15)
C6A C7A C8A C9A 4.1(17)
C7A C8A C9A C17B 153.0(16)
C7B C8A C9A C17B 8(2)
C7A C8A C9A C10A 0.5(17)
C7B C8A C9A C10A -144.7(14)
C5B C6A C10A C6B 6(2)
C7A C6A C10A C6B -139.0(15)
C5B C6A C10A C9A 152.4(14)
C7A C6A C10A C9A 7.8(17)
C17B C9A C10A C6B -3(2)
C8A C9A C10A C6B 146.5(13)
C17B C9A C10A C6A -154.4(16)
C8A C9A C10A C6A -4.8(16)
C1B C11A C12A C2B 9(2)
C15A C11A C12A C2B 147.2(16)
C1B C11A C12A C13A -145.8(15)
C15A C11A C12A C13A -7.1(18)
C2B C12A C13A C8B -3(2)
C11A C12A C13A C8B 150.8(14)
C2B C12A C13A C14A -150.0(15)
C11A C12A C13A C14A 4.0(18)
C12A C13A C14A C21B 153.4(16)
C8B C13A C14A C21B 7(2)
C12A C13A C14A C15A 0.4(19)
C8B C13A C14A C15A -145.6(14)
C21B C14A C15A C7B -3(3)
C13A C14A C15A C7B 148.2(15)
C21B C14A C15A C11A -155.6(17)
C13A C14A C15A C11A -4.6(17)
C1B C11A C15A C7B 1(2)
C12A C11A C15A C7B -141.0(17)
C1B C11A C15A C14A 149.9(14)
C12A C11A C15A C14A 7.4(18)
C2B C16A C17A C18A -148.4(12)
C20A C16A C17A C18A -7.3(14)
C2B C16A C17A C3B 5.0(19)
C20A C16A C17A C3B 146.0(12)
C16A C17A C18A C9B 146.3(11)
C3B C17A C18A C9B -6.4(17)
C16A C17A C18A C19A 4.1(13)
C3B C17A C18A C19A -148.6(11)
C17A C18A C19A C25B 146.4(12)
C9B C18A C19A C25B 4.4(17)
C17A C18A C19A C20A 0.4(12)
C9B C18A C19A C20A -141.6(10)
C2B C16A C20A C8B 8(2)
C17A C16A C20A C8B -136.8(14)
C2B C16A C20A C19A 152.2(11)
C17A C16A C20A C19A 7.7(15)
C25B C19A C20A C8B 0.7(19)
C18A C19A C20A C8B 144.4(11)
C25B C19A C20A C16A -148.3(12)
C18A C19A C20A C16A -4.7(12)
C3B C21A C22A C4B 0(2)
C25A C21A C22A C4B 144.5(14)
C3B C21A C22A C23A -148.3(14)
C25A C21A C22A C23A -4.2(15)
C4B C22A C23A C10B -2(2)
C21A C22A C23A C10B 147.1(14)
C4B C22A C23A C24A -145.9(14)
C21A C22A C23A C24A 2.8(16)
C22A C23A C24A C30B 150.5(15)
C10B C23A C24A C30B 6(2)
C22A C23A C24A C25A -0.6(16)
C10B C23A C24A C25A -144.9(14)
C3B C21A C25A C9B 4(2)
C22A C21A C25A C9B -143.5(13)
C3B C21A C25A C24A 151.2(13)
C22A C21A C25A C24A 3.8(15)
C30B C24A C25A C9B 3(2)
C23A C24A C25A C9B 150.2(12)
C30B C24A C25A C21A -149.4(16)
C23A C24A C25A C21A -1.9(15)
C5B C26A C27A C6B -8(3)
C30A C26A C27A C6B 146.8(16)
C5B C26A C27A C28A -149.6(16)
C30A C26A C27A C28A 5.5(19)
C26A C27A C28A C13B 152.7(19)
C6B C27A C28A C13B 12(3)
C26A C27A C28A C29A -0.9(19)
C6B C27A C28A C29A -142.0(16)
C13B C28A C29A C10B -2(3)
C27A C28A C29A C10B 148.9(16)
C13B C28A C29A C30A -154.7(19)
C27A C28A C29A C30A -4.1(19)
C5B C26A C30A C4B 7(3)
C27A C26A C30A C4B -149.0(17)
C5B C26A C30A C29A 147.2(17)
C27A C26A C30A C29A -8.3(19)
C10B C29A C30A C4B 4(3)
C28A C29A C30A C4B 152.2(17)
C10B C29A C30A C26A -140.5(19)
C28A C29A C30A C26A 8(2)
C14B C35A C34A C33A -146.2(17)
C31A C35A C34A C33A -1.3(19)
C14B C35A C34A C35B 0(2)
C31A C35A C34A C35B 144.9(14)
C35A C34A C33A C41B 149.0(17)
C35B C34A C33A C41B 6(3)
C35A C34A C33A C32A -0.4(19)
C35B C34A C33A C32A -143.2(16)
C41B C33A C32A C31A -146.4(18)
C34A C33A C32A C31A 2.3(19)
C41B C33A C32A C40B -2(2)
C34A C33A C32A C40B 146.3(15)
C33A C32A C31A C34B 142.3(17)
C40B C32A C31A C34B -3(3)
C33A C32A C31A C35A -2.9(18)
C40B C32A C31A C35A -147.8(13)
C14B C35A C31A C32A 148.4(16)
C34A C35A C31A C32A 2.6(18)
C14B C35A C31A C34B -1(2)
C34A C35A C31A C34B -146.8(15)
C31B C36A C37A C38A -146.3(15)
C40A C36A C37A C38A -6.3(17)
C31B C36A C37A C34B 3(2)
C40A C36A C37A C34B 142.9(14)
C34B C37A C38A C40B 4(3)
C36A C37A C38A C40B 149.3(16)
C34B C37A C38A C39A -141.3(16)
C36A C37A C38A C39A 4.5(18)
C40B C38A C39A C40A -145.6(16)
C37A C38A C39A C40A -0.9(18)
C40B C38A C39A C39B 2(2)
C37A C38A C39A C39B 146.9(14)
C38A C39A C40A C29B 143.4(16)
C39B C39A C40A C29B -6(2)
C38A C39A C40A C36A -3.1(17)
C39B C39A C40A C36A -152.3(12)
C31B C36A C40A C39A 147.2(14)
C37A C36A C40A C39A 5.7(16)
C31B C36A C40A C29B -3(2)
C37A C36A C40A C29B -144.7(14)
C43A C42A C41A C26B -154.2(15)
C29B C42A C41A C26B -4(2)
C43A C42A C41A C45A -8.3(18)
C29B C42A C41A C45A 142.4(14)
C41A C42A C43A C39B 151.7(17)
C29B C42A C43A C39B 4(3)
C41A C42A C43A C44A 6.2(19)
C29B C42A C43A C44A -141.3(16)
C39B C43A C44A C45A -147.1(18)
C42A C43A C44A C45A -2(2)
C39B C43A C44A C38B 2(2)
C42A C43A C44A C38B 147.1(15)
C43A C44A C45A C37B 145.1(19)
C38B C44A C45A C37B -4(3)
C43A C44A C45A C41A -3.6(19)
C38B C44A C45A C41A -153.1(13)
C26B C41A C45A C44A 154.1(15)
C42A C41A C45A C44A 7.4(18)
C26B C41A C45A C37B 2(2)
C42A C41A C45A C37B -145.2(16)
C55A C54A C53A C42B -143.0(17)
C41B C54A C53A C42B -3(2)
C55A C54A C53A C52A 4.8(18)
C41B C54A C53A C52A 145.2(15)
C42B C53A C52A C51A 149.4(16)
C54A C53A C52A C51A 1.3(18)
C42B C53A C52A C36B 5(3)
C54A C53A C52A C36B -143.5(16)
C53A C52A C51A C18B -144.9(16)
C36B C52A C51A C18B 3(2)
C53A C52A C51A C55A -6.2(18)
C36B C52A C51A C55A 141.8(15)
C22B C50A C49A C48A 146.3(17)
C46A C50A C49A C48A 3(2)
C22B C50A C49A C36B -3(2)
C46A C50A C49A C36B -146.7(17)
C36B C49A C48A C47A 145.4(18)
C50A C49A C48A C47A -2(2)
C36B C49A C48A C42B -5(3)
C50A C49A C48A C42B -151.7(15)
C49A C48A C47A C38B -148.1(18)
C42B C48A C47A C38B 1(2)
C49A C48A C47A C46A 0(2)
C42B C48A C47A C46A 148.8(17)
C38B C47A C46A C50A 149.2(17)
C48A C47A C46A C50A 2.0(19)
C38B C47A C46A C37B 8(3)
C48A C47A C46A C37B -138.7(16)
C22B C50A C46A C47A -145.8(17)
C49A C50A C46A C47A -2.9(19)
C22B C50A C46A C37B -2(2)
C49A C50A C46A C37B 141.1(15)
C53A C54A C55A C35B 144.2(18)
C41B C54A C55A C35B 2(3)
C53A C54A C55A C51A -8.4(17)
C41B C54A C55A C51A -150.5(12)
C18B C51A C55A C54A 148.6(16)
C52A C51A C55A C54A 9.2(18)
C18B C51A C55A C35B -7(2)
C52A C51A C55A C35B -146.6(16)
C38B C56A C57A C42B 3(2)
C60A C56A C57A C42B -146.5(14)
C38B C56A C57A C58A 149.2(13)
C60A C56A C57A C58A -0.7(14)
C42B C57A C58A C41B 2(2)
C56A C57A C58A C41B -144.5(15)
C42B C57A C58A C59A 147.2(14)
C56A C57A C58A C59A 0.6(14)
C41B C58A C59A C40B 2(2)
C57A C58A C59A C40B -144.8(15)
C41B C58A C59A C60A 146.3(15)
C57A C58A C59A C60A -0.4(14)
C38B C56A C60A C39B -1.4(19)
C57A C56A C60A C39B 146.9(13)
C38B C56A C60A C59A -147.9(14)
C57A C56A C60A C59A 0.4(14)
C40B C59A C60A C39B 2(2)
C58A C59A C60A C39B -144.4(14)
C40B C59A C60A C56A 146.2(14)
C58A C59A C60A C56A 0.0(14)
C12A C11A C1B C1A -10(2)
C15A C11A C1B C1A -147.2(15)
C12A C11A C1B C7A 140.9(16)
C15A C11A C1B C7A 3(2)
C5A C1A C1B C11A 151.0(14)
C2A C1A C1B C11A 5(2)
C5A C1A C1B C7A -2(2)
C2A C1A C1B C7A -148.0(14)
C8A C7A C1B C11A -3(3)
C6A C7A C1B C11A -150.2(17)
C8A C7A C1B C1A 148.1(16)
C6A C7A C1B C1A 1(2)
C17A C16A C2B C12A 141.4(15)
C20A C16A C2B C12A 1.2(19)
C17A C16A C2B C2A -8.5(18)
C20A C16A C2B C2A -148.8(12)
C13A C12A C2B C16A -3(2)
C11A C12A C2B C16A -152.9(15)
C13A C12A C2B C2A 147.8(16)
C11A C12A C2B C2A -2(2)
C3A C2A C2B C16A 6.1(19)
C1A C2A C2B C16A 150.1(13)
C3A C2A C2B C12A -146.4(14)
C1A C2A C2B C12A -2.4(19)
C22A C21A C3B C3A -3.8(19)
C25A C21A C3B C3A -147.3(12)
C22A C21A C3B C17A 142.7(13)
C25A C21A C3B C17A -0.8(19)
C2A C3A C3B C21A 145.6(13)
C4A C3A C3B C21A 2.0(18)
C2A C3A C3B C17A -3.7(17)
C4A C3A C3B C17A -147.3(11)
C18A C17A C3B C21A 2.4(19)
C16A C17A C3B C21A -146.3(14)
C18A C17A C3B C3A 150.1(12)
C16A C17A C3B C3A 1.4(17)
C26A C30A C4B C22A 142.7(17)
C29A C30A C4B C22A 3(2)
C26A C30A C4B C4A -9(2)
C29A C30A C4B C4A -148.4(16)
C23A C22A C4B C30A -4(2)
C21A C22A C4B C30A -147.5(17)
C23A C22A C4B C4A 148.2(15)
C21A C22A C4B C4A 5(2)
C5A C4A C4B C30A 6(2)
C3A C4A C4B C30A 147.6(14)
C5A C4A C4B C22A -147.8(13)
C3A C4A C4B C22A -6.3(19)
C7A C6A C5B C26A 138.7(17)
C10A C6A C5B C26A -1(2)
C7A C6A C5B C5A -7(2)
C10A C6A C5B C5A -146.7(14)
C27A C26A C5B C6A 3(3)
C30A C26A C5B C6A -148.5(18)
C27A C26A C5B C5A 149.9(17)
C30A C26A C5B C5A -1(2)
C1A C5A C5B C6A 6(2)
C4A C5A C5B C6A 147.8(14)
C1A C5A C5B C26A -142.9(14)
C4A C5A C5B C26A -1(2)
C6A C10A C6B C15B 153.7(17)
C9A C10A C6B C15B 9(2)
C6A C10A C6B C27A -11(2)
C9A C10A C6B C27A -155.3(15)
C26A C27A C6B C15B -154.4(16)
C28A C27A C6B C15B -16(2)
C26A C27A C6B C10A 11(2)
C28A C27A C6B C10A 149.5(15)
C14A C15A C7B C19B 8(3)
C11A C15A C7B C19B 153.6(17)
C14A C15A C7B C8A -151.4(15)
C11A C15A C7B C8A -6(2)
C7A C8A C7B C19B -155.3(16)
C9A C8A C7B C19B -13(2)
C7A C8A C7B C15A 5(2)
C9A C8A C7B C15A 148.0(15)
C16A C20A C8B C23B 150.5(15)
C19A C20A C8B C23B 8(2)
C16A C20A C8B C13A -13(2)
C19A C20A C8B C13A -155.3(12)
C12A C13A C8B C23B -155.2(15)
C14A C13A C8B C23B -12(2)
C12A C13A C8B C20A 10(2)
C14A C13A C8B C20A 153.6(14)
C21A C25A C9B C27B 148.4(13)
C24A C25A C9B C27B 3.9(19)
C21A C25A C9B C18A -7.5(19)
C24A C25A C9B C18A -152.0(12)
C17A C18A C9B C27B -149.4(11)
C19A C18A C9B C27B -9.8(16)
C17A C18A C9B C25A 8.0(16)
C19A C18A C9B C25A 147.6(11)
C30A C29A C10B C32B 155.0(19)
C28A C29A C10B C32B 9(3)
C30A C29A C10B C23A -9(3)
C28A C29A C10B C23A -155.0(16)
C22A C23A C10B C32B -157.8(15)
C24A C23A C10B C32B -16(2)
C22A C23A C10B C29A 7(2)
C24A C23A C10B C29A 148.5(15)
C29A C28A C13B C14B 145(2)
C27A C28A C13B C14B -1(3)
C29A C28A C13B C33B -7(3)
C27A C28A C13B C33B -152.9(16)
C34A C35A C14B C13B 153.3(17)
C31A C35A C14B C13B 11(3)
C34A C35A C14B C15B -10(3)
C31A C35A C14B C15B -152.2(16)
C28A C13B C14B C35A -168.7(19)
C33B C13B C14B C35A -18(3)
C28A C13B C14B C15B -4(3)
C33B C13B C14B C15B 146.7(15)
C10A C6B C15B C16B -6(2)
C27A C6B C15B C16B 157.5(16)
C10A C6B C15B C14B -152.9(16)
C27A C6B C15B C14B 10(2)
C35A C14B C15B C6B 164.6(17)
C13B C14B C15B C6B 0(2)
C35A C14B C15B C16B 18(2)
C13B C14B C15B C16B -146.9(16)
C6B C15B C16B C35B -163.1(17)
C14B C15B C16B C35B -15(2)
C6B C15B C16B C17B -3(2)
C14B C15B C16B C17B 145.4(15)
C10A C9A C17B C18B 145.4(17)
C8A C9A C17B C18B 1(3)
C10A C9A C17B C16B -5(2)
C8A C9A C17B C16B -149.4(14)
C35B C16B C17B C9A 168.5(17)
C15B C16B C17B C9A 8(2)
C35B C16B C17B C18B 16(2)
C15B C16B C17B C18B -144.7(17)
C52A C51A C18B C17B 150.6(17)
C55A C51A C18B C17B 16(3)
C52A C51A C18B C19B -15(2)
C55A C51A C18B C19B -149.3(16)
C9A C17B C18B C51A -169.9(18)
C16B C17B C18B C51A -20(2)
C9A C17B C18B C19B -4(3)
C16B C17B C18B C19B 145.6(15)
C15A C7B C19B C20B -4(3)
C8A C7B C19B C20B 153.6(16)
C15A C7B C19B C18B -148.6(18)
C8A C7B C19B C18B 9(2)
C51A C18B C19B C7B 165.2(16)
C17B C18B C19B C7B -1(2)
C51A C18B C19B C20B 21(2)
C17B C18B C19B C20B -145.0(17)
C7B C19B C20B C36B -160.9(17)
C18B C19B C20B C36B -16(2)
C7B C19B C20B C21B -4(2)
C18B C19B C20B C21B 141.3(16)
C15A C14A C21B C22B 148.6(17)
C13A C14A C21B C22B 2(2)
C15A C14A C21B C20B -5(2)
C13A C14A C21B C20B -151.4(16)
C36B C20B C21B C14A 165.7(17)
C19B C20B C21B C14A 8(2)
C36B C20B C21B C22B 12(2)
C19B C20B C21B C22B -145.6(17)
C46A C50A C22B C21B 151.3(17)
C49A C50A C22B C21B 12(3)
C46A C50A C22B C23B -10(2)
C49A C50A C22B C23B -149.9(16)
C14A C21B C22B C50A -168.5(17)
C20B C21B C22B C50A -16(2)
C14A C21B C22B C23B -6(2)
C20B C21B C22B C23B 146.0(15)
C20A C8B C23B C24B -5(2)
C13A C8B C23B C24B 157.8(14)
C20A C8B C23B C22B -155.7(15)
C13A C8B C23B C22B 7(2)
C50A C22B C23B C8B 164.0(16)
C21B C22B C23B C8B 2(2)
C50A C22B C23B C24B 14(2)
C21B C22B C23B C24B -147.8(15)
C8B C23B C24B C37B -156.2(15)
C22B C23B C24B C37B -5(2)
C8B C23B C24B C25B -5(2)
C22B C23B C24B C25B 146.0(14)
C20A C19A C25B C26B 142.0(12)
C18A C19A C25B C26B 5.0(19)
C20A C19A C25B C24B -10.0(18)
C18A C19A C25B C24B -147.0(11)
C37B C24B C25B C19A 163.7(14)
C23B C24B C25B C19A 12.6(19)
C37B C24B C25B C26B 9.5(19)
C23B C24B C25B C26B -141.6(13)
C42A C41A C26B C25B 149.4(14)
C45A C41A C26B C25B 8(2)
C42A C41A C26B C27B -6(2)
C45A C41A C26B C27B -147.9(13)
C19A C25B C26B C41A -164.9(13)
C24B C25B C26B C41A -13.0(18)
C19A C25B C26B C27B -8.4(18)
C24B C25B C26B C27B 143.6(11)
C25A C9B C27B C28B -0.7(18)
C18A C9B C27B C28B 153.6(11)
C25A C9B C27B C26B -148.0(12)
C18A C9B C27B C26B 6.2(17)
C41A C26B C27B C9B 159.7(13)
C25B C26B C27B C9B 2.6(16)
C41A C26B C27B C28B 12.2(16)
C25B C26B C27B C28B -144.9(11)
C9B C27B C28B C29B -158.0(12)
C26B C27B C28B C29B -8.6(16)
C9B C27B C28B C30B -7.5(16)
C26B C27B C28B C30B 141.9(11)
C27B C28B C29B C40A 158.9(14)
C30B C28B C29B C40A 7(2)
C27B C28B C29B C42A -1(2)
C30B C28B C29B C42A -152.6(13)
C39A C40A C29B C28B -150.7(16)
C36A C40A C29B C28B -8(2)
C39A C40A C29B C42A 12(2)
C36A C40A C29B C42A 154.7(14)
C43A C42A C29B C28B 152.1(17)
C41A C42A C29B C28B 8(2)
C43A C42A C29B C40A -11(2)
C41A C42A C29B C40A -155.7(14)
C25A C24A C30B C31B 150.3(14)
C23A C24A C30B C31B 7(2)
C25A C24A C30B C28B -11(2)
C23A C24A C30B C28B -153.8(13)
C29B C28B C30B C24A 164.9(14)
C27B C28B C30B C24A 12.9(18)
C29B C28B C30B C31B 2.7(18)
C27B C28B C30B C31B -149.4(12)
C37A C36A C31B C30B 149.4(14)
C40A C36A C31B C30B 13(2)
C37A C36A C31B C32B -14(2)
C40A C36A C31B C32B -149.8(15)
C24A C30B C31B C36A -173.9(16)
C28B C30B C31B C36A -14(2)
C24A C30B C31B C32B -10(2)
C28B C30B C31B C32B 150.2(14)
C29A C10B C32B C31B -149.7(17)
C23A C10B C32B C31B 13(2)
C29A C10B C32B C33B -5(3)
C23A C10B C32B C33B 157.3(16)
C36A C31B C32B C10B 163.9(15)
C30B C31B C32B C10B 0(2)
C36A C31B C32B C33B 19(2)
C30B C31B C32B C33B -144.9(15)
C10B C32B C33B C34B -160.6(17)
C31B C32B C33B C34B -15(2)
C10B C32B C33B C13B -4(2)
C31B C32B C33B C13B 141.5(15)
C28A C13B C33B C34B 166.9(18)
C14B C13B C33B C34B 13(2)
C28A C13B C33B C32B 10(2)
C14B C13B C33B C32B -143.9(17)
C32B C33B C34B C31A 152.5(17)
C13B C33B C34B C31A -4(3)
C32B C33B C34B C37A 5(3)
C13B C33B C34B C37A -151.5(16)
C32A C31A C34B C33B -143.8(19)
C35A C31A C34B C33B -3(2)
C32A C31A C34B C37A 8(2)
C35A C31A C34B C37A 149.1(15)
C38A C37A C34B C33B 144.0(18)
C36A C37A C34B C33B 2(2)
C38A C37A C34B C31A -8(2)
C36A C37A C34B C31A -150.7(15)
C15B C16B C35B C55A 151.8(17)
C17B C16B C35B C55A -9(3)
C15B C16B C35B C34A 5(3)
C17B C16B C35B C34A -155.4(14)
C54A C55A C35B C16B -145.5(19)
C51A C55A C35B C16B 4(3)
C54A C55A C35B C34A 5(3)
C51A C55A C35B C34A 154.9(15)
C33A C34A C35B C16B 141.6(18)
C35A C34A C35B C16B 3(2)
C33A C34A C35B C55A -10(2)
C35A C34A C35B C55A -148.4(16)
C19B C20B C36B C49A 154.1(18)
C21B C20B C36B C49A -3(3)
C19B C20B C36B C52A 5(3)
C21B C20B C36B C52A -152.9(16)
C48A C49A C36B C20B -143(2)
C50A C49A C36B C20B -1(3)
C48A C49A C36B C52A 10(3)
C50A C49A C36B C52A 152.6(16)
C53A C52A C36B C20B 143.0(19)
C51A C52A C36B C20B 2(2)
C53A C52A C36B C49A -10(2)
C51A C52A C36B C49A -150.8(16)
C23B C24B C37B C45A 150.7(17)
C25B C24B C37B C45A -1(3)
C23B C24B C37B C46A -8(3)
C25B C24B C37B C46A -159.4(14)
C44A C45A C37B C24B -150.3(19)
C41A C45A C37B C24B -5(3)
C44A C45A C37B C46A 11(3)
C41A C45A C37B C46A 156.7(15)
C47A C46A C37B C24B 148.6(18)
C50A C46A C37B C24B 12(2)
C47A C46A C37B C45A -13(2)
C50A C46A C37B C45A -149.8(15)
C48A C47A C38B C56A -5(3)
C46A C47A C38B C56A -148.5(17)
C48A C47A C38B C44A 144.6(15)
C46A C47A C38B C44A 1(2)
C57A C56A C38B C47A 3(2)
C60A C56A C38B C47A 147.8(16)
C57A C56A C38B C44A -147.9(13)
C60A C56A C38B C44A -3(2)
C45A C44A C38B C47A -3(2)
C43A C44A C38B C47A -149.5(18)
C45A C44A C38B C56A 149.5(16)
C43A C44A C38B C56A 3(2)
C44A C43A C39B C60A -6(3)
C42A C43A C39B C60A -147.1(17)
C44A C43A C39B C39A 144.9(15)
C42A C43A C39B C39A 4(3)
C56A C60A C39B C43A 6(2)
C59A C60A C39B C43A 147.2(16)
C56A C60A C39B C39A -146.5(12)
C59A C60A C39B C39A -6(2)
C40A C39A C39B C43A -3(2)
C38A C39A C39B C43A -150.2(18)
C40A C39A C39B C60A 150.5(14)
C38A C39A C39B C60A 4(2)
C39A C38A C40B C59A -7(3)
C37A C38A C40B C59A -146.5(18)
C39A C38A C40B C32A 143.2(14)
C37A C38A C40B C32A 3(2)
C60A C59A C40B C38A 5(2)
C58A C59A C40B C38A 145.5(16)
C60A C59A C40B C32A -146.7(13)
C58A C59A C40B C32A -6(2)
C31A C32A C40B C38A -4(2)
C33A C32A C40B C38A -146.1(18)
C31A C32A C40B C59A 148.6(16)
C33A C32A C40B C59A 6(2)
C34A C33A C41B C58A -147.3(18)
C32A C33A C41B C58A -2(3)
C34A C33A C41B C54A 3(3)
C32A C33A C41B C54A 147.7(14)
C57A C58A C41B C33A 144.3(16)
C59A C58A C41B C33A 3(2)
C57A C58A C41B C54A -8(2)
C59A C58A C41B C54A -149.2(13)
C55A C54A C41B C33A -7(2)
C53A C54A C41B C33A -144.8(18)
C55A C54A C41B C58A 146.1(16)
C53A C54A C41B C58A 8(2)
C52A C53A C42B C57A -148.6(18)
C54A C53A C42B C57A -4(3)
C52A C53A C42B C48A 3(2)
C54A C53A C42B C48A 147.1(15)
C56A C57A C42B C53A 146.5(15)
C58A C57A C42B C53A 5(2)
C56A C57A C42B C48A -6(2)
C58A C57A C42B C48A -148.1(14)
C49A C48A C42B C53A -3(2)
C47A C48A C42B C53A -149.2(18)
C49A C48A C42B C57A 151.0(17)
C47A C48A C42B C57A 4(2)
C1D C1C C2C C2D -1(2)
C5C C1C C2C C2D -146.1(17)
C1D C1C C2C C3C 149.4(16)
C5C C1C C2C C3C 4.2(16)
C2D C2C C3C C3D 5(2)
C1C C2C C3C C3D -145.9(15)
C2D C2C C3C C4C 145.5(16)
C1C C2C C3C C4C -5.1(15)
C3D C3C C4C C4D -2(2)
C2C C3C C4C C4D -143.5(17)
C3D C3C C4C C5C 145.5(15)
C2C C3C C4C C5C 4.2(15)
C1D C1C C5C C5D 1(2)
C2C C1C C5C C5D 145.1(18)
C1D C1C C5C C4C -146.1(17)
C2C C1C C5C C4C -1.5(17)
C4D C4C C5C C5D 1(2)
C3C C4C C5C C5D -147.5(19)
C4D C4C C5C C1C 146.3(18)
C3C C4C C5C C1C -1.7(17)
C5D C6C C7C C1D 3(3)
C10C C6C C7C C1D 147(2)
C5D C6C C7C C8C -149.2(17)
C10C C6C C7C C8C -6(2)
C1D C7C C8C C6D -8(3)
C6C C7C C8C C6D 146.8(16)
C1D C7C C8C C9C -149(2)
C6C C7C C8C C9C 5(2)
C6D C8C C9C C29D 4(2)
C7C C8C C9C C29D 148.8(16)
C6D C8C C9C C10C -147.7(14)
C7C C8C C9C C10C -2.7(19)
C5D C6C C10C C10D 0(3)
C7C C6C C10C C10D -139.1(18)
C5D C6C C10C C9C 142.9(18)
C7C C6C C10C C9C 4.3(19)
C29D C9C C10C C10D -9(2)
C8C C9C C10C C10D 141.8(16)
C29D C9C C10C C6C -151.7(15)
C8C C9C C10C C6C -1.0(18)
C1D C11C C12C C6D 6(3)
C15C C11C C12C C6D -138.0(16)
C1D C11C C12C C13C 145.0(18)
C15C C11C C12C C13C 1.2(18)
C6D C12C C13C C13D -17(3)
C11C C12C C13C C13D -155.2(16)
C6D C12C C13C C14C 141.3(16)
C11C C12C C13C C14C 3.3(18)
C13D C13C C14C C7D 9(3)
C12C C13C C14C C7D -149.7(16)
C13D C13C C14C C15C 152.4(17)
C12C C13C C14C C15C -7(2)
C7D C14C C15C C2D -13(3)
C13C C14C C15C C2D -153(2)
C7D C14C C15C C11C 147.2(17)
C13C C14C C15C C11C 7(2)
C1D C11C C15C C2D 5(3)
C12C C11C C15C C2D 153(2)
C1D C11C C15C C14C -153.1(18)
C12C C11C C15C C14C -5(2)
C2D C16C C17C C7D 6(3)
C20C C16C C17C C7D -139.4(18)
C2D C16C C17C C18C 145.8(19)
C20C C16C C17C C18C 1(2)
C16C C17C C18C C17D -149.2(18)
C7D C17C C18C C17D -11(3)
C16C C17C C18C C19C 1(2)
C7D C17C C18C C19C 139.1(18)
C17D C18C C19C C8D 2(3)
C17C C18C C19C C8D -148.7(17)
C17D C18C C19C C20C 148.7(19)
C17C C18C C19C C20C -2(2)
C8D C19C C20C C3D -10(3)
C18C C19C C20C C3D -154(2)
C8D C19C C20C C16C 146.2(19)
C18C C19C C20C C16C 2(2)
C2D C16C C20C C3D 4(3)
C17C C16C C20C C3D 153(2)
C2D C16C C20C C19C -150.6(19)
C17C C16C C20C C19C -2(2)
C3D C21C C22C C8D 3(3)
C25C C21C C22C C8D -138.7(17)
C3D C21C C22C C23C 141.9(17)
C25C C21C C22C C23C 0.2(18)
C21C C22C C23C C21D -150.4(17)
C8D C22C C23C C21D -13(3)
C21C C22C C23C C24C 1.1(19)
C8D C22C C23C C24C 138.9(17)
C21D C23C C24C C9D 3(2)
C22C C23C C24C C9D -150.0(15)
C21D C23C C24C C25C 150.8(17)
C22C C23C C24C C25C -2(2)
C9D C24C C25C C4D -4(3)
C23C C24C C25C C4D -148.7(19)
C9D C24C C25C C21C 146.6(15)
C23C C24C C25C C21C 1.9(19)
C3D C21C C25C C4D 1(2)
C22C C21C C25C C4D 147(2)
C3D C21C C25C C24C -147.7(16)
C22C C21C C25C C24C -1(2)
C4D C26C C27C C9D 0(3)
C30C C26C C27C C9D -141.7(17)
C4D C26C C27C C28C 142.5(18)
C30C C26C C27C C28C 0.3(19)
C9D C27C C28C C25D -15(3)
C26C C27C C28C C25D -156.7(17)
C9D C27C C28C C29C 145.1(16)
C26C C27C C28C C29C 3.6(18)
C25D C28C C29C C10D 10(2)
C27C C28C C29C C10D -151.4(15)
C25D C28C C29C C30C 154.8(17)
C27C C28C C29C C30C -6.2(19)
C10D C29C C30C C5D -7(3)
C28C C29C C30C C5D -149(2)
C10D C29C C30C C26C 147.6(16)
C28C C29C C30C C26C 6.0(19)
C4D C26C C30C C5D 3(3)
C27C C26C C30C C5D 149(2)
C4D C26C C30C C29C -150.3(17)
C27C C26C C30C C29C -4(2)
C24D C31C C32C C34D 6(2)
C35C C31C C32C C34D -151.0(14)
C24D C31C C32C C33C 156.3(17)
C35C C31C C32C C33C -0.4(17)
C31C C32C C33C C39D -148.7(16)
C34D C32C C33C C39D -4(2)
C31C C32C C33C C34C -1.5(17)
C34D C32C C33C C34C 143.3(15)
C39D C33C C34C C35C 145.4(18)
C32C C33C C34C C35C 3.0(16)
C39D C33C C34C C40D -3(2)
C32C C33C C34C C40D -145.6(13)
C40D C34C C35C C35D 0(2)
C33C C34C C35C C35D -143.8(14)
C40D C34C C35C C31C 140.5(15)
C33C C34C C35C C31C -3.3(16)
C24D C31C C35C C35D -19(2)
C32C C31C C35C C35D 140.1(15)
C24D C31C C35C C34C -157.2(15)
C32C C31C C35C C34C 2.4(17)
C28D C36C C37C C38C 154.3(16)
C40C C36C C37C C38C -0.4(16)
C28D C36C C37C C35D 3(2)
C40C C36C C37C C35D -151.6(13)
C36C C37C C38C C40D -147.8(14)
C35D C37C C38C C40D -2(2)
C36C C37C C38C C39C -2.7(16)
C35D C37C C38C C39C 143.1(15)
C40D C38C C39C C40C 144.7(15)
C37C C38C C39C C40C 4.9(14)
C40D C38C C39C C36D -4(2)
C37C C38C C39C C36D -144.1(13)
C36D C39C C40C C31D -6.1(18)
C38C C39C C40C C31D -150.5(11)
C36D C39C C40C C36C 139.1(14)
C38C C39C C40C C36C -5.2(13)
C28D C36C C40C C39C -154.7(13)
C37C C36C C40C C39C 3.6(15)
C28D C36C C40C C31D -13(2)
C37C C36C C40C C31D 145.3(12)
C31D C41C C42C C36D -2(2)
C45C C41C C42C C36D -149.3(15)
C31D C41C C42C C43C 143.4(14)
C45C C41C C42C C43C -3.9(16)
C36D C42C C43C C44C 145.3(17)
C41C C42C C43C C44C 4.6(18)
C36D C42C C43C C37D -8(2)
C41C C42C C43C C37D -149.0(15)
C37D C43C C44C C32D 2(3)
C42C C43C C44C C32D -147.1(16)
C37D C43C C44C C45C 145.3(18)
C42C C43C C44C C45C -3.5(19)
C31D C41C C45C C12D 1(2)
C42C C41C C45C C12D 153.2(16)
C31D C41C C45C C44C -150.2(12)
C42C C41C C45C C44C 1.8(17)
C32D C44C C45C C12D -15(2)
C43C C44C C45C C12D -154.3(15)
C32D C44C C45C C41C 140.8(15)
C43C C44C C45C C41C 1.1(18)
C32D C46C C47C C37D 2(3)
C50C C46C C47C C37D -151.1(17)
C32D C46C C47C C48C 146(2)
C50C C46C C47C C48C -8(2)
C37D C47C C48C C38D -7(3)
C46C C47C C48C C38D -145.1(17)
C37D C47C C48C C49C 147.1(19)
C46C C47C C48C C49C 9(2)
C38D C48C C49C C33D 0(3)
C47C C48C C49C C33D -149.9(17)
C38D C48C C49C C50C 142.9(19)
C47C C48C C49C C50C -7(2)
C32D C46C C50C C16D 2(3)
C47C C46C C50C C16D 160(2)
C32D C46C C50C C49C -154.4(17)
C47C C46C C50C C49C 3(2)
C33D C49C C50C C16D -19(3)
C48C C49C C50C C16D -157.6(18)
C33D C49C C50C C46C 141.4(17)
C48C C49C C50C C46C 2(2)
C55C C51C C52C C38D -154.9(17)
C33D C51C C52C C38D 2(3)
C55C C51C C52C C53C -6(2)
C33D C51C C52C C53C 151.0(19)
C38D C52C C53C C54C 148(2)
C51C C52C C53C C54C 4.8(18)
C38D C52C C53C C39D -4(3)
C51C C52C C53C C39D -147.3(15)
C39D C53C C54C C34D 1(2)
C52C C53C C54C C34D -146.0(15)
C39D C53C C54C C55C 145.3(16)
C52C C53C C54C C55C -1.6(18)
C33D C51C C55C C20D -3(3)
C52C C51C C55C C20D 158.1(19)
C33D C51C C55C C54C -155.8(16)
C52C C51C C55C C54C 5(2)
C34D C54C C55C C20D -18(2)
C53C C54C C55C C20D -158.7(16)
C34D C54C C55C C51C 138.7(16)
C53C C54C C55C C51C -2.3(19)
C38D C56C C57C C39D 2(2)
C60C C56C C57C C39D 149.5(14)
C38D C56C C57C C58C -146.9(17)
C60C C56C C57C C58C 0.5(16)
C39D C57C C58C C40D 2(2)
C56C C57C C58C C40D 148.1(13)
C39D C57C C58C C59C -147.7(14)
C56C C57C C58C C59C -2.0(14)
C40D C58C C59C C36D 0(2)
C57C C58C C59C C36D 146.5(13)
C40D C58C C59C C60C -144.2(14)
C57C C58C C59C C60C 2.7(15)
C36D C59C C60C C37D 11(2)
C58C C59C C60C C37D 152.2(16)
C36D C59C C60C C56C -143.8(15)
C58C C59C C60C C56C -2.4(16)
C38D C56C C60C C37D 0(2)
C57C C56C C60C C37D -151.1(18)
C38D C56C C60C C59C 151.8(17)
C57C C56C C60C C59C 1.2(17)
C8C C7C C1D C11C -1(3)
C6C C7C C1D C11C -150(2)
C8C C7C C1D C1C 153.2(19)
C6C C7C C1D C1C 4(3)
C12C C11C C1D C7C 2(3)
C15C C11C C1D C7C 145(2)
C12C C11C C1D C1C -151.8(18)
C15C C11C C1D C1C -9(3)
C5C C1C C1D C7C -6(3)
C2C C1C C1D C7C -146.7(19)
C5C C1C C1D C11C 147.3(17)
C2C C1C C1D C11C 7(3)
C14C C15C C2D C2C 156.0(19)
C11C C15C C2D C2C 0(3)
C14C C15C C2D C16C 3(3)
C11C C15C C2D C16C -153(2)
C1C C2C C2D C15C -3(3)
C3C C2C C2D C15C -149.6(17)
C1C C2C C2D C16C 149.8(17)
C3C C2C C2D C16C 3(3)
C17C C16C C2D C15C 0(3)
C20C C16C C2D C15C 145(2)
C17C C16C C2D C2C -151.5(19)
C20C C16C C2D C2C -7(3)
C19C C20C C3D C21C 1(3)
C16C C20C C3D C21C -150(2)
C19C C20C C3D C3C 154.0(19)
C16C C20C C3D C3C 3(3)
C22C C21C C3D C20C 2(3)
C25C C21C C3D C20C 143(2)
C22C C21C C3D C3C -149.3(17)
C25C C21C C3D C3C -8(2)
C4C C3C C3D C20C -142.6(18)
C2C C3C C3D C20C -7(2)
C4C C3C C3D C21C 9(2)
C2C C3C C3D C21C 144.5(15)
C24C C25C C4D C4C 149.9(19)
C21C C25C C4D C4C 6(3)
C24C C25C C4D C26C -5(3)
C21C C25C C4D C26C -148.6(18)
C5C C4C C4D C25C -149.0(18)
C3C C4C C4D C25C -5(3)
C5C C4C C4D C26C 5(3)
C3C C4C C4D C26C 149.0(16)
C27C C26C C4D C25C 6(3)
C30C C26C C4D C25C 148(2)
C27C C26C C4D C4C -147.4(19)
C30C C26C C4D C4C -6(3)
C29C C30C C5D C5C 152(2)
C26C C30C C5D C5C 3(3)
C29C C30C C5D C6C -3(3)
C26C C30C C5D C6C -152(2)
C1C C5C C5D C30C -146.1(19)
C4C C5C C5D C30C -4(3)
C1C C5C C5D C6C 8(3)
C4C C5C C5D C6C 149.7(18)
C10C C6C C5D C30C 7(3)
C7C C6C C5D C30C 144(2)
C10C C6C C5D C5C -147(2)
C7C C6C C5D C5C -9(3)
C11C C12C C6D C8C -12(2)
C13C C12C C6D C8C -143.7(15)
C11C C12C C6D C11D 148.8(15)
C13C C12C C6D C11D 18(2)
C9C C8C C6D C12C 152.1(14)
C7C C8C C6D C12C 14(2)
C9C C8C C6D C11D -6(2)
C7C C8C C6D C11D -144.6(17)
C15C C14C C7D C15D -141(2)
C13C C14C C7D C15D -5(3)
C15C C14C C7D C17C 17(3)
C13C C14C C7D C17C 153.8(16)
C16C C17C C7D C15D 147.5(19)
C18C C17C C7D C15D 16(3)
C16C C17C C7D C14C -14(2)
C18C C17C C7D C14C -145.4(18)
C20C C19C C8D C19D -142(2)
C18C C19C C8D C19D -2(3)
C20C C19C C8D C22C 14(3)
C18C C19C C8D C22C 153.9(17)
C21C C22C C8D C19D 148.5(17)
C23C C22C C8D C19D 17(3)
C21C C22C C8D C19C -10(2)
C23C C22C C8D C19C -141.6(17)
C26C C27C C9D C23D 149.0(16)
C28C C27C C9D C23D 14(2)
C26C C27C C9D C24C -8(2)
C28C C27C C9D C24C -143.0(15)
C25C C24C C9D C27C 10(2)
C23C C24C C9D C27C 151.9(16)
C25C C24C C9D C23D -143.0(18)
C23C C24C C9D C23D -1(2)
C6C C10C C10D C29C -8(2)
C9C C10C C10D C29C -145.4(16)
C6C C10C C10D C27D 150.8(16)
C9C C10C C10D C27D 13(2)
C28C C29C C10D C10C 150.6(15)
C30C C29C C10D C10C 12(2)
C28C C29C C10D C27D -6(2)
C30C C29C C10D C27D -143.9(19)
C12C C6D C11D C30D -158.8(13)
C8C C6D C11D C30D -2(2)
C12C C6D C11D C12D -4.0(19)
C8C C6D C11D C12D 153.1(15)
C41C C45C C12D C11D 5(2)
C44C C45C C12D C11D 153.7(14)
C41C C45C C12D C13D -148.2(16)
C44C C45C C12D C13D 1(2)
C6D C11D C12D C45C -161.0(13)
C30D C11D C12D C45C -12(2)
C6D C11D C12D C13D -12(2)
C30D C11D C12D C13D 136.6(15)
C14C C13C C13D C14D -4(2)
C12C C13C C13D C14D 152.1(16)
C14C C13C C13D C12D -154.6(15)
C12C C13C C13D C12D 2(2)
C45C C12D C13D C13C 159.7(14)
C11D C12D C13D C13C 13(2)
C45C C12D C13D C14D 13(2)
C11D C12D C13D C14D -133.6(16)
C13C C13D C14D C32D -158.1(16)
C12D C13D C14D C32D -13(2)
C13C C13D C14D C15D -6(3)
C12D C13D C14D C15D 139.4(18)
C14C C7D C15D C14D -4(3)
C17C C7D C15D C14D -161.1(17)
C14C C7D C15D C16D 151.6(19)
C17C C7D C15D C16D -6(3)
C32D C14D C15D C7D 162.0(17)
C13D C14D C15D C7D 9(3)
C32D C14D C15D C16D 12(3)
C13D C14D C15D C16D -141(2)
C46C C50C C16D C15D 4(3)
C49C C50C C16D C15D 158.1(17)
C46C C50C C16D C17D -152(2)
C49C C50C C16D C17D 3(3)
C7D C15D C16D C50C -159.9(18)
C14D C15D C16D C50C -11(3)
C7D C15D C16D C17D -9(3)
C14D C15D C16D C17D 139(2)
C19C C18C C17D C16D -150.9(18)
C17C C18C C17D C16D -3(3)
C19C C18C C17D C18D 4(3)
C17C C18C C17D C18D 151.5(18)
C50C C16D C17D C18C 162.2(18)
C15D C16D C17D C18C 14(3)
C50C C16D C17D C18D 11(3)
C15D C16D C17D C18D -138(2)
C18C C17D C18D C33D -158.8(18)
C16D C17D C18D C33D -9(3)
C18C C17D C18D C19D -12(3)
C16D C17D C18D C19D 138(2)
C19C C8D C19D C18D -5(3)
C22C C8D C19D C18D -158.9(17)
C19C C8D C19D C20D 148(2)
C22C C8D C19D C20D -7(3)
C33D C18D C19D C8D 158.6(17)
C17D C18D C19D C8D 11(3)
C33D C18D C19D C20D 11(3)
C17D C18D C19D C20D -136(2)
C51C C55C C20D C21D -145.2(19)
C54C C55C C20D C21D 5(2)
C51C C55C C20D C19D 9(3)
C54C C55C C20D C19D 159.1(16)
C8D C19D C20D C55C -159.5(17)
C18D C19D C20D C55C -14(3)
C8D C19D C20D C21D -10(3)
C18D C19D C20D C21D 136(2)
C24C C23C C21D C20D -151.7(17)
C22C C23C C21D C20D -2(2)
C24C C23C C21D C22D 2(3)
C22C C23C C21D C22D 151.2(17)
C55C C20D C21D C23C 161.9(17)
C19D C20D C21D C23C 14(3)
C55C C20D C21D C22D 11(3)
C19D C20D C21D C22D -137(2)
C23C C21D C22D C23D -10(3)
C20D C21D C22D C23D 139.4(19)
C23C C21D C22D C34D -163.5(16)
C20D C21D C22D C34D -14(3)
C34D C22D C23D C9D 164.9(15)
C21D C22D C23D C9D 11(2)
C34D C22D C23D C24D 10(2)
C21D C22D C23D C24D -144.2(18)
C27C C9D C23D C22D -157.2(16)
C24C C9D C23D C22D -6(2)
C27C C9D C23D C24D 2(2)
C24C C9D C23D C24D 153.2(16)
C32C C31C C24D C25D -147.3(17)
C35C C31C C24D C25D 7(2)
C32C C31C C24D C23D 1(2)
C35C C31C C24D C23D 156.0(14)
C22D C23D C24D C31C -10(2)
C9D C23D C24D C31C -163.6(14)
C22D C23D C24D C25D 134.9(18)
C9D C23D C24D C25D -19(2)
C29C C28C C25D C24D -159.4(15)
C27C C28C C25D C24D -1(2)
C29C C28C C25D C26D -3(2)
C27C C28C C25D C26D 155.1(16)
C31C C24D C25D C28C 160.3(16)
C23D C24D C25D C28C 17(2)
C31C C24D C25D C26D 7(3)
C23D C24D C25D C26D -135.9(18)
C28C C25D C26D C35D -161.4(16)
C24D C25D C26D C35D -10(3)
C28C C25D C26D C27D -8(3)
C24D C25D C26D C27D 143.8(18)
C35D C26D C27D C10D 164.5(15)
C25D C26D C27D C10D 11(2)
C35D C26D C27D C28D 16(3)
C25D C26D C27D C28D -137.6(19)
C10C C10D C27D C26D -159.0(16)
C29C C10D C27D C26D -4(2)
C10C C10D C27D C28D -6(2)
C29C C10D C27D C28D 149.0(17)
C37C C36C C28D C29D -152.7(16)
C40C C36C C28D C29D 0(2)
C37C C36C C28D C27D 7(2)
C40C C36C C28D C27D 160.2(13)
C26D C27D C28D C36C -17(2)
C10D C27D C28D C36C -164.6(14)
C26D C27D C28D C29D 139.7(18)
C10D C27D C28D C29D -8(2)
C8C C9C C29D C28D -151.6(15)
C10C C9C C29D C28D -4(2)
C8C C9C C29D C30D 6(2)
C10C C9C C29D C30D 153.9(14)
C36C C28D C29D C9C 167.3(15)
C27D C28D C29D C9C 12(2)
C36C C28D C29D C30D 12(2)
C27D C28D C29D C30D -143.5(16)
C6D C11D C30D C31D 162.9(11)
C12D C11D C30D C31D 12.6(19)
C6D C11D C30D C29D 12.6(17)
C12D C11D C30D C29D -137.7(15)
C9C C29D C30D C31D -165.4(12)
C28D C29D C30D C31D -11(2)
C9C C29D C30D C11D -15.4(19)
C28D C29D C30D C11D 138.7(15)
C11D C30D C31D C40C -155.0(11)
C29D C30D C31D C40C -1.4(16)
C11D C30D C31D C41C -4.6(17)
C29D C30D C31D C41C 149.0(12)
C39C C40C C31D C30D 152.4(11)
C36C C40C C31D C30D 13.4(18)
C39C C40C C31D C41C -0.9(15)
C36C C40C C31D C41C -139.9(12)
C45C C41C C31D C30D -1.3(18)
C42C C41C C31D C30D -146.9(13)
C45C C41C C31D C40C 150.7(12)
C42C C41C C31D C40C 5.1(18)
C15D C14D C32D C44C -158.1(18)
C13D C14D C32D C44C -1(3)
C15D C14D C32D C46C -5(3)
C13D C14D C32D C46C 152.4(18)
C43C C44C C32D C14D 152.5(17)
C45C C44C C32D C14D 15(3)
C43C C44C C32D C46C -4(2)
C45C C44C C32D C46C -141.2(17)
C50C C46C C32D C14D -1(3)
C47C C46C C32D C14D -153(2)
C50C C46C C32D C44C 154.0(17)
C47C C46C C32D C44C 2(3)
C48C C49C C33D C18D 157.0(18)
C50C C49C C33D C18D 21(3)
C48C C49C C33D C51C -2(2)
C50C C49C C33D C51C -138.1(17)
C19D C18D C33D C49C -158.9(18)
C17D C18D C33D C49C -7(3)
C19D C18D C33D C51C -3(3)
C17D C18D C33D C51C 149.4(19)
C55C C51C C33D C49C 157.0(16)
C52C C51C C33D C49C 1(3)
C55C C51C C33D C18D -1(3)
C52C C51C C33D C18D -157.0(19)
C53C C54C C34D C22D 152.9(16)
C55C C54C C34D C22D 14(2)
C53C C54C C34D C32C -5(2)
C55C C54C C34D C32C -144.2(16)
C23D C22D C34D C54C -156.2(16)
C21D C22D C34D C54C 1(2)
C23D C22D C34D C32C 0(2)
C21D C22D C34D C32C 156.8(16)
C31C C32C C34D C54C 150.8(15)
C33C C32C C34D C54C 8(2)
C31C C32C C34D C22D -6(2)
C33C C32C C34D C22D -149.4(17)
C34C C35C C35D C26D 152.2(16)
C31C C35C C35D C26D 17(2)
C34C C35C C35D C37C -7(2)
C31C C35C C35D C37C -142.0(15)
C27D C26D C35D C35C -159.5(16)
C25D C26D C35D C35C -3(2)
C27D C26D C35D C37C -3(2)
C25D C26D C35D C37C 154.1(17)
C36C C37C C35D C35C 152.8(14)
C38C C37C C35D C35C 9(2)
C36C C37C C35D C26D -6(2)
C38C C37C C35D C26D -149.9(16)
C41C C42C C36D C59C 149.7(13)
C43C C42C C36D C59C 12(2)
C41C C42C C36D C39C -5(2)
C43C C42C C36D C39C -142.8(15)
C60C C59C C36D C42C -13(2)
C58C C59C C36D C42C -151.3(15)
C60C C59C C36D C39C 141.8(14)
C58C C59C C36D C39C 4(2)
C40C C39C C36D C42C 10(2)
C38C C39C C36D C42C 152.2(16)
C40C C39C C36D C59C -144.4(14)
C38C C39C C36D C59C -2.0(19)
C46C C47C C37D C60C 142.3(17)
C48C C47C C37D C60C 7(3)
C46C C47C C37D C43C -4(2)
C48C C47C C37D C43C -139.5(18)
C59C C60C C37D C47C -153.1(16)
C56C C60C C37D C47C -3(3)
C59C C60C C37D C43C -6(2)
C56C C60C C37D C43C 143.1(17)
C44C C43C C37D C47C 3(3)
C42C C43C C37D C47C 150.0(18)
C44C C43C C37D C60C -142.4(19)
C42C C43C C37D C60C 5(2)
C51C C52C C38D C56C 146.4(16)
C53C C52C C38D C56C 5(3)
C51C C52C C38D C48C -4(3)
C53C C52C C38D C48C -145.3(18)
C60C C56C C38D C52C -149.2(17)
C57C C56C C38D C52C -4(3)
C60C C56C C38D C48C 1(2)
C57C C56C C38D C48C 145.8(17)
C49C C48C C38D C52C 3(3)
C47C C48C C38D C52C 151.4(19)
C49C C48C C38D C56C -145.8(19)
C47C C48C C38D C56C 2(3)
C32C C33C C39D C57C 145.6(14)
C34C C33C C39D C57C 6(2)
C32C C33C C39D C53C -2(2)
C34C C33C C39D C53C -141.6(15)
C56C C57C C39D C33C -148.0(16)
C58C C57C C39D C33C -5(2)
C56C C57C C39D C53C -1(2)
C58C C57C C39D C53C 141.8(14)
C54C C53C C39D C33C 3(3)
C52C C53C C39D C33C 147.9(18)
C54C C53C C39D C57C -143.1(16)
C52C C53C C39D C57C 1(2)
C37C C38C C40D C58C 144.1(13)
C39C C38C C40D C58C 8(2)
C37C C38C C40D C34C -6(2)
C39C C38C C40D C34C -142.0(13)
C57C C58C C40D C38C -149.5(14)
C59C C58C C40D C38C -5(2)
C57C C58C C40D C34C 0.4(19)
C59C C58C C40D C34C 144.5(13)
C35C C34C C40D C38C 7(2)
C33C C34C C40D C38C 148.4(16)
C35C C34C C40D C58C -141.4(15)
C33C C34C C40D C58C -0.2(19)
